data_1551874
loop_
_publ_author_name
'Jianyuan Zhang'
'Faye L. Bowles'
'Daniel W. Bearden'
'W. Keith Ray'
'Tim Fuhrer'
'Youqing Ye'
'Caitlyn Dixon'
'Kim Harich'
'Richard F. Helm'
'Marilyn M. Olmstead'
'Alan L. Balch'
'Harry C. Dorn'

_publ_section_title
;
 A missing link in the transformation from asymmetric to symmetric
 metallofullerene cages implies a top-down fullerene formation mechanism
;
_journal_name_full 'Nature Chemistry'
_journal_page_first 880
_journal_page_last 885
_journal_paper_doi 10.1038/nchem.1748
_journal_volume 5
_journal_year 2013
_chemical_formula_moiety
;
C86 Gd2, C36 H44 N4 Ni, 1.75(C7 H8), 0.25(C6 H6)
;
_chemical_formula_sum 'C135.75 H59.5 Gd2 N4 Ni'
_chemical_formula_weight 2119.58
_chemical_name_common Gd2C2@C84.Ni(OEP).1.75toluene.0.25benzene
_space_group_crystal_system monoclinic
_space_group_IT_number 14
_space_group_name_Hall '-P 2ybc'
_space_group_name_H-M_alt 'P 1 21/c 1'
_atom_sites_solution_hydrogens geom
_atom_sites_solution_primary direct
_atom_sites_solution_secondary difmap
_cell_angle_alpha 90.00
_cell_angle_beta 96.261(2)
_cell_angle_gamma 90.00
_cell_formula_units_Z 4
_cell_length_a 20.4825(7)
_cell_length_b 14.8334(5)
_cell_length_c 25.3877(9)
_cell_measurement_reflns_used 9660
_cell_measurement_temperature 90(2)
_cell_measurement_theta_max 34.40
_cell_measurement_theta_min 2.47
_cell_volume 7667.4(5)
_computing_cell_refinement 'SAINT (Bruker, 2011)'
_computing_data_collection 'Apex 2 (Bruker, 2010)'
_computing_data_reduction 'SAINT (Bruker, 2011)'
_computing_publication_material 'SHELXL97 (Sheldrick, 2008)'
_computing_structure_refinement 'SHELXL97 (Sheldrick, 2008)'
_computing_structure_solution 'SHELXS97 (Sheldrick, 2008)'
_diffrn_ambient_temperature 90(2)
_diffrn_detector_area_resol_mean 8.3
_diffrn_measured_fraction_theta_full 0.994
_diffrn_measured_fraction_theta_max 0.994
_diffrn_measurement_device_type 'APEX II'
_diffrn_measurement_method \w
_diffrn_radiation_monochromator silicon
_diffrn_radiation_source 'beamline 11.3.1 ALS'
_diffrn_radiation_type synchrotron
_diffrn_radiation_wavelength 0.77490
_diffrn_reflns_av_R_equivalents 0.1192
_diffrn_reflns_av_sigmaI/netI 0.0823
_diffrn_reflns_limit_h_max 31
_diffrn_reflns_limit_h_min -31
_diffrn_reflns_limit_k_max 22
_diffrn_reflns_limit_k_min -22
_diffrn_reflns_limit_l_max 39
_diffrn_reflns_limit_l_min -38
_diffrn_reflns_number 224210
_diffrn_reflns_theta_full 36.72
_diffrn_reflns_theta_max 36.72
_diffrn_reflns_theta_min 1.76
_exptl_absorpt_coefficient_mu 2.534
_exptl_absorpt_correction_T_max 0.884
_exptl_absorpt_correction_T_min 0.548
_exptl_absorpt_correction_type multi-scan
_exptl_absorpt_process_details 'SADABS (sheldrick, 2008)'
_exptl_crystal_colour black
_exptl_crystal_density_diffrn 1.836
_exptl_crystal_density_method 'not measured'
_exptl_crystal_description plate
_exptl_crystal_F_000 4232
_exptl_crystal_size_max 0.27
_exptl_crystal_size_mid 0.15
_exptl_crystal_size_min 0.05
_refine_diff_density_max 3.565
_refine_diff_density_min -1.527
_refine_diff_density_rms 0.204
_refine_ls_extinction_method none
_refine_ls_goodness_of_fit_ref 1.821
_refine_ls_hydrogen_treatment constr
_refine_ls_matrix_type full
_refine_ls_number_parameters 1353
_refine_ls_number_reflns 29336
_refine_ls_number_restraints 511
_refine_ls_restrained_S_all 1.839
_refine_ls_R_factor_all 0.1632
_refine_ls_R_factor_gt 0.1154
_refine_ls_shift/su_max 0.018
_refine_ls_shift/su_mean 0.001
_refine_ls_structure_factor_coef Fsqd
_refine_ls_weighting_details 'calc w=1/[\s^2^(Fo^2^)+(0.1000P)^2^] where P=(Fo^2^+2Fc^2^)/3'
_refine_ls_weighting_scheme calc
_refine_ls_wR_factor_gt 0.3045
_refine_ls_wR_factor_ref 0.3286
_reflns_number_gt 18147
_reflns_number_total 29336
_reflns_threshold_expression >2sigma(I)
_cod_data_source_file nchem.1748-s2.cif
_cod_data_source_block fb76
_cod_original_sg_symbol_H-M 'P 21/c'
_cod_original_formula_sum 'C135.75 H59.50 Gd2 N4 Ni'
_cod_database_code 1551874
_shelxl_version_number 2012-5

loop_
_symmetry_equiv_pos_as_xyz
'x, y, z'
'-x, y+1/2, -z+1/2'
'-x, -y, -z'
'x, -y-1/2, z-1/2'

loop_
_atom_site_label
_atom_site_type_symbol
_atom_site_fract_x
_atom_site_fract_y
_atom_site_fract_z
_atom_site_U_iso_or_equiv
_atom_site_adp_type
_atom_site_occupancy
_atom_site_site_symmetry_order
_atom_site_calc_flag
_atom_site_refinement_flags_posn
_atom_site_refinement_flags_adp
_atom_site_refinement_flags_occupancy
_atom_site_disorder_assembly
_atom_site_disorder_group
Gd1 Gd 0.27851(8) 0.10998(7) 0.36113(6) 0.0391(3) Uani 0.52 1 d . . P . .
Gd2 Gd 0.2615(2) 0.11171(18) 0.33750(13) 0.0224(6) Uani 0.11 1 d . . P A .
Gd3 Gd 0.2789(3) 0.0896(3) 0.3749(2) 0.0233(7) Uani 0.11 1 d . . P . .
Gd4 Gd 0.2425(2) 0.1087(3) 0.3237(2) 0.0265(8) Uani 0.08 1 d . . P A .
Gd5 Gd 0.2093(3) 0.0467(4) 0.3018(3) 0.0424(12) Uani 0.05 1 d . . P A .
Gd6 Gd 0.3501(4) 0.1373(5) 0.3286(4) 0.0408(17) Uani 0.04 1 d . . P A .
Gd7 Gd 0.3287(6) 0.1352(6) 0.3037(4) 0.040(2) Uani 0.03 1 d . . P A .
Gd8 Gd 0.3186(5) 0.1225(5) 0.3645(3) 0.0241(13) Uani 0.03 1 d . . P A .
Gd9 Gd 0.3781(5) 0.0548(10) 0.2674(5) 0.061(3) Uani 0.03 1 d . . P . .
Gd10 Gd 0.32711(6) -0.13822(6) 0.30538(4) 0.0435(2) Uani 0.34 1 d . . P . .
Gd11 Gd 0.37745(8) -0.04550(12) 0.26261(7) 0.0506(3) Uani 0.25 1 d . . P A .
Gd12 Gd 0.34874(10) -0.13782(10) 0.32893(8) 0.0396(4) Uani 0.2 1 d . . P A .
Gd13 Gd 0.4049(3) -0.0222(6) 0.2920(2) 0.0592(16) Uani 0.06 1 d . U P A .
Gd14 Gd 0.2785(3) -0.1093(5) 0.3625(4) 0.0425(16) Uani 0.05 1 d . U P A .
Gd15 Gd 0.3796(6) -0.1015(6) 0.3444(5) 0.025(2) Uani 0.02 1 d . . P A .
Gd16 Gd 0.3785(7) -0.0751(10) 0.2775(6) 0.049(3) Uiso 0.03 1 d . . P A .
Gd17 Gd 0.2689(6) -0.1141(6) 0.3444(5) 0.0220(18) Uiso 0.03 1 d . . P A .
Gd18 Gd 0.2488(7) -0.1123(7) 0.3271(5) 0.024(2) Uiso 0.02 1 d . . P A .
C85 C 0.2797(5) 0.0006(6) 0.2842(4) 0.053(2) Uiso 0.75 1 d . . P A .
C86 C 0.3374(5) 0.0179(7) 0.2995(4) 0.054(2) Uiso 0.75 1 d . . P A .
c86b C 0.3027(9) -0.0454(12) 0.3271(7) 0.068(4) Uiso 0.5 1 d . . P A .
C1 C 0.3689(6) 0.0971(8) 0.4699(6) 0.056(3) Uiso 0.5 1 d D U P A 1
C2 C 0.3387(6) 0.0112(8) 0.4798(5) 0.047(2) Uiso 0.5 1 d D U P A 1
C3 C 0.2719(7) -0.0076(8) 0.4684(7) 0.057(3) Uiso 0.5 1 d D U P A 1
C4 C 0.2703(6) -0.0976(8) 0.4529(5) 0.048(2) Uiso 0.5 1 d D U P A 1
C5 C 0.2193(6) -0.1281(8) 0.4122(5) 0.050(2) Uiso 0.5 1 d D U P A 1
C6 C 0.2342(5) -0.2071(7) 0.3830(4) 0.039(2) Uiso 0.5 1 d D U P A 1
C7 C 0.2018(7) -0.2253(11) 0.3301(5) 0.062(3) Uiso 0.5 1 d D U P A 1
C8 C 0.2496(7) -0.2745(12) 0.3060(6) 0.075(3) Uiso 0.5 1 d D U P A 1
C9 C 0.2571(9) -0.2619(14) 0.2509(6) 0.086(4) Uiso 0.5 1 d D U P A 1
C10 C 0.3169(8) -0.2526(13) 0.2315(7) 0.079(4) Uiso 0.5 1 d D U P A 1
C11 C 0.3201(7) -0.1878(14) 0.1913(9) 0.070(2) Uiso 0.5 1 d D U P A 1
C12 C 0.3848(7) -0.1558(9) 0.2007(6) 0.059(3) Uiso 0.5 1 d D U P A 1
C13 C 0.4054(7) -0.0664(9) 0.1867(6) 0.062(3) Uiso 0.5 1 d D U P A 1
C14 C 0.4626(8) -0.0333(11) 0.2196(6) 0.067(3) Uiso 0.5 1 d D U P A 1
C15 C 0.4714(9) 0.0596(10) 0.2310(7) 0.069(3) Uiso 0.5 1 d D U P A 1
C16 C 0.4954(9) 0.0822(9) 0.2838(6) 0.062(3) Uiso 0.5 1 d D U P A 1
C17 C 0.4726(7) 0.1503(10) 0.3179(5) 0.060(3) Uiso 0.5 1 d D U P A 1
C18 C 0.4782(8) 0.1361(10) 0.3749(5) 0.061(3) Uiso 0.5 1 d D U P A 1
C19 C 0.4343(8) 0.1753(11) 0.4093(6) 0.058(3) Uiso 0.5 1 d D U P A 1
C20 C 0.4293(7) 0.1030(9) 0.4483(6) 0.064(3) Uiso 0.5 1 d D U P A 1
C21 C 0.3196(7) 0.1647(11) 0.4575(8) 0.059(3) Uiso 0.5 1 d D U P A 1
C22 C 0.3286(6) 0.2333(11) 0.4195(6) 0.050(3) Uiso 0.5 1 d D U P A 1
C23 C 0.3833(7) 0.2331(10) 0.3888(5) 0.056(3) Uiso 0.5 1 d D U P A 1
C24 C 0.3742(5) 0.2486(9) 0.3313(4) 0.048(2) Uiso 0.5 1 d D U P A 1
C25 C 0.4191(6) 0.2085(9) 0.2979(5) 0.048(2) Uiso 0.5 1 d D U P A 1
C26 C 0.4008(6) 0.1946(8) 0.2422(4) 0.041(2) Uiso 0.5 1 d D U P A 1
C27 C 0.4217(7) 0.1163(9) 0.2102(6) 0.056(3) Uiso 0.5 1 d D U P A 1
C28 C 0.3684(5) 0.0843(7) 0.1732(4) 0.042(2) Uiso 0.5 1 d D U P A 1
C29 C 0.3537(8) -0.0070(10) 0.1610(13) 0.075(2) Uiso 0.5 1 d D U P A 1
C30 C 0.2882(7) -0.0376(9) 0.1508(6) 0.053(3) Uiso 0.5 1 d D U P A 1
C31 C 0.2725(7) -0.1277(9) 0.1660(6) 0.056(3) Uiso 0.5 1 d D U P A 1
C32 C 0.2106(7) -0.1497(11) 0.1828(7) 0.070(3) Uiso 0.5 1 d D U P A 1
C33 C 0.2059(7) -0.2110(10) 0.2275(6) 0.059(3) Uiso 0.5 1 d D U P A 1
C34 C 0.1526(8) -0.1715(11) 0.2514(6) 0.071(3) Uiso 0.5 1 d D U P A 1
C35 C 0.1533(15) -0.1651(16) 0.3061(6) 0.070(2) Uiso 0.5 1 d D U P A 1
C36 C 0.1369(7) -0.0879(9) 0.3353(5) 0.052(3) Uiso 0.5 1 d D U P A 1
C37 C 0.1714(7) -0.0670(9) 0.3877(5) 0.059(3) Uiso 0.5 1 d D U P A 1
C38 C 0.1742(10) 0.0260(10) 0.4062(8) 0.070 Uiso 0.5 1 d D U P A 1
C39 C 0.2267(7) 0.0562(9) 0.4450(6) 0.067(3) Uiso 0.5 1 d D U P A 1
C40 C 0.2516(8) 0.1451(10) 0.4513(7) 0.073(3) Uiso 0.5 1 d D U P A 1
C41 C 0.2141(7) 0.1975(11) 0.4096(6) 0.070(3) Uiso 0.5 1 d D U P A 1
C42 C 0.2640(6) 0.2576(9) 0.3950(5) 0.051(2) Uiso 0.5 1 d D U P A 1
C43 C 0.2536(7) 0.2755(10) 0.3401(5) 0.051(3) Uiso 0.5 1 d D U P A 1
C44 C 0.3074(5) 0.2652(10) 0.3080(4) 0.044(2) Uiso 0.5 1 d D U P A 1
C45 C 0.2874(5) 0.2423(8) 0.2547(4) 0.039(2) Uiso 0.5 1 d D U P A 1
C46 C 0.3340(5) 0.2084(6) 0.2223(4) 0.0328(17) Uiso 0.5 1 d D U P A 1
C47 C 0.3185(5) 0.1452(7) 0.1800(4) 0.0336(19) Uiso 0.5 1 d D U P A 1
C48 C 0.2523(5) 0.1217(8) 0.1672(5) 0.046(2) Uiso 0.5 1 d D U P A 1
C49 C 0.2397(6) 0.0291(8) 0.1496(5) 0.049(2) Uiso 0.5 1 d D U P A 1
C50 C 0.1764(7) 0.0041(8) 0.1639(7) 0.056(3) Uiso 0.5 1 d D U P A 1
C51 C 0.1629(8) -0.0843(9) 0.1785(6) 0.065(3) Uiso 0.5 1 d D U P A 1
C52 C 0.1272(9) -0.0969(10) 0.2234(6) 0.070(3) Uiso 0.5 1 d D U P A 1
C53 C 0.1059(9) -0.0178(9) 0.2440(6) 0.060(3) Uiso 0.5 1 d D U P A 1
C54 C 0.1085(9) -0.0180(10) 0.3010(6) 0.069(3) Uiso 0.5 1 d D U P A 1
C55 C 0.1140(11) 0.0714(12) 0.3186(6) 0.079(4) Uiso 0.5 1 d D U P A 1
C56 C 0.1435(9) 0.0897(10) 0.3703(6) 0.071(3) Uiso 0.5 1 d D U P A 1
C57 C 0.1653(10) 0.1821(12) 0.3679(6) 0.081(4) Uiso 0.5 1 d D U P A 1
C58 C 0.1909(7) 0.2333(9) 0.3256(5) 0.054(3) Uiso 0.5 1 d D U P A 1
C59 C 0.1682(8) 0.1982(12) 0.2743(5) 0.065(3) Uiso 0.5 1 d D U P A 1
C60 C 0.2192(6) 0.2187(12) 0.2421(6) 0.052(3) Uiso 0.5 1 d D U P A 1
C61 C 0.2048(7) 0.1565(10) 0.1969(6) 0.056(3) Uiso 0.5 1 d D U P A 1
C62 C 0.1553(7) 0.0840(9) 0.1880(6) 0.062(3) Uiso 0.5 1 d D U P A 1
C63 C 0.1165(9) 0.0728(11) 0.2292(6) 0.074(3) Uiso 0.5 1 d D U P A 1
C64 C 0.1222(8) 0.1255(9) 0.2735(5) 0.054(3) Uiso 0.5 1 d D U P A 1
C65 C 0.3779(6) -0.0694(10) 0.4724(7) 0.065(3) Uiso 0.5 1 d D U P A 1
C66 C 0.3313(6) -0.1405(8) 0.4569(5) 0.045(2) Uiso 0.5 1 d D U P A 1
C67 C 0.3483(6) -0.2096(10) 0.4237(6) 0.062(3) Uiso 0.5 1 d D U P A 1
C68 C 0.2966(6) -0.2472(11) 0.3883(6) 0.063(3) Uiso 0.5 1 d D U P A 1
C69 C 0.3099(7) -0.2885(13) 0.3376(6) 0.072(3) Uiso 0.5 1 d D U P A 1
C70 C 0.3760(8) -0.2834(15) 0.3228(6) 0.081(4) Uiso 0.5 1 d D U P A 1
C71 C 0.3754(7) -0.2644(12) 0.2669(6) 0.070(3) Uiso 0.5 1 d D U P A 1
C72 C 0.4197(10) -0.2021(17) 0.2458(8) 0.076(2) Uiso 0.5 1 d D U P A 1
C73 C 0.4699(9) -0.1625(11) 0.2816(6) 0.077(3) Uiso 0.5 1 d D U P A 1
C74 C 0.4928(9) -0.0778(9) 0.2655(6) 0.069(3) Uiso 0.5 1 d D U P A 1
C75 C 0.5119(11) -0.0071(10) 0.3030(6) 0.073(4) Uiso 0.5 1 d D U P A 1
C76 C 0.5153(10) -0.0238(10) 0.3590(6) 0.065(3) Uiso 0.5 1 d D U P A 1
C77 C 0.4975(9) 0.0473(10) 0.3924(6) 0.071(3) Uiso 0.5 1 d D U P A 1
C78 C 0.4683(7) 0.0269(9) 0.4395(6) 0.061(3) Uiso 0.5 1 d D U P A 1
C79 C 0.4384(8) -0.0572(11) 0.4532(7) 0.076(3) Uiso 0.5 1 d D U P A 1
C80 C 0.4559(8) -0.1327(10) 0.4225(7) 0.071(3) Uiso 0.5 1 d D U P A 1
C81 C 0.4139(7) -0.2088(10) 0.4084(5) 0.057(3) Uiso 0.5 1 d D U P A 1
C82 C 0.4275(8) -0.2376(11) 0.3559(6) 0.073(3) Uiso 0.5 1 d D U P A 1
C83 C 0.4771(9) -0.1767(11) 0.3390(6) 0.070(3) Uiso 0.5 1 d D U P A 1
C84 C 0.4942(10) -0.1106(12) 0.3801(6) 0.072(4) Uiso 0.5 1 d D U P A 1
C1B C 0.3990(7) 0.1336(10) 0.4561(6) 0.063(3) Uiso 0.5 1 d D U P A 2
C2B C 0.4406(11) 0.1545(16) 0.4152(8) 0.087(4) Uiso 0.5 1 d D U P A 2
C3B C 0.4135(10) 0.2203(14) 0.3783(7) 0.089(4) Uiso 0.5 1 d D U P A 2
C4B C 0.4387(10) 0.2045(14) 0.3279(7) 0.091(4) Uiso 0.5 1 d D U P A 2
C5B C 0.4064(9) 0.2064(14) 0.2745(7) 0.087(4) Uiso 0.5 1 d D U P A 2
C6B C 0.4331(8) 0.1482(11) 0.2368(6) 0.070(3) Uiso 0.5 1 d D U P A 2
C7B C 0.3821(9) 0.1282(13) 0.1952(8) 0.091(4) Uiso 0.5 1 d D U P A 2
C8B C 0.4097(9) 0.0459(11) 0.1802(8) 0.088(4) Uiso 0.5 1 d D U P A 2
C9B C 0.3606(9) -0.0194(11) 0.1606(13) 0.075(2) Uiso 0.5 1 d D U P A 2
C10B C 0.3734(8) -0.1125(11) 0.1737(7) 0.076(3) Uiso 0.5 1 d D U P A 2
C11B C 0.3207(8) -0.1708(15) 0.1852(9) 0.070(2) Uiso 0.5 1 d D U P A 2
C12B C 0.3445(8) -0.2301(12) 0.2270(6) 0.072(3) Uiso 0.5 1 d D U P A 2
C13B C 0.2983(7) -0.2635(12) 0.2604(6) 0.071(3) Uiso 0.5 1 d D U P A 2
C14B C 0.3218(8) -0.2825(13) 0.3139(6) 0.069(3) Uiso 0.5 1 d D U P A 2
C15B C 0.2888(8) -0.2651(15) 0.3591(7) 0.085(4) Uiso 0.5 1 d D U P A 2
C16B C 0.3304(8) -0.2350(12) 0.4053(7) 0.075(3) Uiso 0.5 1 d D U P A 2
C17B C 0.3138(7) -0.1654(10) 0.4408(6) 0.064(3) Uiso 0.5 1 d D U P A 2
C18B C 0.3676(7) -0.1116(11) 0.4619(7) 0.067(3) Uiso 0.5 1 d D U P A 2
C19B C 0.3594(8) -0.0178(11) 0.4772(8) 0.076(4) Uiso 0.5 1 d D U P A 2
C20B C 0.4098(8) 0.0425(10) 0.4680(8) 0.080(4) Uiso 0.5 1 d D U P A 2
C21B C 0.3342(7) 0.1660(12) 0.4561(9) 0.064(4) Uiso 0.5 1 d D U P A 2
C22B C 0.2843(7) 0.1020(9) 0.4658(6) 0.063(3) Uiso 0.5 1 d D U P A 2
C23B C 0.2924(8) 0.0062(9) 0.4701(8) 0.067(4) Uiso 0.5 1 d D U P A 2
C24B C 0.2350(8) -0.0426(10) 0.4405(7) 0.076(3) Uiso 0.5 1 d D U P A 2
C25B C 0.2468(8) -0.1342(11) 0.4293(7) 0.073(3) Uiso 0.5 1 d D U P A 2
C26B C 0.2027(8) -0.1615(12) 0.3856(6) 0.075(3) Uiso 0.5 1 d D U P A 2
C27B C 0.2233(9) -0.2312(13) 0.3505(6) 0.083(4) Uiso 0.5 1 d D U P A 2
C28B C 0.1954(7) -0.2270(10) 0.2948(5) 0.061(3) Uiso 0.5 1 d D U P A 2
C29B C 0.2288(7) -0.2366(11) 0.2493(5) 0.058(3) Uiso 0.5 1 d D U P A 2
C30B C 0.2076(9) -0.1783(14) 0.2071(7) 0.084(4) Uiso 0.5 1 d D U P A 2
C31B C 0.2536(8) -0.1475(12) 0.1726(7) 0.073(4) Uiso 0.5 1 d D U P A 2
C32B C 0.2457(9) -0.0603(11) 0.1502(8) 0.086(4) Uiso 0.5 1 d D U P A 2
C33B C 0.2942(8) 0.0056(11) 0.1456(9) 0.084(4) Uiso 0.5 1 d D U P A 2
C34B C 0.2796(9) 0.0976(12) 0.1576(9) 0.094(4) Uiso 0.5 1 d D U P A 2
C35B C 0.3164(9) 0.1642(15) 0.1893(9) 0.091(4) Uiso 0.5 1 d D U P A 2
C36B C 0.2912(8) 0.2144(14) 0.2312(7) 0.086(4) Uiso 0.5 1 d D U P A 2
C37B C 0.3390(8) 0.2368(15) 0.2742(7) 0.090(4) Uiso 0.5 1 d D U P A 2
C38B C 0.3132(9) 0.2656(19) 0.3228(7) 0.093(4) Uiso 0.5 1 d D U P A 2
C39B C 0.3478(9) 0.2556(17) 0.3754(7) 0.100(4) Uiso 0.5 1 d D U P A 2
C40B C 0.3117(9) 0.2385(15) 0.4194(8) 0.078(4) Uiso 0.5 1 d D U P A 2
C41B C 0.2423(9) 0.2274(14) 0.4143(7) 0.088(4) Uiso 0.5 1 d D U P A 2
C42B C 0.2280(9) 0.1466(12) 0.4412(9) 0.090(4) Uiso 0.5 1 d D U P A 2
C43B C 0.1735(8) 0.1031(9) 0.4148(6) 0.070 Uiso 0.5 1 d D U P A 2
C44B C 0.1817(11) 0.0084(10) 0.4133(8) 0.072(4) Uiso 0.5 1 d D U P A 2
C45B C 0.1403(10) -0.0265(11) 0.3680(6) 0.081(4) Uiso 0.5 1 d D U P A 2
C46B C 0.1536(9) -0.1170(11) 0.3527(6) 0.074(3) Uiso 0.5 1 d D U P A 2
C47B C 0.1467(14) -0.1601(17) 0.3014(6) 0.070(2) Uiso 0.5 1 d D U P A 2
C48B C 0.1230(9) -0.1129(10) 0.2565(6) 0.072(3) Uiso 0.5 1 d D U P A 2
C49B C 0.1549(10) -0.1234(12) 0.2100(7) 0.087(4) Uiso 0.5 1 d D U P A 2
C50B C 0.1440(11) -0.0358(12) 0.1877(8) 0.094(4) Uiso 0.5 1 d D U P A 2
C51B C 0.1914(10) -0.0073(12) 0.1555(11) 0.090(4) Uiso 0.5 1 d D U P A 2
C52B C 0.2125(10) 0.0827(13) 0.1598(9) 0.096(4) Uiso 0.5 1 d D U P A 2
C53B C 0.1880(10) 0.1426(15) 0.1948(8) 0.084(4) Uiso 0.5 1 d D U P A 2
C54B C 0.2191(8) 0.2042(14) 0.2313(7) 0.067(4) Uiso 0.5 1 d D U P A 2
C55B C 0.1954(9) 0.2257(14) 0.2823(7) 0.082(4) Uiso 0.5 1 d D U P A 2
C56B C 0.2411(9) 0.2578(17) 0.3229(8) 0.094(4) Uiso 0.5 1 d D U P A 2
C57B C 0.2035(10) 0.2277(15) 0.3637(7) 0.096(4) Uiso 0.5 1 d D U P A 2
C58B C 0.1562(11) 0.1536(13) 0.3686(7) 0.086(4) Uiso 0.5 1 d D U P A 2
C59B C 0.1279(12) 0.1081(12) 0.3243(7) 0.092(4) Uiso 0.5 1 d D U P A 2
C60B C 0.1132(11) 0.0120(12) 0.3196(6) 0.076(4) Uiso 0.5 1 d D U P A 2
C61B C 0.1035(11) -0.0196(10) 0.2660(7) 0.077(4) Uiso 0.5 1 d D U P A 2
C62B C 0.1185(11) 0.0282(12) 0.2204(7) 0.088(4) Uiso 0.5 1 d D U P A 2
C63B C 0.1385(10) 0.1205(12) 0.2293(7) 0.079(4) Uiso 0.5 1 d D U P A 2
C64B C 0.1411(11) 0.1616(14) 0.2817(7) 0.090(4) Uiso 0.5 1 d D U P A 2
C65B C 0.4889(11) 0.1053(13) 0.3919(7) 0.087(4) Uiso 0.5 1 d D U P A 2
C66B C 0.4862(10) 0.1353(12) 0.3386(7) 0.083(4) Uiso 0.5 1 d D U P A 2
C67B C 0.5060(10) 0.0692(10) 0.3029(6) 0.072(4) Uiso 0.5 1 d D U P A 2
C68B C 0.4814(8) 0.0795(10) 0.2495(7) 0.064(3) Uiso 0.5 1 d D U P A 2
C69B C 0.4620(10) 0.0071(12) 0.2127(7) 0.078(4) Uiso 0.5 1 d D U P A 2
C70B C 0.4786(10) -0.0815(12) 0.2331(7) 0.088(4) Uiso 0.5 1 d D U P A 2
C71B C 0.4282(9) -0.1422(12) 0.2099(7) 0.089(4) Uiso 0.5 1 d D U P A 2
C72B C 0.4112(10) -0.2130(18) 0.2445(8) 0.076(2) Uiso 0.5 1 d D U P A 2
C73B C 0.4311(8) -0.2275(13) 0.2996(6) 0.079(4) Uiso 0.5 1 d D U P A 2
C74B C 0.3916(8) -0.2679(13) 0.3352(6) 0.071(3) Uiso 0.5 1 d D U P A 2
C75B C 0.3957(7) -0.2358(10) 0.3880(6) 0.061(3) Uiso 0.5 1 d D U P A 2
C76B C 0.4446(8) -0.1709(11) 0.4052(6) 0.067(3) Uiso 0.5 1 d D U P A 2
C77B C 0.4304(8) -0.1104(11) 0.4449(7) 0.070(3) Uiso 0.5 1 d D U P A 2
C78B C 0.4553(10) -0.0179(11) 0.4476(8) 0.082(4) Uiso 0.5 1 d D U P A 2
C79B C 0.4958(11) 0.0152(11) 0.4114(8) 0.083(4) Uiso 0.5 1 d D U P A 2
C80B C 0.5107(10) -0.0486(11) 0.3732(6) 0.073(4) Uiso 0.5 1 d D U P A 2
C81B C 0.5199(11) -0.0177(10) 0.3225(7) 0.073(4) Uiso 0.5 1 d D U P A 2
C82B C 0.5062(11) -0.0902(12) 0.2870(7) 0.085(4) Uiso 0.5 1 d D U P A 2
C83B C 0.4829(10) -0.1649(12) 0.3153(7) 0.082(4) Uiso 0.5 1 d D U P A 2
C84B C 0.4890(9) -0.1401(11) 0.3690(6) 0.065(3) Uiso 0.5 1 d D U P A 2
Ni1 Ni 0.08008(2) 0.00474(3) 0.48344(2) 0.01514(11) Uani 1 1 d . . . . .
N1 N 0.15115(18) 0.0073(2) 0.54129(12) 0.0204(6) Uani 1 1 d . . . . .
N2 N 0.08533(17) -0.1266(2) 0.48154(12) 0.0188(6) Uani 1 1 d . . . . .
N3 N 0.01152(17) 0.0022(2) 0.42357(12) 0.0173(5) Uani 1 1 d . . . . .
N4 N 0.07773(17) 0.1362(2) 0.48288(12) 0.0189(6) Uani 1 1 d . . . . .
C87 C 0.2333(2) 0.0563(3) 0.60523(16) 0.0265(8) Uani 1 1 d . . . . .
C88 C 0.2352(2) -0.0347(3) 0.60517(16) 0.0269(8) Uani 1 1 d . . . . .
C89 C 0.1840(2) -0.0644(3) 0.56547(15) 0.0227(7) Uani 1 1 d . . . . .
C90 C 0.1715(2) -0.1530(3) 0.55354(16) 0.0243(8) Uani 1 1 d . . . . .
H90 H 0.1960 -0.1974 0.5742 0.029 Uiso 1 1 calc R U . . .
C91 C 0.1262(2) -0.1818(3) 0.51384(16) 0.0231(7) Uani 1 1 d . . . . .
C92 C 0.1166(2) -0.2743(3) 0.49926(17) 0.0270(8) Uani 1 1 d . . . . .
C93 C 0.0682(2) -0.2763(3) 0.45828(17) 0.0277(8) Uani 1 1 d . . . . .
C94 C 0.0493(2) -0.1845(3) 0.44779(15) 0.0225(7) Uani 1 1 d . . . . .
C95 C 0.0013(2) -0.1589(3) 0.40843(15) 0.0231(7) Uani 1 1 d . . . . .
H95 H -0.0218 -0.2050 0.3883 0.028 Uiso 1 1 calc R U . . .
C96 C -0.01528(19) -0.0714(3) 0.39646(14) 0.0194(7) Uani 1 1 d . . . . .
C97 C -0.0626(2) -0.0456(3) 0.35322(14) 0.0206(7) Uani 1 1 d . . . . .
C98 C -0.0649(2) 0.0455(3) 0.35366(14) 0.0200(7) Uani 1 1 d . . . . .
C99 C -0.0191(2) 0.0743(3) 0.39762(14) 0.0194(7) Uani 1 1 d . . . . .
C100 C -0.0076(2) 0.1628(3) 0.41028(15) 0.0217(7) Uani 1 1 d . . . . .
H100 H -0.0329 0.2070 0.3902 0.026 Uiso 1 1 calc R U . . .
C101 C 0.0381(2) 0.1918(3) 0.45011(15) 0.0230(7) Uani 1 1 d . . . . .
C102 C 0.0505(3) 0.2856(3) 0.46201(17) 0.0292(9) Uani 1 1 d . . . . .
C103 C 0.0987(3) 0.2875(3) 0.50287(17) 0.0290(9) Uani 1 1 d . . . . .
C104 C 0.1152(2) 0.1954(3) 0.51563(16) 0.0243(8) Uani 1 1 d . . . . .
C105 C 0.1630(2) 0.1696(3) 0.55474(16) 0.0248(8) Uani 1 1 d . . . . .
H105 H 0.1853 0.2157 0.5755 0.030 Uiso 1 1 calc R U . . .
C106 C 0.1809(2) 0.0814(3) 0.56603(15) 0.0231(7) Uani 1 1 d . . . . .
C107 C 0.2788(2) 0.1209(4) 0.63639(19) 0.0337(10) Uani 1 1 d . . . . .
H10A H 0.2996 0.0902 0.6686 0.040 Uiso 1 1 calc R U . . .
H10B H 0.2532 0.1725 0.6478 0.040 Uiso 1 1 calc R U . . .
C108 C 0.3326(3) 0.1560(4) 0.6040(2) 0.0429(12) Uani 1 1 d . . . . .
H10C H 0.3636 0.1934 0.6267 0.064 Uiso 1 1 calc R U . . .
H10D H 0.3125 0.1922 0.5742 0.064 Uiso 1 1 calc R U . . .
H10E H 0.3561 0.1049 0.5904 0.064 Uiso 1 1 calc R U . . .
C109 C 0.2829(2) -0.0962(3) 0.63654(19) 0.0313(9) Uani 1 1 d . . . . .
H10F H 0.2585 -0.1478 0.6496 0.038 Uiso 1 1 calc R U . . .
H10G H 0.3040 -0.0632 0.6678 0.038 Uiso 1 1 calc R U . . .
C110 C 0.3360(3) -0.1319(4) 0.6044(2) 0.0415(12) Uani 1 1 d . . . . .
H11A H 0.3651 -0.1725 0.6265 0.062 Uiso 1 1 calc R U . . .
H11B H 0.3615 -0.0813 0.5926 0.062 Uiso 1 1 calc R U . . .
H11C H 0.3154 -0.1649 0.5735 0.062 Uiso 1 1 calc R U . . .
C111 C 0.1555(3) -0.3508(3) 0.5252(2) 0.0367(11) Uani 1 1 d . . . . .
H11D H 0.1324 -0.4082 0.5159 0.044 Uiso 1 1 calc R U . . .
H11E H 0.1585 -0.3436 0.5642 0.044 Uiso 1 1 calc R U . . .
C112 C 0.2250(3) -0.3552(4) 0.5079(3) 0.0465(13) Uani 1 1 d . . . . .
H11F H 0.2495 -0.4043 0.5268 0.070 Uiso 1 1 calc R U . . .
H11G H 0.2477 -0.2979 0.5163 0.070 Uiso 1 1 calc R U . . .
H11H H 0.2222 -0.3661 0.4697 0.070 Uiso 1 1 calc R U . . .
C113 C 0.0404(3) -0.3558(3) 0.42657(19) 0.0359(11) Uani 1 1 d . . . . .
H11I H -0.0081 -0.3529 0.4239 0.043 Uiso 1 1 calc R U . . .
H11J H 0.0544 -0.4119 0.4457 0.043 Uiso 1 1 calc R U . . .
C114 C 0.0617(4) -0.3600(4) 0.3708(2) 0.0467(14) Uani 1 1 d . . . . .
H11K H 0.0388 -0.4096 0.3511 0.070 Uiso 1 1 calc R U . . .
H11L H 0.1092 -0.3700 0.3731 0.070 Uiso 1 1 calc R U . . .
H11M H 0.0508 -0.3030 0.3524 0.070 Uiso 1 1 calc R U . . .
C115 C -0.0971(2) -0.1100(3) 0.31410(16) 0.0258(8) Uani 1 1 d . . . . .
H11N H -0.1378 -0.0816 0.2971 0.031 Uiso 1 1 calc R U . . .
H11O H -0.1096 -0.1647 0.3330 0.031 Uiso 1 1 calc R U . . .
C116 C -0.0537(3) -0.1369(4) 0.27144(19) 0.0359(11) Uani 1 1 d . . . . .
H11P H -0.0783 -0.1773 0.2459 0.054 Uiso 1 1 calc R U . . .
H11Q H -0.0145 -0.1680 0.2879 0.054 Uiso 1 1 calc R U . . .
H11R H -0.0406 -0.0828 0.2531 0.054 Uiso 1 1 calc R U . . .
C117 C -0.1019(2) 0.1072(3) 0.31495(16) 0.0246(8) Uani 1 1 d . . . . .
H11S H -0.1176 0.1597 0.3341 0.030 Uiso 1 1 calc R U . . .
H11T H -0.1408 0.0753 0.2974 0.030 Uiso 1 1 calc R U . . .
C118 C -0.0596(3) 0.1401(4) 0.27308(18) 0.0342(10) Uani 1 1 d . . . . .
H11U H -0.0851 0.1821 0.2491 0.051 Uiso 1 1 calc R U . . .
H11V H -0.0460 0.0886 0.2528 0.051 Uiso 1 1 calc R U . . .
H11W H -0.0207 0.1709 0.2904 0.051 Uiso 1 1 calc R U . . .
C119 C 0.0170(3) 0.3622(3) 0.4318(2) 0.0380(12) Uani 1 1 d . . . . .
H11X H 0.0254 0.4183 0.4525 0.046 Uiso 1 1 calc R U . . .
H11Y H -0.0309 0.3513 0.4278 0.046 Uiso 1 1 calc R U . . .
C120 C 0.0395(4) 0.3757(4) 0.3770(2) 0.0507(16) Uani 1 1 d . . . . .
H12A H 0.0125 0.4223 0.3579 0.076 Uiso 1 1 calc R U . . .
H12B H 0.0349 0.3189 0.3572 0.076 Uiso 1 1 calc R U . . .
H12C H 0.0857 0.3945 0.3807 0.076 Uiso 1 1 calc R U . . .
C121 C 0.1327(3) 0.3673(3) 0.5299(2) 0.0366(11) Uani 1 1 d . . . . .
H12D H 0.1382 0.3566 0.5686 0.044 Uiso 1 1 calc R U . . .
H12E H 0.1046 0.4212 0.5231 0.044 Uiso 1 1 calc R U . . .
C122 C 0.1992(4) 0.3862(4) 0.5118(3) 0.0532(17) Uani 1 1 d . . . . .
H12F H 0.2187 0.4390 0.5307 0.080 Uiso 1 1 calc R U . . .
H12G H 0.1941 0.3981 0.4736 0.080 Uiso 1 1 calc R U . . .
H12H H 0.2278 0.3339 0.5194 0.080 Uiso 1 1 calc R U . . .
C123 C 0.3116(2) -0.5091(3) 0.31284(14) 0.0478(19) Uani 0.75 1 d G . P B 1
C124 C 0.31957(19) -0.5077(3) 0.36797(14) 0.0370(15) Uani 0.75 1 d G . P B 1
H124 H 0.3626 -0.5087 0.3862 0.044 Uiso 0.75 1 d G U P B 1
C125 C 0.2661(2) -0.5049(4) 0.39660(13) 0.0447(17) Uani 0.75 1 d G . P B 1
H125 H 0.2727 -0.5058 0.4342 0.054 Uiso 0.75 1 d G U P B 1
C126 C 0.2029(2) -0.5008(3) 0.37099(19) 0.0413(16) Uani 0.75 1 d G . P B 1
H126 H 0.1661 -0.4975 0.3908 0.050 Uiso 0.75 1 d G U P B 1
C127 C 0.19402(19) -0.5015(4) 0.31579(19) 0.0423(17) Uani 0.75 1 d G . P B 1
H127 H 0.1510 -0.4995 0.2976 0.051 Uiso 0.75 1 d G U P B 1
C128 C 0.2481(2) -0.5052(4) 0.28751(13) 0.049(2) Uani 0.75 1 d G . P B 1
H128 H 0.2415 -0.5051 0.2499 0.059 Uiso 0.75 1 d G U P B 1
C129 C 0.3694(3) -0.5139(5) 0.2818(2) 0.060(2) Uani 0.75 1 d G . P B 1
H12I H 0.3545 -0.5141 0.2445 0.090 Uiso 0.75 1 d G U P B 1
H12J H 0.3972 -0.4624 0.2899 0.090 Uiso 0.75 1 d G U P B 1
H12K H 0.3938 -0.5680 0.2908 0.090 Uiso 0.75 1 d G U P B 1
C130 C 0.2392(7) -0.5072(14) 0.3256(8) 0.053(6) Uiso 0.25 1 d G . P C 2
H130 H 0.1930 -0.5064 0.3265 0.064 Uiso 0.25 1 d G U P C 2
C131 C 0.2664(8) -0.5090(15) 0.2777(6) 0.085(15) Uiso 0.25 1 d G . P C 2
H131 H 0.2383 -0.5078 0.2453 0.102 Uiso 0.25 1 d G U P C 2
C132 C 0.3335(9) -0.5126(12) 0.2764(6) 0.035(4) Uiso 0.25 1 d G . P C 2
H132 H 0.3509 -0.5156 0.2432 0.042 Uiso 0.25 1 d G U P C 2
C133 C 0.3758(7) -0.5119(13) 0.3229(7) 0.051(6) Uiso 0.25 1 d G . P C 2
H133 H 0.4220 -0.5130 0.3219 0.061 Uiso 0.25 1 d G U P C 2
C134 C 0.3494(9) -0.5095(15) 0.3711(6) 0.094(16) Uiso 0.25 1 d G . P C 2
H134 H 0.3776 -0.5097 0.4034 0.113 Uiso 0.25 1 d G U P C 2
C135 C 0.2819(10) -0.5067(13) 0.3720(6) 0.040(5) Uiso 0.25 1 d G . P C 2
H135 H 0.2644 -0.5045 0.4051 0.048 Uiso 0.25 1 d G U P C 2
C136 C 0.5661(6) -0.4506(7) 0.4527(4) 0.089(6) Uani 0.5 1 d G . P D 1
C137 C 0.6124(6) -0.5059(8) 0.4809(5) 0.070(9) Uani 0.5 1 d G . P D 1
H137 H 0.6489 -0.4793 0.5015 0.084 Uiso 0.5 1 d G U P D 1
C138 C 0.6063(7) -0.5985(8) 0.4794(5) 0.086(5) Uani 0.5 1 d G . P D 1
H138 H 0.6393 -0.6349 0.4981 0.103 Uiso 0.5 1 d G U P D 1
C139 C 0.5525(8) -0.6391(8) 0.4509(6) 0.096(8) Uani 0.5 1 d G . P D 1
H139 H 0.5479 -0.7028 0.4505 0.115 Uiso 0.5 1 d G U P D 1
C140 C 0.5055(6) -0.5847(11) 0.4228(6) 0.092(6) Uani 0.5 1 d G . P D 1
H140 H 0.4686 -0.6113 0.4027 0.111 Uiso 0.5 1 d G U P D 1
C141 C 0.5125(5) -0.4917(11) 0.4242(5) 0.072(7) Uani 0.5 1 d G . P D 1
H141 H 0.4798 -0.4553 0.4052 0.086 Uiso 0.5 1 d G U P D 1
C142 C 0.5733(10) -0.3502(7) 0.4535(8) 0.119(11) Uani 0.5 1 d G . P D 1
H14A H 0.5369 -0.3235 0.4320 0.179 Uiso 0.5 1 d G U P D 1
H14B H 0.5740 -0.3288 0.4892 0.179 Uiso 0.5 1 d G U P D 1
H14C H 0.6135 -0.3339 0.4398 0.179 Uiso 0.5 1 d G U P D 1
C143 C 0.5693(4) -0.5580(5) 0.4544(3) 0.040(2) Uani 0.5 1 d G . P E 2
C144 C 0.5131(4) -0.5193(6) 0.4281(4) 0.051(4) Uani 0.5 1 d G . P E 2
H144 H 0.4787 -0.5572 0.4128 0.061 Uiso 0.5 1 d G U P E 2
C145 C 0.5064(5) -0.4269(7) 0.4238(4) 0.054(3) Uani 0.5 1 d G . P E 2
H145 H 0.4681 -0.4021 0.4047 0.064 Uiso 0.5 1 d G U P E 2
C146 C 0.5549(6) -0.3699(5) 0.4471(5) 0.058(4) Uani 0.5 1 d G . P E 2
H146 H 0.5498 -0.3063 0.4448 0.069 Uiso 0.5 1 d G U P E 2
C147 C 0.6113(5) -0.4076(6) 0.4739(5) 0.062(4) Uani 0.5 1 d G . P E 2
H147 H 0.6454 -0.3697 0.4897 0.075 Uiso 0.5 1 d G U P E 2
C148 C 0.6178(4) -0.5005(7) 0.4775(4) 0.079(11) Uani 0.5 1 d G . P E 2
H148 H 0.6563 -0.5255 0.4962 0.095 Uiso 0.5 1 d G U P E 2
C149 C 0.5772(7) -0.6582(5) 0.4582(6) 0.086(5) Uani 0.5 1 d G . P E 2
H14D H 0.6188 -0.6724 0.4777 0.129 Uiso 0.5 1 d G U P E 2
H14E H 0.5425 -0.6832 0.4762 0.129 Uiso 0.5 1 d G U P E 2
H14F H 0.5755 -0.6834 0.4233 0.129 Uiso 0.5 1 d G U P E 2

loop_
_atom_site_aniso_label
_atom_site_aniso_U_11
_atom_site_aniso_U_22
_atom_site_aniso_U_33
_atom_site_aniso_U_23
_atom_site_aniso_U_13
_atom_site_aniso_U_12
Gd1 0.0462(6) 0.0274(4) 0.0473(9) -0.0066(5) 0.0223(6) -0.0001(4)
Gd2 0.040(2) 0.0215(9) 0.0046(14) -0.0011(12) -0.0031(11) 0.0037(13)
Gd3 0.0261(12) 0.0237(15) 0.0214(18) -0.0007(10) 0.0086(11) -0.0074(12)
Gd4 0.026(2) 0.0295(15) 0.021(2) -0.0017(14) -0.0092(12) 0.0079(14)
Gd5 0.020(2) 0.038(3) 0.068(4) 0.014(2) 0.002(2) 0.0032(18)
Gd6 0.044(4) 0.034(3) 0.047(4) -0.010(3) 0.018(3) -0.024(3)
Gd7 0.051(6) 0.031(4) 0.036(5) -0.006(4) 0.006(4) -0.007(4)
Gd8 0.032(4) 0.021(3) 0.021(3) -0.003(2) 0.013(3) 0.007(3)
Gd9 0.029(5) 0.092(9) 0.067(7) 0.032(6) 0.024(5) -0.014(5)
Gd10 0.0685(7) 0.0228(3) 0.0402(5) 0.0012(3) 0.0112(5) 0.0035(4)
Gd11 0.0502(8) 0.0523(8) 0.0543(8) -0.0102(7) 0.0287(7) 0.0026(6)
Gd12 0.0465(10) 0.0299(7) 0.0445(9) 0.0013(7) 0.0140(7) 0.0105(7)
Gd13 0.029(2) 0.113(5) 0.037(3) -0.006(3) 0.012(2) 0.006(3)
Gd14 0.039(4) 0.040(3) 0.048(4) 0.017(3) 0.007(3) -0.007(2)
Gd15 0.024(5) 0.009(4) 0.040(5) 0.012(3) -0.005(4) 0.000(3)
Ni1 0.0161(2) 0.0155(2) 0.01328(19) 0.00024(14) -0.00089(14) -0.00147(16)
N1 0.0217(16) 0.0235(15) 0.0151(13) 0.0023(10) -0.0023(11) -0.0029(12)
N2 0.0228(16) 0.0152(13) 0.0182(13) -0.0010(10) 0.0013(11) -0.0001(11)
N3 0.0201(15) 0.0159(13) 0.0155(12) -0.0004(10) 0.0003(10) -0.0015(11)
N4 0.0234(16) 0.0159(13) 0.0165(13) 0.0002(10) -0.0012(11) -0.0030(11)
C87 0.023(2) 0.033(2) 0.0219(18) 0.0007(14) -0.0043(15) -0.0052(16)
C88 0.025(2) 0.034(2) 0.0196(17) 0.0015(14) -0.0049(15) -0.0010(16)
C89 0.0198(19) 0.0267(18) 0.0209(17) 0.0027(13) -0.0011(13) -0.0015(14)
C90 0.026(2) 0.0243(18) 0.0224(17) 0.0043(13) 0.0021(15) 0.0049(15)
C91 0.025(2) 0.0207(17) 0.0233(17) 0.0014(13) 0.0011(14) 0.0021(14)
C92 0.036(2) 0.0173(16) 0.0264(19) 0.0005(13) -0.0002(16) 0.0009(15)
C93 0.038(2) 0.0208(17) 0.0234(18) 0.0014(13) -0.0012(16) -0.0026(16)
C94 0.030(2) 0.0173(15) 0.0193(16) -0.0010(12) 0.0009(14) -0.0015(14)
C95 0.028(2) 0.0219(17) 0.0186(16) -0.0041(12) -0.0017(14) -0.0023(14)
C96 0.0186(18) 0.0207(16) 0.0186(15) -0.0015(12) 0.0001(13) -0.0044(13)
C97 0.0233(19) 0.0215(17) 0.0165(15) -0.0004(12) 0.0003(13) -0.0038(13)
C98 0.0203(18) 0.0215(17) 0.0175(15) 0.0016(12) -0.0012(13) -0.0006(13)
C99 0.0212(18) 0.0200(16) 0.0171(15) 0.0000(11) 0.0022(13) -0.0014(13)
C100 0.026(2) 0.0195(16) 0.0188(16) 0.0021(12) -0.0013(14) -0.0003(13)
C101 0.030(2) 0.0166(15) 0.0210(17) 0.0012(12) -0.0006(15) -0.0021(14)
C102 0.043(3) 0.0187(17) 0.0248(19) 0.0034(13) -0.0023(17) -0.0072(16)
C103 0.040(3) 0.0201(18) 0.0251(19) 0.0020(14) -0.0030(17) -0.0070(16)
C104 0.029(2) 0.0204(17) 0.0225(17) -0.0004(13) -0.0005(15) -0.0074(14)
C105 0.029(2) 0.0240(18) 0.0208(17) -0.0022(13) -0.0011(15) -0.0082(15)
C106 0.0215(19) 0.0275(18) 0.0191(16) 0.0000(13) -0.0025(14) -0.0040(14)
C107 0.026(2) 0.046(3) 0.027(2) -0.0048(18) -0.0082(17) -0.0053(19)
C108 0.028(3) 0.050(3) 0.050(3) -0.012(2) -0.001(2) -0.013(2)
C109 0.025(2) 0.038(2) 0.029(2) 0.0052(17) -0.0057(17) 0.0014(17)
C110 0.027(2) 0.049(3) 0.049(3) 0.012(2) 0.002(2) 0.006(2)
C111 0.051(3) 0.021(2) 0.036(2) 0.0049(16) -0.005(2) 0.0053(19)
C112 0.046(3) 0.032(3) 0.061(4) 0.002(2) 0.005(3) 0.012(2)
C113 0.057(3) 0.0191(19) 0.030(2) -0.0016(15) -0.002(2) -0.0022(19)
C114 0.074(4) 0.026(2) 0.040(3) -0.0099(19) 0.005(3) 0.000(2)
C115 0.026(2) 0.0284(19) 0.0213(17) -0.0041(14) -0.0044(15) -0.0057(15)
C116 0.036(3) 0.043(3) 0.029(2) -0.0147(18) -0.0004(18) -0.009(2)
C117 0.023(2) 0.0289(19) 0.0208(17) 0.0026(13) -0.0038(14) 0.0038(15)
C118 0.034(3) 0.043(3) 0.025(2) 0.0117(17) 0.0033(17) 0.008(2)
C119 0.057(3) 0.0181(18) 0.036(2) 0.0036(16) -0.008(2) -0.0027(19)
C120 0.063(4) 0.039(3) 0.047(3) 0.020(2) -0.003(3) -0.014(3)
C121 0.051(3) 0.024(2) 0.032(2) 0.0001(16) -0.006(2) -0.011(2)
C122 0.064(4) 0.043(3) 0.051(3) 0.000(2) -0.002(3) -0.031(3)
C123 0.055(5) 0.044(4) 0.044(4) 0.004(3) 0.003(4) -0.006(3)
C124 0.040(5) 0.041(4) 0.028(3) 0.001(2) -0.003(3) 0.001(3)
C125 0.050(5) 0.047(4) 0.035(4) 0.002(3) -0.002(3) 0.001(3)
C126 0.038(4) 0.040(4) 0.047(4) -0.003(3) 0.012(3) 0.000(3)
C127 0.045(4) 0.038(4) 0.041(4) 0.005(3) -0.012(3) 0.000(3)
C128 0.055(5) 0.046(5) 0.042(4) 0.000(3) -0.017(4) -0.003(4)
C129 0.061(7) 0.077(7) 0.043(5) 0.002(4) 0.011(4) 0.000(5)
C136 0.106(17) 0.103(16) 0.062(10) 0.006(10) 0.035(11) 0.025(13)
C137 0.094(19) 0.081(19) 0.030(7) 0.000(9) -0.019(8) 0.026(13)
C138 0.066(10) 0.087(11) 0.106(12) -0.005(8) 0.016(8) 0.018(7)
C139 0.14(2) 0.079(13) 0.077(13) 0.000(10) 0.053(15) -0.032(15)
C140 0.082(14) 0.093(16) 0.101(16) 0.018(13) 0.001(12) -0.001(12)
C141 0.048(12) 0.12(2) 0.048(10) 0.005(10) 0.000(8) -0.017(11)
C142 0.11(2) 0.12(2) 0.14(3) 0.01(2) 0.048(18) -0.031(19)
C143 0.037(6) 0.050(6) 0.033(5) -0.005(4) 0.005(4) 0.017(5)
C144 0.040(9) 0.058(10) 0.056(10) 0.008(7) 0.012(7) 0.016(7)
C145 0.061(9) 0.042(7) 0.058(8) 0.008(6) 0.008(6) 0.021(6)
C146 0.074(11) 0.044(7) 0.061(9) 0.009(6) 0.036(8) 0.023(8)
C147 0.036(7) 0.065(9) 0.086(11) -0.027(8) 0.005(7) 0.001(6)
C148 0.025(8) 0.09(2) 0.12(2) -0.028(15) 0.010(11) 0.011(10)
C149 0.066(10) 0.087(11) 0.106(12) -0.005(8) 0.016(8) 0.018(7)

loop_
_atom_type_symbol
_atom_type_description
_atom_type_scat_dispersion_real
_atom_type_scat_dispersion_imag
_atom_type_scat_source
C C -0.0020 0.0020 'International Tables Vol C Tables 4.2.6.8 and 6.1.1.4'
H H 0.0000 0.0000 'International Tables Vol C Tables 4.2.6.8 and 6.1.1.4'
N N -0.0031 0.0040 'International Tables Vol C Tables 4.2.6.8 and 6.1.1.4'
Ni Ni 0.1906 1.3024 'International Tables Vol C Tables 4.2.6.8 and 6.1.1.4'
Gd Gd -0.1004 4.5392 'International Tables Vol C Tables 4.2.6.8 and 6.1.1.4'

loop_
_geom_angle_atom_site_label_1
_geom_angle_atom_site_label_2
_geom_angle_atom_site_label_3
_geom_angle
_geom_angle_site_symmetry_1
_geom_angle_site_symmetry_3
Gd2 Gd1 Gd8 119.8(6) . .
Gd2 Gd1 Gd4 9.1(5) . .
Gd8 Gd1 Gd4 128.9(6) . .
Gd2 Gd1 Gd6 87.0(5) . .
Gd8 Gd1 Gd6 32.9(6) . .
Gd4 Gd1 Gd6 96.1(4) . .
Gd2 Gd1 Gd7 64.7(5) . .
Gd8 Gd1 Gd7 55.3(6) . .
Gd4 Gd1 Gd7 73.7(5) . .
Gd6 Gd1 Gd7 22.4(3) . .
Gd2 Gd1 Gd5 31.3(3) . .
Gd8 Gd1 Gd5 136.7(5) . .
Gd4 Gd1 Gd5 25.4(3) . .
Gd6 Gd1 Gd5 106.3(3) . .
Gd7 Gd1 Gd5 85.4(4) . .
Gd2 Gd1 C41 100.8(4) . .
Gd8 Gd1 C41 115.7(6) . .
Gd4 Gd1 C41 95.7(4) . .
Gd6 Gd1 C41 131.3(4) . .
Gd7 Gd1 C41 133.3(5) . .
Gd5 Gd1 C41 104.2(4) . .
Gd2 Gd1 C57B 73.3(5) . .
Gd8 Gd1 C57B 118.2(6) . .
Gd4 Gd1 C57B 70.6(5) . .
Gd6 Gd1 C57B 114.6(5) . .
Gd7 Gd1 C57B 106.6(5) . .
Gd5 Gd1 C57B 87.7(5) . .
C41 Gd1 C57B 31.1(6) . .
Gd2 Gd1 C41B 108.8(5) . .
Gd8 Gd1 C41B 98.2(6) . .
Gd4 Gd1 C41B 105.9(5) . .
Gd6 Gd1 C41B 114.6(5) . .
Gd7 Gd1 C41B 121.2(5) . .
Gd5 Gd1 C41B 119.5(5) . .
C41 Gd1 C41B 17.8(5) . .
C57B Gd1 C41B 35.5(4) . .
Gd2 Gd1 C42 102.6(4) . .
Gd8 Gd1 C42 85.3(5) . .
Gd4 Gd1 C42 102.8(4) . .
Gd6 Gd1 C42 95.7(4) . .
Gd7 Gd1 C42 101.2(4) . .
Gd5 Gd1 C42 123.4(3) . .
C41 Gd1 C42 35.6(3) . .
C57B Gd1 C42 36.2(5) . .
C41B Gd1 C42 20.1(5) . .
Gd2 Gd1 C42B 121.3(5) . .
Gd8 Gd1 C42B 111.4(6) . .
Gd4 Gd1 C42B 113.9(5) . .
Gd6 Gd1 C42B 140.4(5) . .
Gd7 Gd1 C42B 154.8(5) . .
Gd5 Gd1 C42B 111.8(4) . .
C41 Gd1 C42B 27.1(5) . .
C57B Gd1 C42B 58.0(6) . .
C41B Gd1 C42B 34.4(4) . .
C42 Gd1 C42B 54.1(5) . .
Gd2 Gd1 C40B 126.8(5) . .
Gd8 Gd1 C40B 64.1(6) . .
Gd4 Gd1 C40B 128.8(5) . .
Gd6 Gd1 C40B 85.2(5) . .
Gd7 Gd1 C40B 99.8(5) . .
Gd5 Gd1 C40B 150.4(4) . .
C41 Gd1 C40B 51.6(5) . .
C57B Gd1 C40B 62.8(6) . .
C41B Gd1 C40B 34.2(4) . .
C42 Gd1 C40B 27.0(5) . .
C42B Gd1 C40B 56.1(6) . .
Gd1 Gd2 Gd3 19.3(4) . .
Gd1 Gd2 Gd8 34.0(5) . .
Gd3 Gd2 Gd8 49.7(6) . .
Gd1 Gd2 Gd5 136.6(4) . .
Gd3 Gd2 Gd5 117.4(4) . .
Gd8 Gd2 Gd5 149.4(4) . .
Gd1 Gd2 Gd7 95.2(6) . .
Gd3 Gd2 Gd7 107.9(6) . .
Gd8 Gd2 Gd7 61.3(5) . .
Gd5 Gd2 Gd7 110.5(5) . .
Gd1 Gd2 Gd6 72.6(5) . .
Gd3 Gd2 Gd6 86.3(5) . .
Gd8 Gd2 Gd6 38.6(5) . .
Gd5 Gd2 Gd6 129.0(4) . .
Gd7 Gd2 Gd6 22.7(3) . .
Gd1 Gd2 C85 115.1(4) . .
Gd3 Gd2 C85 105.3(4) . .
Gd8 Gd2 C85 102.4(4) . .
Gd5 Gd2 C85 50.2(4) . .
Gd7 Gd2 C85 69.4(4) . .
Gd6 Gd2 C85 81.2(4) . .
Gd1 Gd2 C56B 105.0(6) . .
Gd3 Gd2 C56B 120.2(6) . .
Gd8 Gd2 C56B 96.3(6) . .
Gd5 Gd2 C56B 112.3(5) . .
Gd7 Gd2 C56B 82.4(6) . .
Gd6 Gd2 C56B 87.2(5) . .
C85 Gd2 C56B 132.1(6) . .
Gd1 Gd2 C57B 90.2(5) . .
Gd3 Gd2 C57B 96.5(6) . .
Gd8 Gd2 C57B 103.0(6) . .
Gd5 Gd2 C57B 106.3(5) . .
Gd7 Gd2 C57B 118.0(6) . .
Gd6 Gd2 C57B 115.5(5) . .
C85 Gd2 C57B 153.6(6) . .
C56B Gd2 C57B 37.3(4) . .
Gd1 Gd2 C58 114.1(4) . .
Gd3 Gd2 C58 121.1(5) . .
Gd8 Gd2 C58 119.2(5) . .
Gd5 Gd2 C58 91.4(4) . .
Gd7 Gd2 C58 107.3(5) . .
Gd6 Gd2 C58 115.0(5) . .
C85 Gd2 C58 130.8(4) . .
C56B Gd2 C58 28.0(5) . .
C57B Gd2 C58 24.7(5) . .
Gd1 Gd2 C86 92.5(4) . .
Gd3 Gd2 C86 90.7(5) . .
Gd8 Gd2 C86 72.2(4) . .
Gd5 Gd2 C86 81.2(3) . .
Gd7 Gd2 C86 47.5(4) . .
Gd6 Gd2 C86 52.3(3) . .
C85 Gd2 C86 31.0(4) . .
C56B Gd2 C86 128.5(6) . .
C57B Gd2 C86 165.5(5) . .
C58 Gd2 C86 146.6(4) . .
Gd1 Gd2 C57 95.4(5) . .
Gd3 Gd2 C57 93.2(5) . .
Gd8 Gd2 C57 119.6(5) . .
Gd5 Gd2 C57 85.7(5) . .
Gd7 Gd2 C57 141.8(5) . .
Gd6 Gd2 C57 140.7(5) . .
C85 Gd2 C57 135.9(5) . .
C56B Gd2 C57 59.4(5) . .
C57B Gd2 C57 25.5(5) . .
C58 Gd2 C57 35.7(4) . .
C86 Gd2 C57 166.6(5) . .
Gd8 Gd3 Gd2 79.2(6) . .
Gd8 Gd3 Gd4 91.3(6) . .
Gd2 Gd3 Gd4 12.2(4) . .
Gd8 Gd3 Gd6 19.7(5) . .
Gd2 Gd3 Gd6 64.3(4) . .
Gd4 Gd3 Gd6 75.7(4) . .
Gd8 Gd3 C39 141.9(7) . .
Gd2 Gd3 C39 131.2(6) . .
Gd4 Gd3 C39 120.9(5) . .
Gd6 Gd3 C39 161.3(5) . .
Gd8 Gd3 C40 109.5(7) . .
Gd2 Gd3 C40 126.1(6) . .
Gd4 Gd3 C40 123.5(5) . .
Gd6 Gd3 C40 128.2(5) . .
C39 Gd3 C40 37.0(4) . .
Gd8 Gd3 C42B 117.9(7) . .
Gd2 Gd3 C42B 115.5(6) . .
Gd4 Gd3 C42B 111.3(6) . .
Gd6 Gd3 C42B 134.8(5) . .
C39 Gd3 C42B 35.0(6) . .
C40 Gd3 C42B 13.4(5) . .
Gd8 Gd3 Gd7 37.2(6) . .
Gd2 Gd3 Gd7 46.6(4) . .
Gd4 Gd3 Gd7 57.4(4) . .
Gd6 Gd3 Gd7 18.6(3) . .
C39 Gd3 Gd7 175.3(5) . .
C40 Gd3 Gd7 139.2(5) . .
C42B Gd3 Gd7 140.5(6) . .
Gd8 Gd3 Gd5 111.7(6) . .
Gd2 Gd3 Gd5 39.2(3) . .
Gd4 Gd3 Gd5 28.5(2) . .
Gd6 Gd3 Gd5 92.8(4) . .
C39 Gd3 Gd5 105.9(4) . .
C40 Gd3 Gd5 127.6(5) . .
C42B Gd3 Gd5 114.3(5) . .
Gd7 Gd3 Gd5 74.5(4) . .
Gd8 Gd3 C22B 105.7(7) . .
Gd2 Gd3 C22B 150.5(6) . .
Gd4 Gd3 C22B 147.4(5) . .
Gd6 Gd3 C22B 125.1(5) . .
C39 Gd3 C22B 36.2(5) . .
C40 Gd3 C22B 24.5(5) . .
C42B Gd3 C22B 36.1(4) . .
Gd7 Gd3 C22B 142.7(5) . .
Gd5 Gd3 C22B 141.8(4) . .
Gd8 Gd3 C41 106.1(6) . .
Gd2 Gd3 C41 88.6(5) . .
Gd4 Gd3 C41 86.9(5) . .
Gd6 Gd3 C41 116.3(4) . .
C39 Gd3 C41 60.3(5) . .
C40 Gd3 C41 37.5(4) . .
C42B Gd3 C41 28.3(5) . .
Gd7 Gd3 C41 115.0(5) . .
Gd5 Gd3 C41 99.6(4) . .
C22B Gd3 C41 62.0(5) . .
Gd8 Gd3 C86B 93.3(7) . .
Gd2 Gd3 C86B 82.6(5) . .
Gd4 Gd3 C86B 79.9(5) . .
Gd6 Gd3 C86B 78.9(5) . .
C39 Gd3 C86B 110.9(6) . .
C40 Gd3 C86B 145.5(6) . .
C42B Gd3 C86B 145.6(7) . .
Gd7 Gd3 C86B 73.5(5) . .
Gd5 Gd3 C86B 60.6(5) . .
C22B Gd3 C86B 125.3(6) . .
C41 Gd3 C86B 156.8(6) . .
Gd1 Gd4 Gd5 131.5(5) . .
Gd1 Gd4 Gd3 15.0(2) . .
Gd5 Gd4 Gd3 117.4(5) . .
Gd1 Gd4 Gd8 21.4(3) . .
Gd5 Gd4 Gd8 138.4(5) . .
Gd3 Gd4 Gd8 34.4(4) . .
Gd1 Gd4 Gd7 71.9(4) . .
Gd5 Gd4 Gd7 120.4(5) . .
Gd3 Gd4 Gd7 83.1(5) . .
Gd8 Gd4 Gd7 50.5(5) . .
Gd1 Gd4 C85 100.2(4) . .
Gd5 Gd4 C85 54.8(4) . .
Gd3 Gd4 C85 95.8(4) . .
Gd8 Gd4 C85 91.5(4) . .
Gd7 Gd4 C85 68.7(4) . .
Gd1 Gd4 C58 104.1(5) . .
Gd5 Gd4 C58 113.8(5) . .
Gd3 Gd4 C58 110.9(5) . .
Gd8 Gd4 C58 106.9(5) . .
Gd7 Gd4 C58 107.4(5) . .
C85 Gd4 C58 152.6(5) . .
Gd1 Gd4 C55B 126.7(6) . .
Gd5 Gd4 C55B 100.3(6) . .
Gd3 Gd4 C55B 137.5(6) . .
Gd8 Gd4 C55B 119.8(6) . .
Gd7 Gd4 C55B 94.6(6) . .
C85 Gd4 C55B 122.9(6) . .
C58 Gd4 C55B 29.9(5) . .
Gd1 Gd4 C56B 89.9(6) . .
Gd5 Gd4 C56B 137.0(6) . .
Gd3 Gd4 C56B 102.1(6) . .
Gd8 Gd4 C56B 84.3(6) . .
Gd7 Gd4 C56B 78.8(6) . .
C85 Gd4 C56B 140.5(6) . .
C58 Gd4 C56B 29.3(6) . .
C55B Gd4 C56B 37.0(4) . .
Gd1 Gd4 C57B 80.7(6) . .
Gd5 Gd4 C57B 125.8(6) . .
Gd3 Gd4 C57B 85.5(6) . .
Gd8 Gd4 C57B 88.8(6) . .
Gd7 Gd4 C57B 110.1(6) . .
C85 Gd4 C57B 178.0(6) . .
C58 Gd4 C57B 25.8(5) . .
C55B Gd4 C57B 55.4(6) . .
C56B Gd4 C57B 37.6(4) . .
Gd1 Gd4 Gd6 53.5(3) . .
Gd5 Gd4 Gd6 131.0(5) . .
Gd3 Gd4 Gd6 65.2(4) . .
Gd8 Gd4 Gd6 32.2(4) . .
Gd7 Gd4 Gd6 18.4(3) . .
C85 Gd4 Gd6 76.2(4) . .
C58 Gd4 Gd6 108.8(5) . .
C55B Gd4 Gd6 104.8(6) . .
C56B Gd4 Gd6 79.8(5) . .
C57B Gd4 Gd6 103.0(5) . .
Gd1 Gd4 C59 141.3(5) . .
Gd5 Gd4 C59 83.3(5) . .
Gd3 Gd4 C59 148.1(5) . .
Gd8 Gd4 C59 137.5(6) . .
Gd7 Gd4 C59 108.1(6) . .
C85 Gd4 C59 116.1(5) . .
C58 Gd4 C59 37.6(4) . .
C55B Gd4 C59 17.9(5) . .
C56B Gd4 C59 53.7(6) . .
C57B Gd4 C59 62.6(6) . .
Gd6 Gd4 C59 120.9(5) . .
Gd4 Gd5 Gd2 11.9(2) . .
Gd4 Gd5 C85 88.6(5) . .
Gd2 Gd5 C85 82.0(4) . .
Gd4 Gd5 C59B 88.2(7) . .
Gd2 Gd5 C59B 95.0(6) . .
C85 Gd5 C59B 176.8(7) . .
Gd4 Gd5 C55 105.1(6) . .
Gd2 Gd5 C55 110.8(6) . .
C85 Gd5 C55 165.7(7) . .
C59B Gd5 C55 17.4(6) . .
Gd4 Gd5 C60B 124.0(7) . .
Gd2 Gd5 C60B 126.0(6) . .
C85 Gd5 C60B 142.0(7) . .
C59B Gd5 C60B 40.9(5) . .
C55 Gd5 C60B 24.1(5) . .
Gd4 Gd5 Gd1 23.2(3) . .
Gd2 Gd5 Gd1 12.08(12) . .
C85 Gd5 Gd1 81.2(4) . .
C59B Gd5 Gd1 96.1(6) . .
C55 Gd5 Gd1 109.9(5) . .
C60B Gd5 Gd1 120.5(6) . .
Gd4 Gd5 C64 98.1(5) . .
Gd2 Gd5 C64 109.2(5) . .
C85 Gd5 C64 144.5(6) . .
C59B Gd5 C64 35.8(6) . .
C55 Gd5 C64 38.9(4) . .
C60B Gd5 C64 57.3(6) . .
Gd1 Gd5 C64 116.5(5) . .
Gd4 Gd5 C64B 80.5(6) . .
Gd2 Gd5 C64B 91.8(6) . .
C85 Gd5 C64B 141.0(7) . .
C59B Gd5 C64B 37.7(5) . .
C55 Gd5 C64B 48.1(6) . .
C60B Gd5 C64B 70.3(6) . .
Gd1 Gd5 C64B 100.1(5) . .
C64 Gd5 C64B 17.7(5) . .
Gd4 Gd5 C54 140.4(7) . .
Gd2 Gd5 C54 142.3(6) . .
C85 Gd5 C54 128.5(6) . .
C59B Gd5 C54 54.6(6) . .
C55 Gd5 C54 37.2(4) . .
C60B Gd5 C54 16.5(5) . .
Gd1 Gd5 C54 135.5(5) . .
C64 Gd5 C54 61.0(5) . .
C64B Gd5 C54 77.0(6) . .
Gd4 Gd5 Gd3 34.1(3) . .
Gd2 Gd5 Gd3 23.40(16) . .
C85 Gd5 Gd3 81.6(4) . .
C59B Gd5 Gd3 96.0(6) . .
C55 Gd5 Gd3 107.4(5) . .
C60B Gd5 Gd3 113.7(5) . .
Gd1 Gd5 Gd3 11.33(7) . .
C64 Gd5 Gd3 121.9(5) . .
C64B Gd5 Gd3 106.9(5) . .
C54 Gd5 Gd3 127.3(5) . .
Gd4 Gd5 C86B 85.4(5) . .
Gd2 Gd5 C86B 74.4(5) . .
C85 Gd5 C86B 32.9(5) . .
C59B Gd5 C86B 147.1(8) . .
C55 Gd5 C86B 142.3(7) . .
C60B Gd5 C86B 122.5(7) . .
Gd1 Gd5 C86B 67.4(5) . .
C64 Gd5 C86B 175.9(7) . .
C64B Gd5 C86B 165.1(7) . .
C54 Gd5 C86B 117.5(6) . .
Gd3 Gd5 C86B 62.1(5) . .
Gd7 Gd6 Gd8 109.3(13) . .
Gd7 Gd6 C24 102.6(12) . .
Gd8 Gd6 C24 108.7(7) . .
Gd7 Gd6 Gd1 86.9(11) . .
Gd8 Gd6 Gd1 22.4(5) . .
C24 Gd6 Gd1 116.1(6) . .
Gd7 Gd6 Gd2 66.5(11) . .
Gd8 Gd6 Gd2 42.8(5) . .
C24 Gd6 Gd2 117.5(6) . .
Gd1 Gd6 Gd2 20.42(12) . .
Gd7 Gd6 C86 65.5(10) . .
Gd8 Gd6 C86 93.7(6) . .
C24 Gd6 C86 157.3(7) . .
Gd1 Gd6 C86 83.6(4) . .
Gd2 Gd6 C86 76.8(4) . .
Gd7 Gd6 C25 94.0(12) . .
Gd8 Gd6 C25 149.6(8) . .
C24 Gd6 C25 45.1(4) . .
Gd1 Gd6 C25 160.9(6) . .
Gd2 Gd6 C25 152.3(7) . .
C86 Gd6 C25 114.2(6) . .
Gd7 Gd6 C37B 55.0(11) . .
Gd8 Gd6 C37B 128.9(9) . .
C24 Gd6 C37B 48.4(7) . .
Gd1 Gd6 C37B 116.2(7) . .
Gd2 Gd6 C37B 101.0(7) . .
C86 Gd6 C37B 114.2(8) . .
C25 Gd6 C37B 51.3(6) . .
Gd7 Gd6 C38B 78.2(13) . .
Gd8 Gd6 C38B 89.9(8) . .
C24 Gd6 C38B 38.2(7) . .
Gd1 Gd6 C38B 85.9(7) . .
Gd2 Gd6 C38B 81.0(7) . .
C86 Gd6 C38B 142.6(8) . .
C25 Gd6 C38B 75.6(7) . .
C37B Gd6 C38B 42.0(5) . .
Gd7 Gd6 C4B 117.3(13) . .
Gd8 Gd6 C4B 129.9(9) . .
C24 Gd6 C4B 44.9(6) . .
Gd1 Gd6 C4B 150.1(7) . .
Gd2 Gd6 C4B 161.8(7) . .
C86 Gd6 C4B 121.4(7) . .
C25 Gd6 C4B 23.3(5) . .
C37B Gd6 C4B 71.1(7) . .
C38B Gd6 C4B 82.5(8) . .
Gd7 Gd6 Gd3 94.7(11) . .
Gd8 Gd6 Gd3 16.5(5) . .
C24 Gd6 Gd3 121.0(6) . .
Gd1 Gd6 Gd3 10.64(17) . .
Gd2 Gd6 Gd3 29.4(2) . .
C86 Gd6 Gd3 80.3(4) . .
C25 Gd6 Gd3 165.2(6) . .
C37B Gd6 Gd3 126.8(7) . .
C38B Gd6 Gd3 94.6(7) . .
C4B Gd6 Gd3 146.2(7) . .
Gd7 Gd6 Gd9 61.5(11) . .
Gd8 Gd6 Gd9 132.1(6) . .
C24 Gd6 Gd9 119.1(6) . .
Gd1 Gd6 Gd9 120.5(4) . .
Gd2 Gd6 Gd9 108.3(5) . .
C86 Gd6 Gd9 38.6(4) . .
C25 Gd6 Gd9 76.0(5) . .
C37B Gd6 Gd9 86.6(7) . .
C38B Gd6 Gd9 128.0(8) . .
C4B Gd6 Gd9 88.0(6) . .
Gd3 Gd6 Gd9 118.7(4) . .
Gd6 Gd7 Gd8 45.1(10) . .
Gd6 Gd7 C37B 104.5(13) . .
Gd8 Gd7 C37B 124.5(9) . .
Gd6 Gd7 Gd2 90.8(11) . .
Gd8 Gd7 Gd2 45.8(5) . .
C37B Gd7 Gd2 122.5(9) . .
Gd6 Gd7 C86 92.3(12) . .
Gd8 Gd7 C86 88.1(6) . .
C37B Gd7 C86 146.2(9) . .
Gd2 Gd7 C86 85.6(6) . .
Gd6 Gd7 Gd9 98.4(13) . .
Gd8 Gd7 Gd9 122.5(8) . .
C37B Gd7 Gd9 104.3(8) . .
Gd2 Gd7 Gd9 128.1(7) . .
C86 Gd7 Gd9 43.3(5) . .
Gd6 Gd7 Gd1 70.7(10) . .
Gd8 Gd7 Gd1 25.7(4) . .
C37B Gd7 Gd1 127.6(8) . .
Gd2 Gd7 Gd1 20.14(16) . .
C86 Gd7 Gd1 85.4(5) . .
Gd9 Gd7 Gd1 128.0(6) . .
Gd6 Gd7 Gd4 105.2(12) . .
Gd8 Gd7 Gd4 60.1(5) . .
C37B Gd7 Gd4 117.2(9) . .
Gd2 Gd7 Gd4 14.33(15) . .
C86 Gd7 Gd4 85.2(6) . .
Gd9 Gd7 Gd4 124.0(7) . .
Gd1 Gd7 Gd4 34.5(2) . .
Gd6 Gd7 C44 91.5(11) . .
Gd8 Gd7 C44 90.5(6) . .
C37B Gd7 C44 37.2(7) . .
Gd2 Gd7 C44 88.7(6) . .
C86 Gd7 C44 173.2(9) . .
Gd9 Gd7 C44 141.4(7) . .
Gd1 Gd7 C44 90.5(6) . .
Gd4 Gd7 C44 88.3(6) . .
Gd6 Gd7 C24 56.7(10) . .
Gd8 Gd7 C24 82.2(6) . .
C37B Gd7 C24 48.6(7) . .
Gd2 Gd7 C24 111.0(6) . .
C86 Gd7 C24 143.5(9) . .
Gd9 Gd7 C24 116.7(8) . .
Gd1 Gd7 C24 99.5(6) . .
Gd4 Gd7 C24 118.8(6) . .
C44 Gd7 C24 42.6(4) . .
Gd6 Gd7 C38B 81.2(12) . .
Gd8 Gd7 C38B 80.8(8) . .
C37B Gd7 C38B 45.0(7) . .
Gd2 Gd7 C38B 85.4(7) . .
C86 Gd7 C38B 168.8(9) . .
Gd9 Gd7 C38B 146.4(9) . .
Gd1 Gd7 C38B 83.8(7) . .
Gd4 Gd7 C38B 87.7(7) . .
C44 Gd7 C38B 10.8(6) . .
C24 Gd7 C38B 36.7(6) . .
Gd6 Gd7 C5B 82.9(12) . .
Gd8 Gd7 C5B 125.6(9) . .
C37B Gd7 C5B 43.1(6) . .
Gd2 Gd7 C5B 160.6(8) . .
C86 Gd7 C5B 112.9(8) . .
Gd9 Gd7 C5B 71.2(7) . .
Gd1 Gd7 C5B 148.7(8) . .
Gd4 Gd7 C5B 160.2(8) . .
C44 Gd7 C5B 73.2(7) . .
C24 Gd7 C5B 50.6(6) . .
C38B Gd7 C5B 75.5(8) . .
Gd1 Gd8 Gd3 27.0(5) . .
Gd1 Gd8 Gd6 124.6(9) . .
Gd3 Gd8 Gd6 143.8(9) . .
Gd1 Gd8 Gd2 26.2(3) . .
Gd3 Gd8 Gd2 51.1(6) . .
Gd6 Gd8 Gd2 98.6(7) . .
Gd1 Gd8 Gd7 99.0(8) . .
Gd3 Gd8 Gd7 120.3(9) . .
Gd6 Gd8 Gd7 25.6(5) . .
Gd2 Gd8 Gd7 72.9(6) . .
Gd1 Gd8 Gd4 29.7(4) . .
Gd3 Gd8 Gd4 54.4(6) . .
Gd6 Gd8 Gd4 95.0(7) . .
Gd2 Gd8 Gd4 3.5(3) . .
Gd7 Gd8 Gd4 69.4(6) . .
Gd1 Gd8 C39B 119.4(8) . .
Gd3 Gd8 C39B 131.0(8) . .
Gd6 Gd8 C39B 75.9(7) . .
Gd2 Gd8 C39B 114.7(7) . .
Gd7 Gd8 C39B 87.2(7) . .
Gd4 Gd8 C39B 114.0(7) . .
Gd1 Gd8 C22 105.0(6) . .
Gd3 Gd8 C22 102.9(7) . .
Gd6 Gd8 C22 109.6(7) . .
Gd2 Gd8 C22 116.9(6) . .
Gd7 Gd8 C22 121.8(7) . .
Gd4 Gd8 C22 118.6(5) . .
C39B Gd8 C22 34.9(6) . .
Gd1 Gd8 C23 139.7(7) . .
Gd3 Gd8 C23 141.4(7) . .
Gd6 Gd8 C23 73.4(7) . .
Gd2 Gd8 C23 137.2(6) . .
Gd7 Gd8 C23 92.7(7) . .
Gd4 Gd8 C23 136.3(5) . .
C39B Gd8 C23 22.7(5) . .
C22 Gd8 C23 38.8(4) . .
Gd1 Gd8 C40B 96.1(7) . .
Gd3 Gd8 C40B 95.9(7) . .
Gd6 Gd8 C40B 114.4(8) . .
Gd2 Gd8 C40B 108.1(7) . .
Gd7 Gd8 C40B 122.6(7) . .
Gd4 Gd8 C40B 109.9(6) . .
C39B Gd8 C40B 38.5(5) . .
C22 Gd8 C40B 9.1(6) . .
C23 Gd8 C40B 46.5(6) . .
Gd1 Gd8 C86 90.9(6) . .
Gd3 Gd8 C86 93.6(6) . .
Gd6 Gd8 C86 55.6(5) . .
Gd2 Gd8 C86 75.7(4) . .
Gd7 Gd8 C86 48.8(5) . .
Gd4 Gd8 C86 73.4(4) . .
C39B Gd8 C86 131.5(7) . .
C22 Gd8 C86 163.3(7) . .
C23 Gd8 C86 124.5(6) . .
C40B Gd8 C86 170.0(7) . .
Gd1 Gd8 C38B 98.9(7) . .
Gd3 Gd8 C38B 123.4(8) . .
Gd6 Gd8 C38B 59.8(7) . .
Gd2 Gd8 C38B 83.0(6) . .
Gd7 Gd8 C38B 57.7(6) . .
Gd4 Gd8 C38B 81.3(6) . .
C39B Gd8 C38B 37.4(5) . .
C22 Gd8 C38B 66.6(6) . .
C23 Gd8 C38B 56.2(6) . .
C40B Gd8 C38B 65.5(6) . .
C86 Gd8 C38B 106.5(6) . .
C86 Gd9 Gd13 68.5(7) . .
C86 Gd9 Gd11 69.1(7) . .
Gd13 Gd9 Gd11 38.3(5) . .
C86 Gd9 Gd7 63.7(7) . .
Gd13 Gd9 Gd7 120.8(8) . .
Gd11 Gd9 Gd7 132.5(6) . .
C86 Gd9 Gd16 60.7(8) . .
Gd13 Gd9 Gd16 29.3(6) . .
Gd11 Gd9 Gd16 12.2(5) . .
Gd7 Gd9 Gd16 124.2(7) . .
C86 Gd9 C6B 158.8(13) . .
Gd13 Gd9 C6B 122.3(8) . .
Gd11 Gd9 C6B 131.3(9) . .
Gd7 Gd9 C6B 96.2(8) . .
Gd16 Gd9 C6B 138.1(9) . .
C86 Gd9 C27 168.2(10) . .
Gd13 Gd9 C27 121.0(8) . .
Gd11 Gd9 C27 113.2(9) . .
Gd7 Gd9 C27 112.0(8) . .
Gd16 Gd9 C27 123.4(9) . .
C6B Gd9 C27 24.1(5) . .
C86 Gd9 Gd6 63.4(7) . .
Gd13 Gd9 Gd6 105.8(8) . .
Gd11 Gd9 Gd6 129.8(6) . .
Gd7 Gd9 Gd6 20.0(4) . .
Gd16 Gd9 Gd6 118.5(6) . .
C6B Gd9 Gd6 95.4(8) . .
C27 Gd9 Gd6 116.6(8) . .
C86 Gd9 C7B 144.1(10) . .
Gd13 Gd9 C7B 139.0(10) . .
Gd11 Gd9 C7B 115.9(9) . .
Gd7 Gd9 C7B 99.8(8) . .
Gd16 Gd9 C7B 128.1(10) . .
C6B Gd9 C7B 40.3(5) . .
C27 Gd9 C7B 24.1(6) . .
Gd6 Gd9 C7B 112.0(8) . .
C86 Gd9 C15 152.6(11) . .
Gd13 Gd9 C15 84.1(7) . .
Gd11 Gd9 C15 89.9(7) . .
Gd7 Gd9 C15 136.3(9) . .
Gd16 Gd9 C15 95.5(8) . .
C6B Gd9 C15 42.7(6) . .
C27 Gd9 C15 37.8(4) . .
Gd6 Gd9 C15 127.3(8) . .
C7B Gd9 C15 60.7(6) . .
C86 Gd9 C26 135.6(11) . .
Gd13 Gd9 C26 144.0(8) . .
Gd11 Gd9 C26 154.3(8) . .
Gd7 Gd9 C26 72.0(7) . .
Gd16 Gd9 C26 163.7(8) . .
C6B Gd9 C26 25.8(5) . .
C27 Gd9 C26 41.1(5) . .
Gd6 Gd9 C26 75.8(6) . .
C7B Gd9 C26 41.7(6) . .
C15 Gd9 C26 68.5(6) . .
C86 Gd9 C68B 148.3(10) . .
Gd13 Gd9 C68B 83.7(7) . .
Gd11 Gd9 C68B 98.4(7) . .
Gd7 Gd9 C68B 124.7(9) . .
Gd16 Gd9 C68B 101.4(8) . .
C6B Gd9 C68B 38.9(4) . .
C27 Gd9 C68B 43.4(6) . .
Gd6 Gd9 C68B 113.2(8) . .
C7B Gd9 C68B 67.5(7) . .
C15 Gd9 C68B 14.7(4) . .
C26 Gd9 C68B 63.9(5) . .
Gd12 Gd10 Gd15 24.1(4) . .
Gd12 Gd10 C86B 83.7(6) . .
Gd15 Gd10 C86B 71.4(8) . .
Gd12 Gd10 Gd16 89.3(6) . .
Gd15 Gd10 Gd16 67.8(7) . .
C86B Gd10 Gd16 84.0(8) . .
Gd12 Gd10 Gd17 85.3(5) . .
Gd15 Gd10 Gd17 92.1(6) . .
C86B Gd10 Gd17 48.2(7) . .
Gd16 Gd10 Gd17 132.2(6) . .
Gd12 Gd10 Gd18 103.8(5) . .
Gd15 Gd10 Gd18 108.9(6) . .
C86B Gd10 Gd18 51.7(8) . .
Gd16 Gd10 Gd18 130.8(6) . .
Gd17 Gd10 Gd18 18.5(4) . .
Gd12 Gd10 Gd14 71.5(3) . .
Gd15 Gd10 Gd14 79.0(5) . .
C86B Gd10 Gd14 47.5(7) . .
Gd16 Gd10 Gd14 128.4(6) . .
Gd17 Gd10 Gd14 13.8(4) . .
Gd18 Gd10 Gd14 32.3(5) . .
Gd12 Gd10 Gd11 97.8(2) . .
Gd15 Gd10 Gd11 75.1(4) . .
C86B Gd10 Gd11 78.6(7) . .
Gd16 Gd10 Gd11 10.7(5) . .
Gd17 Gd10 Gd11 126.2(3) . .
Gd18 Gd10 Gd11 121.8(4) . .
Gd14 Gd10 Gd11 125.3(2) . .
Gd12 Gd10 C14B 87.6(4) . .
Gd15 Gd10 C14B 109.8(5) . .
C86B Gd10 C14B 143.8(8) . .
Gd16 Gd10 C14B 131.1(7) . .
Gd17 Gd10 C14B 96.1(6) . .
Gd18 Gd10 C14B 97.2(6) . .
Gd14 Gd10 C14B 96.4(5) . .
Gd11 Gd10 C14B 137.5(4) . .
Gd12 Gd10 C13B 123.3(4) . .
Gd15 Gd10 C13B 141.4(5) . .
C86B Gd10 C13B 145.9(8) . .
Gd16 Gd10 C13B 113.9(6) . .
Gd17 Gd10 C13B 108.5(5) . .
Gd18 Gd10 C13B 98.1(6) . .
Gd14 Gd10 C13B 116.7(4) . .
Gd11 Gd10 C13B 113.6(4) . .
C14B Gd10 C13B 37.7(4) . .
Gd12 Gd10 C85 113.5(3) . .
Gd15 Gd10 C85 94.7(4) . .
C86B Gd10 C85 33.7(7) . .
Gd16 Gd10 C85 70.2(6) . .
Gd17 Gd10 C85 68.8(5) . .
Gd18 Gd10 C85 60.9(4) . .
Gd14 Gd10 C85 74.6(3) . .
Gd11 Gd10 C85 60.8(3) . .
C14B Gd10 C85 151.9(5) . .
C13B Gd10 C85 122.9(4) . .
Gd12 Gd10 C86 89.6(3) . .
Gd15 Gd10 C86 67.3(4) . .
C86B Gd10 C86 36.3(7) . .
Gd16 Gd10 C86 48.2(6) . .
Gd17 Gd10 C86 84.3(4) . .
Gd18 Gd10 C86 84.1(4) . .
Gd14 Gd10 C86 83.3(3) . .
Gd11 Gd10 C86 42.3(3) . .
C14B Gd10 C86 177.1(5) . .
C13B Gd10 C86 144.7(4) . .
C85 Gd10 C86 30.7(4) . .
Gd16 Gd11 Gd13 77.6(16) . .
Gd16 Gd11 Gd9 134.7(16) . .
Gd13 Gd11 Gd9 64.7(7) . .
Gd16 Gd11 C86 92.8(15) . .
Gd13 Gd11 C86 68.0(5) . .
Gd9 Gd11 C86 51.0(5) . .
Gd16 Gd11 Gd10 31.4(15) . .
Gd13 Gd11 Gd10 96.5(5) . .
Gd9 Gd11 Gd10 127.8(4) . .
C86 Gd11 Gd10 76.8(4) . .
Gd16 Gd11 C13 119.7(16) . .
Gd13 Gd11 C13 125.5(5) . .
Gd9 Gd11 C13 102.8(6) . .
C86 Gd11 C13 145.9(5) . .
Gd10 Gd11 C13 125.5(4) . .
Gd16 Gd11 C14 114.8(16) . .
Gd13 Gd11 C14 85.8(5) . .
Gd9 Gd11 C14 87.6(6) . .
C86 Gd11 C14 137.1(6) . .
Gd10 Gd11 C14 141.9(5) . .
C13 Gd11 C14 39.7(4) . .
Gd16 Gd11 Gd15 27.6(15) . .
Gd13 Gd11 Gd15 56.9(5) . .
Gd9 Gd11 Gd15 107.2(5) . .
C86 Gd11 Gd15 68.7(5) . .
Gd10 Gd11 Gd15 40.0(3) . .
C13 Gd11 Gd15 145.3(5) . .
C14 Gd11 Gd15 124.4(5) . .
Gd16 Gd11 C85 92.4(15) . .
Gd13 Gd11 C85 99.4(4) . .
Gd9 Gd11 C85 71.0(4) . .
C86 Gd11 C85 32.3(4) . .
Gd10 Gd11 C85 64.5(2) . .
C13 Gd11 C85 127.8(5) . .
C14 Gd11 C85 152.8(5) . .
Gd15 Gd11 C85 79.2(4) . .
Gd16 Gd11 C12 84.6(16) . .
Gd13 Gd11 C12 136.4(6) . .
Gd9 Gd11 C12 140.3(6) . .
C86 Gd11 C12 153.2(5) . .
Gd10 Gd11 C12 87.7(3) . .
C13 Gd11 C12 38.3(4) . .
C14 Gd11 C12 66.1(5) . .
Gd15 Gd11 C12 112.2(4) . .
C85 Gd11 C12 121.0(4) . .
Gd16 Gd11 C71B 85.4(16) . .
Gd13 Gd11 C71B 114.9(6) . .
Gd9 Gd11 C71B 132.3(6) . .
C86 Gd11 C71B 176.0(6) . .
Gd10 Gd11 C71B 99.9(4) . .
C13 Gd11 C71B 35.0(5) . .
C14 Gd11 C71B 46.7(6) . .
Gd15 Gd11 C71B 110.3(5) . .
C85 Gd11 C71B 144.1(5) . .
C12 Gd11 C71B 23.1(5) . .
Gd16 Gd11 Gd12 20.2(15) . .
Gd13 Gd11 Gd12 79.5(5) . .
Gd9 Gd11 Gd12 122.3(4) . .
C86 Gd11 Gd12 74.7(4) . .
Gd10 Gd11 Gd12 17.69(5) . .
C13 Gd11 Gd12 134.8(4) . .
C14 Gd11 Gd12 134.8(5) . .
Gd15 Gd11 Gd12 22.6(3) . .
C85 Gd11 Gd12 72.2(3) . .
C12 Gd11 Gd12 96.8(3) . .
C71B Gd11 Gd12 103.0(4) . .
Gd10 Gd12 Gd15 137.0(7) . .
Gd10 Gd12 C86B 71.4(6) . .
Gd15 Gd12 C86B 83.5(9) . .
Gd10 Gd12 Gd17 71.2(4) . .
Gd15 Gd12 Gd17 114.4(8) . .
C86B Gd12 Gd17 45.7(7) . .
Gd10 Gd12 Gd16 67.2(5) . .
Gd15 Gd12 Gd16 73.8(9) . .
C86B Gd12 Gd16 77.6(8) . .
Gd17 Gd12 Gd16 117.7(6) . .
Gd10 Gd12 Gd14 86.7(3) . .
Gd15 Gd12 Gd14 102.4(8) . .
C86B Gd12 Gd14 48.6(7) . .
Gd17 Gd12 Gd14 15.6(3) . .
Gd16 Gd12 Gd14 125.7(5) . .
Gd10 Gd12 Gd18 57.0(4) . .
Gd15 Gd12 Gd18 123.4(8) . .
C86B Gd12 Gd18 45.1(7) . .
Gd17 Gd12 Gd18 14.2(4) . .
Gd16 Gd12 Gd18 107.8(6) . .
Gd14 Gd12 Gd18 29.7(4) . .
Gd10 Gd12 C74B 105.8(4) . .
Gd15 Gd12 C74B 104.5(7) . .
C86B Gd12 C74B 169.3(8) . .
Gd17 Gd12 C74B 123.6(5) . .
Gd16 Gd12 C74B 111.2(6) . .
Gd14 Gd12 C74B 121.7(4) . .
Gd18 Gd12 C74B 124.5(5) . .
Gd10 Gd12 C75B 138.6(4) . .
Gd15 Gd12 C75B 82.2(7) . .
C86B Gd12 C75B 139.3(7) . .
Gd17 Gd12 C75B 108.9(5) . .
Gd16 Gd12 C75B 133.0(6) . .
Gd14 Gd12 C75B 98.3(4) . .
Gd18 Gd12 C75B 119.1(5) . .
C74B Gd12 C75B 37.9(4) . .
Gd10 Gd12 C14B 74.1(4) . .
Gd15 Gd12 C14B 143.8(7) . .
C86B Gd12 C14B 131.1(8) . .
Gd17 Gd12 C14B 90.7(5) . .
Gd16 Gd12 C14B 118.5(6) . .
Gd14 Gd12 C14B 96.4(5) . .
Gd18 Gd12 C14B 86.9(5) . .
C74B Gd12 C14B 39.8(4) . .
C75B Gd12 C14B 64.5(5) . .
Gd10 Gd12 C70 94.1(4) . .
Gd15 Gd12 C70 116.4(8) . .
C86B Gd12 C70 159.8(8) . .
Gd17 Gd12 C70 117.0(5) . .
Gd16 Gd12 C70 110.4(6) . .
Gd14 Gd12 C70 118.5(5) . .
Gd18 Gd12 C70 115.3(5) . .
C74B Gd12 C70 12.3(5) . .
C75B Gd12 C70 47.6(5) . .
C14B Gd12 C70 28.7(5) . .
Gd10 Gd12 C82 128.3(4) . .
Gd15 Gd12 C82 79.2(7) . .
C86B Gd12 C82 160.2(7) . .
Gd17 Gd12 C82 136.0(5) . .
Gd16 Gd12 C82 106.2(6) . .
Gd14 Gd12 C82 126.6(4) . .
Gd18 Gd12 C82 143.3(5) . .
C74B Gd12 C82 25.4(5) . .
C75B Gd12 C82 28.4(5) . .
C14B Gd12 C82 64.9(5) . .
C70 Gd12 C82 37.6(4) . .
Gd11 Gd13 Gd16 34.4(8) . .
Gd11 Gd13 Gd9 76.9(8) . .
Gd16 Gd13 Gd9 108.0(12) . .
Gd11 Gd13 C86 77.0(5) . .
Gd16 Gd13 C86 83.8(10) . .
Gd9 Gd13 C86 54.4(6) . .
Gd11 Gd13 Gd15 98.2(7) . .
Gd16 Gd13 Gd15 65.9(10) . .
Gd9 Gd13 Gd15 134.8(6) . .
C86 Gd13 Gd15 80.5(6) . .
Gd11 Gd13 C74 93.3(6) . .
Gd16 Gd13 C74 91.2(10) . .
Gd9 Gd13 C74 118.6(7) . .
C86 Gd13 C74 168.9(7) . .
Gd15 Gd13 C74 106.5(6) . .
Gd11 Gd13 C75 129.4(6) . .
Gd16 Gd13 C75 128.3(11) . .
Gd9 Gd13 C75 108.4(7) . .
C86 Gd13 C75 147.8(8) . .
Gd15 Gd13 C75 108.7(6) . .
C74 Gd13 C75 38.7(4) . .
Gd11 Gd13 C14 69.9(5) . .
Gd16 Gd13 C14 87.3(10) . .
Gd9 Gd13 C14 84.9(7) . .
C86 Gd13 C14 132.4(7) . .
Gd15 Gd13 C14 136.3(7) . .
C74 Gd13 C14 37.1(4) . .
C75 Gd13 C14 60.9(5) . .
Gd11 Gd13 Gd12 76.8(5) . .
Gd16 Gd13 Gd12 45.3(9) . .
Gd9 Gd13 Gd12 127.0(5) . .
C86 Gd13 Gd12 75.2(5) . .
Gd15 Gd13 Gd12 21.4(4) . .
C74 Gd13 Gd12 108.1(5) . .
C75 Gd13 Gd12 123.9(5) . .
C14 Gd13 Gd12 126.2(5) . .
Gd11 Gd13 C82B 104.7(6) . .
Gd16 Gd13 C82B 95.1(11) . .
Gd9 Gd13 C82B 130.2(7) . .
C86 Gd13 C82B 175.3(7) . .
Gd15 Gd13 C82B 94.8(6) . .
C74 Gd13 C82B 15.0(5) . .
C75 Gd13 C82B 33.3(6) . .
C14 Gd13 C82B 52.0(5) . .
Gd12 Gd13 C82B 100.7(5) . .
Gd11 Gd13 C86B 76.9(6) . .
Gd16 Gd13 C86B 64.1(10) . .
Gd9 Gd13 C86B 88.1(6) . .
C86 Gd13 C86B 34.2(6) . .
Gd15 Gd13 C86B 47.8(6) . .
C74 Gd13 C86B 149.1(7) . .
C75 Gd13 C86B 150.8(7) . .
C14 Gd13 C86B 146.8(6) . .
Gd12 Gd13 C86B 41.3(5) . .
C82B Gd13 C86B 141.5(7) . .
Gd11 Gd13 Gd10 60.3(4) . .
Gd16 Gd13 Gd10 31.4(9) . .
Gd9 Gd13 Gd10 114.8(5) . .
C86 Gd13 Gd10 68.9(5) . .
Gd15 Gd13 Gd10 38.3(4) . .
C74 Gd13 Gd10 111.1(5) . .
C75 Gd13 Gd10 136.6(5) . .
C14 Gd13 Gd10 118.0(5) . .
Gd12 Gd13 Gd10 17.09(7) . .
C82B Gd13 Gd10 107.9(6) . .
C86B Gd13 Gd10 38.7(5) . .
Gd18 Gd14 C86B 72.2(10) . .
Gd18 Gd14 Gd12 90.2(9) . .
C86B Gd14 Gd12 60.6(8) . .
Gd18 Gd14 C6 87.1(8) . .
C86B Gd14 C6 158.0(10) . .
Gd12 Gd14 C6 113.4(5) . .
Gd18 Gd14 C5 102.5(8) . .
C86B Gd14 C5 145.0(10) . .
Gd12 Gd14 C5 153.8(5) . .
C6 Gd14 C5 45.9(4) . .
Gd18 Gd14 C26B 79.9(8) . .
C86B Gd14 C26B 145.2(10) . .
Gd12 Gd14 C26B 141.1(7) . .
C6 Gd14 C26B 29.4(5) . .
C5 Gd14 C26B 27.0(5) . .
Gd18 Gd14 Gd10 68.5(8) . .
C86B Gd14 Gd10 54.8(8) . .
Gd12 Gd14 Gd10 21.78(12) . .
C6 Gd14 Gd10 111.0(5) . .
C5 Gd14 Gd10 156.7(6) . .
C26B Gd14 Gd10 131.6(7) . .
Gd18 Gd14 C25B 122.6(9) . .
C86B Gd14 C25B 148.9(10) . .
Gd12 Gd14 C25B 137.6(6) . .
C6 Gd14 C25B 50.5(6) . .
C5 Gd14 C25B 20.6(5) . .
C26B Gd14 C25B 43.6(5) . .
Gd10 Gd14 C25B 152.9(6) . .
Gd18 Gd14 C27B 65.5(8) . .
C86B Gd14 C27B 133.3(10) . .
Gd12 Gd14 C27B 99.9(6) . .
C6 Gd14 C27B 24.8(5) . .
C5 Gd14 C27B 66.1(6) . .
C26B Gd14 C27B 41.9(5) . .
Gd10 Gd14 C27B 90.8(6) . .
C25B Gd14 C27B 74.8(7) . .
Gd18 Gd14 C68 106.7(9) . .
C86B Gd14 C68 139.1(10) . .
Gd12 Gd14 C68 78.6(5) . .
C6 Gd14 C68 40.0(4) . .
C5 Gd14 C68 75.9(5) . .
C26B Gd14 C68 68.8(6) . .
Gd10 Gd14 C68 86.0(5) . .
C25B Gd14 C68 67.3(6) . .
C27B Gd14 C68 46.7(6) . .
Gd18 Gd14 Gd15 107.8(9) . .
C86B Gd14 Gd15 55.2(8) . .
Gd12 Gd14 Gd15 23.6(3) . .
C6 Gd14 Gd15 128.3(5) . .
C5 Gd14 Gd15 148.9(7) . .
C26B Gd14 Gd15 157.5(7) . .
Gd10 Gd14 Gd15 42.1(4) . .
C25B Gd14 Gd15 128.3(7) . .
C27B Gd14 Gd15 121.1(6) . .
C68 Gd14 Gd15 88.8(5) . .
Gd18 Gd14 C17B 151.1(8) . .
C86B Gd14 C17B 135.6(9) . .
Gd12 Gd14 C17B 97.9(5) . .
C6 Gd14 C17B 64.2(5) . .
C5 Gd14 C17B 60.4(5) . .
C26B Gd14 C17B 76.3(6) . .
Gd10 Gd14 C17B 117.2(5) . .
C25B Gd14 C17B 40.4(5) . .
C27B Gd14 C17B 85.7(6) . .
C68 Gd14 C17B 48.9(5) . .
Gd15 Gd14 C17B 89.1(5) . .
Gd12 Gd15 Gd10 18.9(3) . .
Gd12 Gd15 Gd16 76.8(9) . .
Gd10 Gd15 Gd16 60.0(7) . .
Gd12 Gd15 C86B 67.0(9) . .
Gd10 Gd15 C86B 56.9(7) . .
Gd16 Gd15 C86B 74.9(8) . .
Gd12 Gd15 Gd13 107.6(9) . .
Gd10 Gd15 Gd13 89.6(6) . .
Gd16 Gd15 Gd13 31.7(6) . .
C86B Gd15 Gd13 80.8(7) . .
Gd12 Gd15 Gd14 54.0(7) . .
Gd10 Gd15 Gd14 58.9(5) . .
Gd16 Gd15 Gd14 107.8(8) . .
C86B Gd15 Gd14 40.9(7) . .
Gd13 Gd15 Gd14 121.5(5) . .
Gd12 Gd15 C76B 112.0(8) . .
Gd10 Gd15 C76B 129.8(7) . .
Gd16 Gd15 C76B 137.6(9) . .
C86B Gd15 C76B 147.5(10) . .
Gd13 Gd15 C76B 126.8(7) . .
Gd14 Gd15 C76B 110.3(6) . .
Gd12 Gd15 C86 92.2(7) . .
Gd10 Gd15 C86 74.8(5) . .
Gd16 Gd15 C86 50.1(6) . .
C86B Gd15 C86 39.2(7) . .
Gd13 Gd15 C86 42.8(4) . .
Gd14 Gd15 C86 79.9(5) . .
C76B Gd15 C86 155.4(8) . .
Gd12 Gd15 Gd11 82.7(7) . .
Gd10 Gd15 Gd11 64.9(4) . .
Gd16 Gd15 Gd11 8.9(5) . .
C86B Gd15 Gd11 70.9(7) . .
Gd13 Gd15 Gd11 24.9(3) . .
Gd14 Gd15 Gd11 107.1(5) . .
C76B Gd15 Gd11 141.4(7) . .
C86 Gd15 Gd11 42.4(3) . .
Gd12 Gd15 C82 78.0(7) . .
Gd10 Gd15 C82 91.8(6) . .
Gd16 Gd15 C82 106.7(8) . .
C86B Gd15 C82 143.8(9) . .
Gd13 Gd15 C82 120.1(7) . .
Gd14 Gd15 C82 109.7(6) . .
C76B Gd15 C82 42.4(5) . .
C86 Gd15 C82 156.7(8) . .
Gd11 Gd15 C82 114.7(6) . .
Gd12 Gd15 Gd17 44.7(6) . .
Gd10 Gd15 Gd17 47.2(4) . .
Gd16 Gd15 Gd17 96.4(7) . .
C86B Gd15 Gd17 35.8(7) . .
Gd13 Gd15 Gd17 113.6(6) . .
Gd14 Gd15 Gd17 12.2(3) . .
C76B Gd15 Gd17 119.4(7) . .
C86 Gd15 Gd17 74.6(5) . .
Gd11 Gd15 Gd17 96.4(5) . .
C82 Gd15 Gd17 110.3(6) . .
Gd12 Gd15 C75B 75.1(7) . .
Gd10 Gd15 C75B 93.4(6) . .
Gd16 Gd15 C75B 130.8(9) . .
C86B Gd15 C75B 126.8(9) . .
Gd13 Gd15 C75B 147.9(7) . .
Gd14 Gd15 C75B 86.7(5) . .
C76B Gd15 C75B 37.0(4) . .
C86 Gd15 C75B 165.4(7) . .
Gd11 Gd15 C75B 139.6(7) . .
C82 Gd15 C75B 28.0(5) . .
Gd17 Gd15 C75B 91.1(6) . .
Gd11 Gd16 Gd13 68.0(15) . .
Gd11 Gd16 Gd10 137.9(19) . .
Gd13 Gd16 Gd10 129.8(13) . .
Gd11 Gd16 Gd15 143.5(19) . .
Gd13 Gd16 Gd15 82.4(11) . .
Gd10 Gd16 Gd15 52.2(6) . .
Gd11 Gd16 C86 67.8(14) . .
Gd13 Gd16 C86 61.3(9) . .
Gd10 Gd16 C86 87.7(8) . .
Gd15 Gd16 C86 79.7(8) . .
Gd11 Gd16 Gd12 153.2(19) . .
Gd13 Gd16 Gd12 110.9(12) . .
Gd10 Gd16 Gd12 23.5(2) . .
Gd15 Gd16 Gd12 29.4(4) . .
C86 Gd16 Gd12 87.9(8) . .
Gd11 Gd16 Gd9 33.1(13) . .
Gd13 Gd16 Gd9 42.7(8) . .
Gd10 Gd16 Gd9 129.3(9) . .
Gd15 Gd16 Gd9 110.5(9) . .
C86 Gd16 Gd9 42.3(6) . .
Gd12 Gd16 Gd9 128.5(9) . .
Gd11 Gd16 C86B 104.5(17) . .
Gd13 Gd16 C86B 91.1(11) . .
Gd10 Gd16 C86B 47.2(6) . .
Gd15 Gd16 C86B 53.7(7) . .
C86 Gd16 C86B 40.9(7) . .
Gd12 Gd16 C86B 49.0(6) . .
Gd9 Gd16 C86B 83.2(8) . .
Gd11 Gd16 C72 113.0(18) . .
Gd13 Gd16 C72 125.5(12) . .
Gd10 Gd16 C72 87.7(8) . .
Gd15 Gd16 C72 101.3(8) . .
C86 Gd16 C72 173.2(10) . .
Gd12 Gd16 C72 89.8(7) . .
Gd9 Gd16 C72 141.2(9) . .
C86B Gd16 C72 134.8(10) . .
Gd11 Gd16 C73 115.7(18) . .
Gd13 Gd16 C73 91.3(11) . .
Gd10 Gd16 C73 102.8(8) . .
Gd15 Gd16 C73 84.5(8) . .
C86 Gd16 C73 149.7(10) . .
Gd12 Gd16 C73 90.9(7) . .
Gd9 Gd16 C73 124.3(9) . .
C86B Gd16 C73 137.3(9) . .
C72 Gd16 C73 36.7(5) . .
Gd11 Gd16 C12 80.9(15) . .
Gd13 Gd16 C12 129.9(12) . .
Gd10 Gd16 C12 99.7(8) . .
Gd15 Gd16 C12 135.5(9) . .
C86 Gd16 C12 139.2(9) . .
Gd12 Gd16 C12 114.1(8) . .
Gd9 Gd16 C12 113.8(8) . .
C86B Gd16 C12 135.5(9) . .
C72 Gd16 C12 37.2(5) . .
C73 Gd16 C12 67.6(7) . .
Gd11 Gd16 C71B 80.1(16) . .
Gd13 Gd16 C71B 110.3(12) . .
Gd10 Gd16 C71B 115.7(9) . .
Gd15 Gd16 C71B 131.9(9) . .
C86 Gd16 C71B 147.8(10) . .
Gd12 Gd16 C71B 122.5(8) . .
Gd9 Gd16 C71B 108.9(8) . .
C86B Gd16 C71B 158.0(10) . .
C72 Gd16 C71B 33.0(7) . .
C73 Gd16 C71B 50.3(6) . .
C12 Gd16 C71B 22.9(5) . .
Gd18 Gd17 C86B 93.9(19) . .
Gd18 Gd17 Gd10 93.2(17) . .
C86B Gd17 Gd10 62.5(9) . .
Gd18 Gd17 Gd12 116.7(18) . .
C86B Gd17 Gd12 63.3(9) . .
Gd10 Gd17 Gd12 23.53(16) . .
Gd18 Gd17 C6 98.9(18) . .
C86B Gd17 C6 166.9(13) . .
Gd10 Gd17 C6 119.2(6) . .
Gd12 Gd17 C6 112.6(7) . .
Gd18 Gd17 C26B 86.7(18) . .
C86B Gd17 C26B 151.2(11) . .
Gd10 Gd17 C26B 146.2(7) . .
Gd12 Gd17 C26B 140.6(8) . .
C6 Gd17 C26B 28.6(5) . .
Gd18 Gd17 C27B 78.1(17) . .
C86B Gd17 C27B 163.7(11) . .
Gd10 Gd17 C27B 103.4(7) . .
Gd12 Gd17 C27B 107.4(7) . .
C6 Gd17 C27B 26.9(5) . .
C26B Gd17 C27B 43.6(5) . .
Gd18 Gd17 C5 105.2(19) . .
C86B Gd17 C5 131.3(10) . .
Gd10 Gd17 C5 154.8(8) . .
Gd12 Gd17 C5 135.0(8) . .
C6 Gd17 C5 41.8(4) . .
C26B Gd17 C5 24.6(5) . .
C27B Gd17 C5 64.9(6) . .
Gd18 Gd17 C7 60.7(16) . .
C86B Gd17 C7 151.1(12) . .
Gd10 Gd17 C7 102.7(6) . .
Gd12 Gd17 C7 113.6(6) . .
C6 Gd17 C7 41.7(4) . .
C26B Gd17 C7 48.7(6) . .
C27B Gd17 C7 17.5(5) . .
C5 Gd17 C7 72.9(6) . .
Gd18 Gd17 C25B 122.4(19) . .
C86B Gd17 C25B 125.3(11) . .
Gd10 Gd17 C25B 139.9(8) . .
Gd12 Gd17 C25B 118.2(8) . .
C6 Gd17 C25B 44.0(6) . .
C26B Gd17 C25B 38.2(5) . .
C27B Gd17 C25B 70.5(7) . .
C5 Gd17 C25B 17.3(4) . .
C7 Gd17 C25B 82.5(7) . .
Gd18 Gd17 Gd15 129.3(19) . .
C86B Gd17 Gd15 51.9(9) . .
Gd10 Gd17 Gd15 40.7(4) . .
Gd12 Gd17 Gd15 20.9(3) . .
C6 Gd17 Gd15 119.6(7) . .
C26B Gd17 Gd15 142.0(8) . .
C27B Gd17 Gd15 123.3(7) . .
C5 Gd17 Gd15 125.4(8) . .
C7 Gd17 Gd15 132.9(6) . .
C25B Gd17 Gd15 108.2(7) . .
Gd18 Gd17 C15B 105.7(17) . .
C86B Gd17 C15B 135.1(11) . .
Gd10 Gd17 C15B 76.2(6) . .
Gd12 Gd17 C15B 71.8(6) . .
C6 Gd17 C15B 43.1(6) . .
C26B Gd17 C15B 71.4(7) . .
C27B Gd17 C15B 38.0(5) . .
C5 Gd17 C15B 82.2(6) . .
C7 Gd17 C15B 51.7(6) . .
C25B Gd17 C15B 76.6(7) . .
Gd15 Gd17 C15B 85.5(6) . .
Gd17 Gd18 Gd14 11.3(14) . .
Gd17 Gd18 C86B 63.5(18) . .
Gd14 Gd18 C86B 66.4(10) . .
Gd17 Gd18 Gd10 68.3(17) . .
Gd14 Gd18 Gd10 79.2(10) . .
C86B Gd18 Gd10 56.9(8) . .
Gd17 Gd18 C7 104.5(18) . .
Gd14 Gd18 C7 104.6(9) . .
C86B Gd18 C7 161.9(12) . .
Gd10 Gd18 C7 106.9(7) . .
Gd17 Gd18 C27B 85.3(17) . .
Gd14 Gd18 C27B 85.7(9) . .
C86B Gd18 C27B 145.8(13) . .
Gd10 Gd18 C27B 100.3(7) . .
C7 Gd18 C27B 19.2(5) . .
Gd17 Gd18 C26B 76.6(17) . .
Gd14 Gd18 C26B 69.3(8) . .
C86B Gd18 C26B 131.2(12) . .
Gd10 Gd18 C26B 131.7(9) . .
C7 Gd18 C26B 51.2(7) . .
C27B Gd18 C26B 43.4(5) . .
Gd17 Gd18 C6 65.1(16) . .
Gd14 Gd18 C6 62.7(7) . .
C86B Gd18 C6 128.6(12) . .
Gd10 Gd18 C6 105.6(7) . .
C7 Gd18 C6 42.9(5) . .
C27B Gd18 C6 26.1(5) . .
C26B Gd18 C6 27.0(5) . .
Gd17 Gd18 Gd12 49.1(16) . .
Gd14 Gd18 Gd12 60.0(8) . .
C86B Gd18 Gd12 52.4(8) . .
Gd10 Gd18 Gd12 19.22(16) . .
C7 Gd18 Gd12 109.5(7) . .
C27B Gd18 Gd12 97.1(7) . .
C26B Gd18 Gd12 117.6(8) . .
C6 Gd18 Gd12 94.4(6) . .
Gd17 Gd18 C35 138(2) . .
Gd14 Gd18 C35 132.6(10) . .
C86B Gd18 C35 156.0(12) . .
Gd10 Gd18 C35 132.5(7) . .
C7 Gd18 C35 40.7(6) . .
C27B Gd18 C35 58.1(8) . .
C26B Gd18 C35 63.3(8) . .
C6 Gd18 C35 73.7(7) . .
Gd12 Gd18 C35 144.9(7) . .
Gd17 Gd18 C46B 111.9(19) . .
Gd14 Gd18 C46B 102.1(9) . .
C86B Gd18 C46B 136.8(11) . .
Gd10 Gd18 C46B 165.8(8) . .
C7 Gd18 C46B 58.9(7) . .
C27B Gd18 C46B 65.9(7) . .
C26B Gd18 C46B 39.7(5) . .
C6 Gd18 C46B 63.6(6) . .
Gd12 Gd18 C46B 157.3(8) . .
C35 Gd18 C46B 38.0(7) . .
Gd17 Gd18 C85 101.5(18) . .
Gd14 Gd18 C85 103.3(9) . .
C86B Gd18 C85 38.1(8) . .
Gd10 Gd18 C85 71.7(5) . .
C7 Gd18 C85 151.2(9) . .
C27B Gd18 C85 166.1(9) . .
C26B Gd18 C85 149.7(8) . .
C6 Gd18 C85 165.8(9) . .
Gd12 Gd18 C85 78.9(5) . .
C35 Gd18 C85 118.7(9) . .
C46B Gd18 C85 121.1(8) . .
C86 C85 C86B 66.9(10) . .
C86 C85 Gd5 130.3(9) . .
C86B C85 Gd5 103.1(10) . .
C86 C85 Gd4 94.4(7) . .
C86B C85 Gd4 96.7(10) . .
Gd5 C85 Gd4 36.6(3) . .
C86 C85 Gd18 109.5(9) . .
C86B C85 Gd18 43.6(9) . .
Gd5 C85 Gd18 82.8(6) . .
Gd4 C85 Gd18 102.4(6) . .
C86 C85 Gd2 82.6(7) . .
C86B C85 Gd2 87.1(9) . .
Gd5 C85 Gd2 47.8(3) . .
Gd4 C85 Gd2 13.02(11) . .
Gd18 C85 Gd2 101.3(5) . .
C86 C85 Gd11 44.5(6) . .
C86B C85 Gd11 78.4(9) . .
Gd5 C85 Gd11 173.8(6) . .
Gd4 C85 Gd11 137.6(5) . .
Gd18 C85 Gd11 102.1(5) . .
Gd2 C85 Gd11 126.7(5) . .
C86 C85 Gd9 30.3(6) . .
C86B C85 Gd9 95.5(10) . .
Gd5 C85 Gd9 135.1(7) . .
Gd4 C85 Gd9 101.5(6) . .
Gd18 C85 Gd9 134.4(7) . .
Gd2 C85 Gd9 93.7(6) . .
Gd11 C85 Gd9 38.8(4) . .
C86 C85 Gd7 50.2(7) . .
C86B C85 Gd7 99.5(10) . .
Gd5 C85 Gd7 87.5(5) . .
Gd4 C85 Gd7 52.5(4) . .
Gd18 C85 Gd7 137.0(7) . .
Gd2 C85 Gd7 45.8(3) . .
Gd11 C85 Gd7 86.4(5) . .
Gd9 C85 Gd7 48.9(5) . .
C86 C85 Gd17 96.0(8) . .
C86B C85 Gd17 29.6(9) . .
Gd5 C85 Gd17 88.7(5) . .
Gd4 C85 Gd17 100.5(5) . .
Gd18 C85 Gd17 14.0(3) . .
Gd2 C85 Gd17 96.4(5) . .
Gd11 C85 Gd17 95.2(5) . .
Gd9 C85 Gd17 122.7(6) . .
Gd7 C85 Gd17 125.2(6) . .
C86 C85 Gd10 75.5(7) . .
C86B C85 Gd10 41.4(8) . .
Gd5 C85 Gd10 130.1(6) . .
Gd4 C85 Gd10 137.8(5) . .
Gd18 C85 Gd10 47.4(4) . .
Gd2 C85 Gd10 128.5(5) . .
Gd11 C85 Gd10 54.7(2) . .
Gd9 C85 Gd10 90.0(5) . .
Gd7 C85 Gd10 124.7(6) . .
Gd17 C85 Gd10 42.3(3) . .
C86 C85 Gd16 46.7(7) . .
C86B C85 Gd16 65.2(10) . .
Gd5 C85 Gd16 168.3(7) . .
Gd4 C85 Gd16 140.5(6) . .
Gd18 C85 Gd16 88.1(6) . .
Gd2 C85 Gd16 127.9(6) . .
Gd11 C85 Gd16 14.3(3) . .
Gd9 C85 Gd16 50.1(6) . .
Gd7 C85 Gd16 94.2(6) . .
Gd17 C85 Gd16 80.8(5) . .
Gd10 C85 Gd16 40.9(4) . .
C85 C86 Gd9 122.2(11) . .
C85 C86 C86B 59.9(9) . .
Gd9 C86 C86B 162.3(13) . .
C85 C86 Gd13 136.7(10) . .
Gd9 C86 Gd13 57.1(8) . .
C86B C86 Gd13 108.2(10) . .
C85 C86 Gd11 103.1(8) . .
Gd9 C86 Gd11 59.9(8) . .
C86B C86 Gd11 102.5(10) . .
Gd13 C86 Gd11 35.0(3) . .
C85 C86 Gd16 102.4(9) . .
Gd9 C86 Gd16 77.0(10) . .
C86B C86 Gd16 85.3(10) . .
Gd13 C86 Gd16 34.9(6) . .
Gd11 C86 Gd16 19.4(5) . .
C85 C86 Gd7 97.2(9) . .
Gd9 C86 Gd7 73.0(9) . .
C86B C86 Gd7 124.7(11) . .
Gd13 C86 Gd7 119.5(8) . .
Gd11 C86 Gd7 132.6(7) . .
Gd16 C86 Gd7 149.7(9) . .
C85 C86 Gd6 113.4(8) . .
Gd9 C86 Gd6 78.0(9) . .
C86B C86 Gd6 118.4(10) . .
Gd13 C86 Gd6 108.6(7) . .
Gd11 C86 Gd6 134.7(7) . .
Gd16 C86 Gd6 143.5(8) . .
Gd7 C86 Gd6 22.2(4) . .
C85 C86 Gd15 107.5(8) . .
Gd9 C86 Gd15 113.7(9) . .
C86B C86 Gd15 53.4(9) . .
Gd13 C86 Gd15 56.7(5) . .
Gd11 C86 Gd15 68.9(5) . .
Gd16 C86 Gd15 50.2(6) . .
Gd7 C86 Gd15 142.5(8) . .
Gd6 C86 Gd15 120.4(7) . .
C85 C86 Gd8 97.7(8) . .
Gd9 C86 Gd8 108.7(9) . .
C86B C86 Gd8 87.7(9) . .
Gd13 C86 Gd8 124.5(7) . .
Gd11 C86 Gd8 159.1(7) . .
Gd16 C86 Gd8 151.5(8) . .
Gd7 C86 Gd8 43.1(5) . .
Gd6 C86 Gd8 30.8(4) . .
Gd15 C86 Gd8 104.5(5) . .
C85 C86 Gd10 73.8(6) . .
Gd9 C86 Gd10 120.7(9) . .
C86B C86 Gd10 41.6(8) . .
Gd13 C86 Gd10 73.3(5) . .
Gd11 C86 Gd10 60.9(3) . .
Gd16 C86 Gd10 44.2(5) . .
Gd7 C86 Gd10 166.1(7) . .
Gd6 C86 Gd10 153.9(6) . .
Gd15 C86 Gd10 37.9(3) . .
Gd8 C86 Gd10 126.4(5) . .
C85 C86 Gd2 66.4(7) . .
Gd9 C86 Gd2 119.1(9) . .
C86B C86 Gd2 78.4(9) . .
Gd13 C86 Gd2 156.5(7) . .
Gd11 C86 Gd2 167.7(6) . .
Gd16 C86 Gd2 163.4(8) . .
Gd7 C86 Gd2 46.9(4) . .
Gd6 C86 Gd2 51.0(4) . .
Gd15 C86 Gd2 119.5(5) . .
Gd8 C86 Gd2 32.1(3) . .
Gd10 C86 Gd2 119.3(4) . .
C85 C86B Gd17 120.9(15) . .
C85 C86B C86 53.2(9) . .
Gd17 C86B C86 168.8(16) . .
C85 C86B Gd14 137.7(15) . .
Gd17 C86B Gd14 19.8(5) . .
C86 C86B Gd14 168.9(15) . .
C85 C86B Gd18 98.4(13) . .
Gd17 C86B Gd18 22.5(6) . .
C86 C86B Gd18 149.3(15) . .
Gd14 C86B Gd18 41.4(8) . .
C85 C86B Gd10 104.9(12) . .
Gd17 C86B Gd10 69.2(9) . .
C86 C86B Gd10 102.1(12) . .
Gd14 C86B Gd10 77.7(9) . .
Gd18 C86B Gd10 71.5(9) . .
C85 C86B Gd12 126.6(13) . .
Gd17 C86B Gd12 71.0(10) . .
C86 C86B Gd12 104.3(12) . .
Gd14 C86B Gd12 70.8(8) . .
Gd18 C86B Gd12 82.5(10) . .
Gd10 C86B Gd12 24.9(3) . .
C85 C86B Gd15 131.5(14) . .
Gd17 C86B Gd15 92.3(12) . .
C86 C86B Gd15 87.3(11) . .
Gd14 C86B Gd15 84.0(10) . .
Gd18 C86B Gd15 108.9(12) . .
Gd10 C86B Gd15 51.7(7) . .
Gd12 C86B Gd15 29.5(5) . .
C85 C86B Gd16 80.7(11) . .
Gd17 C86B Gd16 118.1(12) . .
C86 C86B Gd16 53.8(8) . .
Gd14 C86B Gd16 123.6(12) . .
Gd18 C86B Gd16 116.6(12) . .
Gd10 C86B Gd16 48.8(6) . .
Gd12 C86B Gd16 53.3(6) . .
Gd15 C86B Gd16 51.4(7) . .
C85 C86B Gd11 68.2(9) . .
Gd17 C86B Gd11 128.9(12) . .
C86 C86B Gd11 41.8(7) . .
Gd14 C86B Gd11 136.9(11) . .
Gd18 C86B Gd11 122.5(11) . .
Gd10 C86B Gd11 60.3(6) . .
Gd12 C86B Gd11 67.0(6) . .
Gd15 C86B Gd11 63.3(7) . .
Gd16 C86B Gd11 13.7(4) . .
C85 C86B Gd5 44.0(7) . .
Gd17 C86B Gd5 95.6(11) . .
C86 C86B Gd5 85.2(9) . .
Gd14 C86B Gd5 103.1(10) . .
Gd18 C86B Gd5 78.9(9) . .
Gd10 C86B Gd5 132.8(10) . .
Gd12 C86B Gd5 156.6(10) . .
Gd15 C86B Gd5 172.1(11) . .
Gd16 C86B Gd5 124.7(9) . .
Gd11 C86B Gd5 112.0(7) . .
C85 C86B Gd13 82.3(10) . .
Gd17 C86B Gd13 137.8(13) . .
C86 C86B Gd13 37.6(7) . .
Gd14 C86B Gd13 135.0(11) . .
Gd18 C86B Gd13 141.1(12) . .
Gd10 C86B Gd13 70.9(7) . .
Gd12 C86B Gd13 67.1(7) . .
Gd15 C86B Gd13 51.4(6) . .
Gd16 C86B Gd13 24.8(5) . .
Gd11 C86B Gd13 23.1(2) . .
Gd5 C86B Gd13 121.8(8) . .
C20 C1 C21 119.9(12) . .
C20 C1 C2 122.1(12) . .
C21 C1 C2 110.4(11) . .
C20 C1 Gd8 82.4(9) . .
C21 C1 Gd8 61.1(10) . .
C2 C1 Gd8 99.6(9) . .
C20 C1 Gd3 100.8(10) . .
C21 C1 Gd3 58.0(10) . .
C2 C1 Gd3 82.3(8) . .
Gd8 C1 Gd3 20.4(3) . .
C3 C2 C1 124.5(12) . .
C3 C2 C65 110.5(10) . .
C1 C2 C65 116.3(12) . .
C3 C2 Gd3 66.5(9) . .
C1 C2 Gd3 69.5(8) . .
C65 C2 Gd3 111.9(10) . .
C4 C3 C2 104.0(11) . .
C4 C3 C39 122.2(13) . .
C2 C3 C39 122.5(13) . .
C4 C3 Gd3 104.9(10) . .
C2 C3 Gd3 86.2(9) . .
C39 C3 Gd3 52.2(9) . .
C3 C4 C66 115.1(11) . .
C3 C4 C5 119.3(11) . .
C66 C4 C5 118.4(11) . .
C3 C4 Gd14 110.3(10) . .
C66 C4 Gd14 82.9(8) . .
C5 C4 Gd14 53.2(7) . .
C3 C4 Gd17 111.3(10) . .
C66 C4 Gd17 86.8(8) . .
C5 C4 Gd17 48.5(7) . .
Gd14 C4 Gd17 4.8(3) . .
C37 C5 C6 118.0(10) . .
C37 C5 C4 121.1(10) . .
C6 C5 C4 116.2(10) . .
C37 C5 Gd14 94.5(10) . .
C6 C5 Gd14 65.4(7) . .
C4 C5 Gd14 88.0(9) . .
C37 C5 Gd17 87.3(9) . .
C6 C5 Gd17 60.7(7) . .
C4 C5 Gd17 100.2(9) . .
Gd14 C5 Gd17 12.2(4) . .
C37 C5 Gd18 76.5(9) . .
C6 C5 Gd18 60.7(7) . .
C4 C5 Gd18 113.0(10) . .
Gd14 C5 Gd18 25.7(4) . .
Gd17 C5 Gd18 13.7(4) . .
C68 C6 C5 122.7(11) . .
C68 C6 C7 109.1(10) . .
C5 C6 C7 121.6(10) . .
C68 C6 Gd14 83.6(9) . .
C5 C6 Gd14 68.8(8) . .
C7 C6 Gd14 94.3(9) . .
C68 C6 Gd17 88.2(10) . .
C5 C6 Gd17 77.5(8) . .
C7 C6 Gd17 79.3(9) . .
Gd14 C6 Gd17 14.9(3) . .
C68 C6 Gd18 99.1(10) . .
C5 C6 Gd18 81.5(8) . .
C7 C6 Gd18 64.7(9) . .
Gd14 C6 Gd18 30.2(5) . .
Gd17 C6 Gd18 16.0(4) . .
C68 C6 Gd12 56.2(8) . .
C5 C6 Gd12 100.1(8) . .
C7 C6 Gd12 86.7(8) . .
Gd14 C6 Gd12 33.1(3) . .
Gd17 C6 Gd12 32.5(4) . .
Gd18 C6 Gd12 43.2(4) . .
C8 C7 C35 128.6(15) . .
C8 C7 C6 103.1(11) . .
C35 C7 C6 120.3(13) . .
C8 C7 Gd18 93.4(12) . .
C35 C7 Gd18 76.5(17) . .
C6 C7 Gd18 72.4(9) . .
C8 C7 Gd17 90.5(12) . .
C35 C7 Gd17 89.7(17) . .
C6 C7 Gd17 58.9(8) . .
Gd18 C7 Gd17 14.9(4) . .
C8 C7 Gd14 93.4(11) . .
C35 C7 Gd14 95.6(16) . .
C6 C7 Gd14 48.7(7) . .
Gd18 C7 Gd14 24.4(5) . .
Gd17 C7 Gd14 10.3(3) . .
C8 C7 Gd10 58.9(10) . .
C35 C7 Gd10 102.4(17) . .
C6 C7 Gd10 78.4(8) . .
Gd18 C7 Gd10 34.9(4) . .
Gd17 C7 Gd10 32.9(4) . .
Gd14 C7 Gd10 39.1(3) . .
C7 C8 C69 115.8(13) . .
C7 C8 C9 120.5(14) . .
C69 C8 C9 113.0(14) . .
C7 C8 Gd18 51.7(10) . .
C69 C8 Gd18 92.7(12) . .
C9 C8 Gd18 95.1(13) . .
C7 C8 Gd10 93.1(11) . .
C69 C8 Gd10 67.5(11) . .
C9 C8 Gd10 76.1(12) . .
Gd18 C8 Gd10 41.7(4) . .
C7 C8 Gd17 56.4(10) . .
C69 C8 Gd17 80.4(11) . .
C9 C8 Gd17 102.7(13) . .
Gd18 C8 Gd17 12.7(3) . .
Gd10 C8 Gd17 37.8(4) . .
C7 C8 Gd14 57.1(9) . .
C69 C8 Gd14 73.9(10) . .
C9 C8 Gd14 109.7(13) . .
Gd18 C8 Gd14 20.5(4) . .
Gd10 C8 Gd14 40.3(3) . .
Gd17 C8 Gd14 8.3(3) . .
C7 C8 Gd12 93.2(11) . .
C69 C8 Gd12 55.7(10) . .
C9 C8 Gd12 87.5(12) . .
Gd18 C8 Gd12 44.9(4) . .
Gd10 C8 Gd12 13.31(10) . .
Gd17 C8 Gd12 37.0(4) . .
Gd14 C8 Gd12 36.5(3) . .
C33 C9 C10 117.1(15) . .
C33 C9 C8 109.6(15) . .
C10 C9 C8 123.9(16) . .
C33 C9 Gd10 101.0(13) . .
C10 C9 Gd10 70.3(13) . .
C8 C9 Gd10 71.9(11) . .
C33 C9 Gd18 77.0(12) . .
C10 C9 Gd18 106.0(15) . .
C8 C9 Gd18 56.0(11) . .
Gd10 C9 Gd18 36.9(4) . .
C9 C10 C11 116.3(16) . .
C9 C10 C71 118.6(16) . .
C11 C10 C71 115.9(15) . .
C9 C10 Gd10 78.8(13) . .
C11 C10 Gd10 94.2(15) . .
C71 C10 Gd10 67.5(10) . .
C9 C10 Gd12 83.3(13) . .
C11 C10 Gd12 100.7(15) . .
C71 C10 Gd12 57.4(10) . .
Gd10 C10 Gd12 10.44(9) . .
C12 C11 C10 103.0(13) . .
C12 C11 C31 117.0(14) . .
C10 C11 C31 132.1(16) . .
C12 C11 Gd16 51.3(11) . .
C10 C11 Gd16 83.9(14) . .
C31 C11 Gd16 100.7(14) . .
C12 C11 Gd11 49.2(11) . .
C10 C11 Gd11 95.2(14) . .
C31 C11 Gd11 92.1(13) . .
Gd16 C11 Gd11 11.3(3) . .
C12 C11 Gd10 78.8(12) . .
C10 C11 Gd10 57.6(13) . .
C31 C11 Gd10 104.0(15) . .
Gd16 C11 Gd10 32.1(4) . .
Gd11 C11 Gd10 41.4(4) . .
C11 C12 C13 124.2(13) . .
C11 C12 C72 110.4(12) . .
C13 C12 C72 119.6(13) . .
C11 C12 Gd11 103.1(14) . .
C13 C12 Gd11 63.6(9) . .
C72 C12 Gd11 81.9(14) . .
C11 C12 Gd16 100.4(15) . .
C13 C12 Gd16 77.1(10) . .
C72 C12 Gd16 69.3(15) . .
Gd11 C12 Gd16 14.5(4) . .
C11 C12 Gd10 74.2(12) . .
C13 C12 Gd10 106.7(10) . .
C72 C12 Gd10 63.6(14) . .
Gd11 C12 Gd10 43.5(3) . .
Gd16 C12 Gd10 31.9(4) . .
C11 C12 Gd13 113.3(14) . .
C13 C12 Gd13 64.6(8) . .
C72 C12 Gd13 72.1(14) . .
Gd11 C12 Gd13 12.42(16) . .
Gd16 C12 Gd13 14.6(4) . .
Gd10 C12 Gd13 46.4(3) . .
C14 C13 C12 114.1(13) . .
C14 C13 C29 123.4(13) . .
C12 C13 C29 116.2(13) . .
C14 C13 Gd11 72.8(10) . .
C12 C13 Gd11 78.0(9) . .
C29 C13 Gd11 93.6(16) . .
C14 C13 Gd16 74.0(10) . .
C12 C13 Gd16 67.4(9) . .
C29 C13 Gd16 103.0(17) . .
Gd11 C13 Gd16 11.9(3) . .
C14 C13 Gd13 56.5(9) . .
C12 C13 Gd13 87.0(9) . .
C29 C13 Gd13 102.0(16) . .
Gd11 C13 Gd13 16.30(18) . .
Gd16 C13 Gd13 21.1(4) . .
C14 C13 Gd9 65.1(10) . .
C12 C13 Gd9 108.5(11) . .
C29 C13 Gd9 75.6(14) . .
Gd11 C13 Gd9 31.0(3) . .
Gd16 C13 Gd9 42.5(5) . .
Gd13 C13 Gd9 28.7(3) . .
C15 C14 C74 104.5(12) . .
C15 C14 C13 121.6(15) . .
C74 C14 C13 124.6(15) . .
C15 C14 Gd11 93.9(12) . .
C74 C14 Gd11 81.3(11) . .
C13 C14 Gd11 67.5(9) . .
C15 C14 Gd13 80.3(11) . .
C74 C14 Gd13 65.9(10) . .
C13 C14 Gd13 91.8(11) . .
Gd11 C14 Gd13 24.3(3) . .
C15 C14 Gd16 101.8(12) . .
C74 C14 Gd16 70.3(11) . .
C13 C14 Gd16 71.6(10) . .
Gd11 C14 Gd16 12.3(3) . .
Gd13 C14 Gd16 23.9(4) . .
C15 C14 Gd9 59.1(10) . .
C74 C14 Gd9 95.9(12) . .
C13 C14 Gd9 84.3(11) . .
Gd11 C14 Gd9 35.3(4) . .
Gd13 C14 Gd9 32.4(4) . .
Gd16 C14 Gd9 45.3(5) . .
C27 C15 C14 116.3(15) . .
C27 C15 C16 112.5(15) . .
C14 C15 C16 116.6(13) . .
C27 C15 Gd9 63.0(10) . .
C14 C15 Gd9 87.6(12) . .
C16 C15 Gd9 80.7(12) . .
C27 C15 Gd13 96.0(12) . .
C14 C15 Gd13 65.6(10) . .
C16 C15 Gd13 71.5(10) . .
Gd9 C15 Gd13 33.6(5) . .
C27 C15 Gd11 86.9(11) . .
C14 C15 Gd11 54.1(9) . .
C16 C15 Gd11 92.3(11) . .
Gd9 C15 Gd11 34.0(5) . .
Gd13 C15 Gd11 20.9(2) . .
C15 C16 C17 129.3(15) . .
C15 C16 C75 98.4(12) . .
C17 C16 C75 121.5(14) . .
C15 C16 Gd9 64.1(11) . .
C17 C16 Gd9 80.9(11) . .
C75 C16 Gd9 95.5(13) . .
C15 C16 Gd13 75.1(10) . .
C17 C16 Gd13 95.5(11) . .
C75 C16 Gd13 62.6(11) . .
Gd9 C16 Gd13 33.1(4) . .
C16 C17 C25 119.4(12) . .
C16 C17 C18 120.1(12) . .
C25 C17 C18 114.2(11) . .
C16 C17 Gd6 113.3(12) . .
C25 C17 Gd6 50.7(8) . .
C18 C17 Gd6 81.7(9) . .
C16 C17 Gd9 66.2(10) . .
C25 C17 Gd9 70.1(9) . .
C18 C17 Gd9 112.5(11) . .
Gd6 C17 Gd9 47.9(4) . .
C16 C17 Gd7 105.0(11) . .
C25 C17 Gd7 44.7(8) . .
C18 C17 Gd7 94.6(10) . .
Gd6 C17 Gd7 13.0(2) . .
Gd9 C17 Gd7 38.8(4) . .
C16 C17 Gd13 55.5(9) . .
C25 C17 Gd13 96.9(9) . .
C18 C17 Gd13 94.6(10) . .
Gd6 C17 Gd13 61.0(4) . .
Gd9 C17 Gd13 28.0(4) . .
Gd7 C17 Gd13 57.7(4) . .
C77 C18 C19 110.5(12) . .
C77 C18 C17 115.6(12) . .
C19 C18 C17 123.9(13) . .
C77 C18 Gd6 110.8(12) . .
C19 C18 Gd6 68.2(10) . .
C17 C18 Gd6 66.9(9) . .
C23 C19 C18 120.7(13) . .
C23 C19 C20 126.1(13) . .
C18 C19 C20 102.0(11) . .
C23 C19 Gd6 55.8(9) . .
C18 C19 Gd6 80.7(10) . .
C20 C19 Gd6 106.5(12) . .
C23 C19 Gd8 54.9(9) . .
C18 C19 Gd8 102.1(12) . .
C20 C19 Gd8 87.1(11) . .
Gd6 C19 Gd8 26.4(3) . .
C1 C20 C78 123.2(13) . .
C1 C20 C19 115.8(12) . .
C78 C20 C19 113.0(12) . .
C1 C20 Gd8 69.4(9) . .
C78 C20 Gd8 111.5(11) . .
C19 C20 Gd8 63.0(10) . .
C40 C21 C22 105.7(13) . .
C40 C21 C1 122.8(14) . .
C22 C21 C1 120.5(14) . .
C40 C21 Gd8 86.4(13) . .
C22 C21 Gd8 61.2(11) . .
C1 C21 Gd8 88.0(12) . .
C40 C21 Gd3 64.6(12) . .
C22 C21 Gd3 78.6(12) . .
C1 C21 Gd3 92.1(12) . .
Gd8 C21 Gd3 23.9(4) . .
C40 C21 Gd1 67.8(12) . .
C22 C21 Gd1 69.1(11) . .
C1 C21 Gd1 97.8(12) . .
Gd8 C21 Gd1 18.6(3) . .
Gd3 C21 Gd1 9.56(11) . .
C21 C22 C23 122.2(13) . .
C21 C22 C42 106.8(11) . .
C23 C22 C42 120.0(12) . .
C21 C22 Gd8 83.3(13) . .
C23 C22 Gd8 70.8(10) . .
C42 C22 Gd8 83.9(10) . .
C21 C22 Gd1 78.7(12) . .
C23 C22 Gd1 88.4(10) . .
C42 C22 Gd1 68.3(8) . .
Gd8 C22 Gd1 18.9(3) . .
C21 C22 Gd3 68.4(11) . .
C23 C22 Gd3 93.1(11) . .
C42 C22 Gd3 73.6(9) . .
Gd8 C22 Gd3 22.5(4) . .
Gd1 C22 Gd3 10.31(12) . .
C21 C22 Gd6 103.8(13) . .
C23 C22 Gd6 49.1(8) . .
C42 C22 Gd6 89.5(9) . .
Gd8 C22 Gd6 23.8(3) . .
Gd1 C22 Gd6 39.4(3) . .
Gd3 C22 Gd6 45.8(3) . .
C21 C22 Gd2 87.5(12) . .
C23 C22 Gd2 87.0(10) . .
C42 C22 Gd2 61.2(8) . .
Gd8 C22 Gd2 22.9(3) . .
Gd1 C22 Gd2 9.70(9) . .
Gd3 C22 Gd2 19.73(17) . .
Gd6 C22 Gd2 38.1(3) . .
C19 C23 C22 113.2(11) . .
C19 C23 C24 118.0(12) . .
C22 C23 C24 121.3(11) . .
C19 C23 Gd6 91.3(11) . .
C22 C23 Gd6 100.6(11) . .
C24 C23 Gd6 53.1(7) . .
C19 C23 Gd8 92.9(12) . .
C22 C23 Gd8 70.4(10) . .
C24 C23 Gd8 80.1(8) . .
Gd6 C23 Gd8 32.2(4) . .
C19 C23 Gd7 100.9(11) . .
C22 C23 Gd7 98.8(10) . .
C24 C23 Gd7 45.8(7) . .
Gd6 C23 Gd7 10.0(3) . .
Gd8 C23 Gd7 35.4(4) . .
C19 C23 Gd1 102.1(11) . .
C22 C23 Gd1 61.5(9) . .
C24 C23 Gd1 81.1(8) . .
Gd6 C23 Gd1 39.3(3) . .
Gd8 C23 Gd1 11.0(2) . .
Gd7 C23 Gd1 39.9(3) . .
C19 C23 Gd3 95.8(11) . .
C22 C23 Gd3 58.5(9) . .
C24 C23 Gd3 89.0(8) . .
Gd6 C23 Gd3 44.0(4) . .
Gd8 C23 Gd3 12.1(3) . .
Gd7 C23 Gd3 46.2(3) . .
Gd1 C23 Gd3 8.45(11) . .
C25 C24 C44 117.6(10) . .
C25 C24 C23 119.9(10) . .
C44 C24 C23 116.2(10) . .
C25 C24 Gd6 77.3(8) . .
C44 C24 Gd6 83.8(9) . .
C23 C24 Gd6 83.9(9) . .
C25 C24 Gd7 75.6(8) . .
C44 C24 Gd7 67.6(8) . .
C23 C24 Gd7 102.6(10) . .
Gd6 C24 Gd7 20.7(4) . .
C25 C24 Gd8 104.0(9) . .
C44 C24 Gd8 79.1(8) . .
C23 C24 Gd8 62.6(8) . .
Gd6 C24 Gd8 28.2(4) . .
Gd7 C24 Gd8 41.2(4) . .
C25 C24 Gd1 110.0(9) . .
C44 C24 Gd1 66.7(7) . .
C23 C24 Gd1 69.9(8) . .
Gd6 C24 Gd1 32.8(3) . .
Gd7 C24 Gd1 39.0(4) . .
Gd8 C24 Gd1 12.4(2) . .
C26 C25 C17 111.5(10) . .
C26 C25 C24 121.4(11) . .
C17 C25 C24 123.2(11) . .
C26 C25 Gd6 100.8(9) . .
C17 C25 Gd6 95.1(10) . .
C24 C25 Gd6 57.6(7) . .
C26 C25 Gd7 82.0(8) . .
C17 C25 Gd7 107.3(10) . .
C24 C25 Gd7 64.1(8) . .
Gd6 C25 Gd7 19.6(3) . .
C26 C25 Gd9 61.7(7) . .
C17 C25 Gd9 77.4(9) . .
C24 C25 Gd9 109.9(9) . .
Gd6 C25 Gd9 54.0(5) . .
Gd7 C25 Gd9 46.2(5) . .
C46 C26 C25 117.8(10) . .
C46 C26 C27 103.9(9) . .
C25 C26 C27 125.6(10) . .
C46 C26 Gd9 90.8(8) . .
C25 C26 Gd9 83.7(8) . .
C27 C26 Gd9 61.3(8) . .
C46 C26 Gd7 69.6(7) . .
C25 C26 Gd7 62.1(7) . .
C27 C26 Gd7 107.2(9) . .
Gd9 C26 Gd7 47.0(5) . .
C46 C26 Gd6 83.8(7) . .
C25 C26 Gd6 47.2(7) . .
C27 C26 Gd6 110.9(8) . .
Gd9 C26 Gd6 49.9(5) . .
Gd7 C26 Gd6 15.6(3) . .
C15 C27 C28 121.5(13) . .
C15 C27 C26 120.3(12) . .
C28 C27 C26 111.5(11) . .
C15 C27 Gd9 79.3(11) . .
C28 C27 Gd9 87.6(9) . .
C26 C27 Gd9 77.6(9) . .
C15 C27 Gd11 65.1(10) . .
C28 C27 Gd11 77.1(7) . .
C26 C27 Gd11 105.5(9) . .
Gd9 C27 Gd11 27.9(5) . .
C15 C27 Gd13 56.5(10) . .
C28 C27 Gd13 95.2(8) . .
C26 C27 Gd13 95.5(8) . .
Gd9 C27 Gd13 23.6(4) . .
Gd11 C27 Gd13 18.50(17) . .
C47 C28 C29 120.5(12) . .
C47 C28 C27 102.6(10) . .
C29 C28 C27 125.9(13) . .
C47 C28 Gd9 88.6(8) . .
C29 C28 Gd9 92.0(15) . .
C27 C28 Gd9 55.9(8) . .
C47 C28 Gd11 108.1(8) . .
C29 C28 Gd11 62.6(14) . .
C27 C28 Gd11 74.6(7) . .
Gd9 C28 Gd11 30.0(4) . .
C28 C29 C30 121.6(15) . .
C28 C29 C13 110.5(13) . .
C30 C29 C13 120.8(15) . .
C28 C29 Gd11 89.0(15) . .
C30 C29 Gd11 100.4(17) . .
C13 C29 Gd11 52.5(12) . .
C28 C29 Gd9 58.2(12) . .
C30 C29 Gd9 110.0(19) . .
C13 C29 Gd9 74.3(13) . .
Gd11 C29 Gd9 31.3(5) . .
C49 C30 C29 115.7(13) . .
C49 C30 C31 119.0(12) . .
C29 C30 C31 119.0(13) . .
C32 C31 C11 108.2(13) . .
C32 C31 C30 121.8(13) . .
C11 C31 C30 122.8(13) . .
C51 C32 C31 117.7(13) . .
C51 C32 C33 113.2(13) . .
C31 C32 C33 120.7(13) . .
C9 C33 C34 128.4(15) . .
C9 C33 C32 124.5(13) . .
C34 C33 C32 101.1(12) . .
C9 C33 Gd18 76.2(11) . .
C34 C33 Gd18 66.7(9) . .
C32 C33 Gd18 108.4(11) . .
C52 C34 C35 114.9(15) . .
C52 C34 C33 111.7(13) . .
C35 C34 C33 121.8(15) . .
C52 C34 Gd18 107.7(12) . .
C35 C34 Gd18 49.5(16) . .
C33 C34 Gd18 84.6(10) . .
C34 C35 C7 108.4(13) . .
C34 C35 C36 126.6(16) . .
C7 C35 C36 118.4(15) . .
C34 C35 Gd18 101(2) . .
C7 C35 Gd18 62.8(14) . .
C36 C35 Gd18 80.5(16) . .
C34 C35 Gd17 107.8(19) . .
C7 C35 Gd17 56.8(13) . .
C36 C35 Gd17 80.0(14) . .
Gd18 C35 Gd17 8.5(4) . .
C34 C35 Gd14 115(2) . .
C7 C35 Gd14 55.4(12) . .
C36 C35 Gd14 76.2(13) . .
Gd18 C35 Gd14 15.1(4) . .
Gd17 C35 Gd14 7.1(3) . .
C35 C36 C54 111.7(12) . .
C35 C36 C37 121.5(13) . .
C54 C36 C37 121.3(12) . .
C35 C36 Gd18 62.8(15) . .
C54 C36 Gd18 113.1(12) . .
C37 C36 Gd18 74.7(9) . .
C35 C36 Gd5 105.4(16) . .
C54 C36 Gd5 58.1(9) . .
C37 C36 Gd5 84.4(9) . .
Gd18 C36 Gd5 60.6(4) . .
C35 C36 Gd17 68.9(14) . .
C54 C36 Gd17 119.3(11) . .
C37 C36 Gd17 65.0(8) . .
Gd18 C36 Gd17 9.9(3) . .
Gd5 C36 Gd17 63.5(4) . .
C35 C36 Gd14 75.6(14) . .
C54 C36 Gd14 123.2(11) . .
C37 C36 Gd14 56.2(8) . .
Gd18 C36 Gd14 18.8(3) . .
Gd5 C36 Gd14 65.6(4) . .
Gd17 C36 Gd14 8.9(2) . .
C5 C37 C38 117.4(11) . .
C5 C37 C36 120.0(11) . .
C38 C37 C36 119.3(11) . .
C5 C37 Gd18 68.5(8) . .
C38 C37 Gd18 117.5(13) . .
C36 C37 Gd18 69.4(9) . .
C5 C37 Gd14 49.8(8) . .
C38 C37 Gd14 108.9(12) . .
C36 C37 Gd14 93.7(9) . .
Gd18 C37 Gd14 24.5(4) . .
C5 C37 Gd17 57.7(8) . .
C38 C37 Gd17 113.8(13) . .
C36 C37 Gd17 82.5(9) . .
Gd18 C37 Gd17 13.3(3) . .
Gd14 C37 Gd17 11.2(3) . .
C5 C37 Gd5 117.7(10) . .
C38 C37 Gd5 71.9(11) . .
C36 C37 Gd5 65.6(8) . .
Gd18 C37 Gd5 56.0(4) . .
Gd14 C37 Gd5 68.4(4) . .
Gd17 C37 Gd5 62.7(4) . .
C56 C38 C39 118.5(14) . .
C56 C38 C37 115.3(13) . .
C39 C38 C37 120.8(13) . .
C56 C38 Gd3 83.2(13) . .
C39 C38 Gd3 60.6(11) . .
C37 C38 Gd3 104.8(14) . .
C56 C38 Gd1 75.3(12) . .
C39 C38 Gd1 66.4(11) . .
C37 C38 Gd1 107.0(14) . .
Gd3 C38 Gd1 7.95(15) . .
C56 C38 Gd5 57.7(11) . .
C39 C38 Gd5 110.8(15) . .
C37 C38 Gd5 78.9(11) . .
Gd3 C38 Gd5 50.2(5) . .
Gd1 C38 Gd5 45.0(4) . .
C56 C38 Gd4 58.0(12) . .
C39 C38 Gd4 88.7(12) . .
C37 C38 Gd4 99.9(13) . .
Gd3 C38 Gd4 29.9(3) . .
Gd1 C38 Gd4 22.8(2) . .
Gd5 C38 Gd4 24.8(3) . .
C56 C38 Gd2 65.3(12) . .
C39 C38 Gd2 79.2(12) . .
C37 C38 Gd2 103.0(13) . .
Gd3 C38 Gd2 20.3(2) . .
Gd1 C38 Gd2 13.05(13) . .
Gd5 C38 Gd2 33.0(3) . .
Gd4 C38 Gd2 9.75(10) . .
C3 C39 C40 111.5(12) . .
C3 C39 C38 118.9(13) . .
C40 C39 C38 126.7(13) . .
C3 C39 Gd3 97.8(12) . .
C40 C39 Gd3 71.7(11) . .
C38 C39 Gd3 84.9(13) . .
C3 C39 Gd1 104.1(12) . .
C40 C39 Gd1 68.5(11) . .
C38 C39 Gd1 83.0(12) . .
Gd3 C39 Gd1 6.38(15) . .
C3 C39 Gd2 110.9(12) . .
C40 C39 Gd2 74.4(11) . .
C38 C39 Gd2 72.6(12) . .
Gd3 C39 Gd2 14.9(2) . .
Gd1 C39 Gd2 10.69(11) . .
C21 C40 C39 122.8(16) . .
C21 C40 C41 113.8(14) . .
C39 C40 C41 105.0(13) . .
C21 C40 Gd3 80.5(13) . .
C39 C40 Gd3 71.3(11) . .
C41 C40 Gd3 74.2(11) . .
C21 C40 Gd1 80.2(13) . .
C39 C40 Gd1 79.2(11) . .
C41 C40 Gd1 66.0(10) . .
Gd3 C40 Gd1 9.72(13) . .
C21 C40 Gd8 62.6(12) . .
C39 C40 Gd8 90.0(12) . .
C41 C40 Gd8 75.6(11) . .
Gd3 C40 Gd8 20.3(3) . .
Gd1 C40 Gd8 17.5(3) . .
C21 C40 Gd2 88.3(13) . .
C39 C40 Gd2 78.2(11) . .
C41 C40 Gd2 57.9(10) . .
Gd3 C40 Gd2 16.3(2) . .
Gd1 C40 Gd2 9.34(11) . .
Gd8 C40 Gd2 26.0(3) . .
C57 C41 C42 112.3(13) . .
C57 C41 C40 137.7(15) . .
C42 C41 C40 100.6(12) . .
C57 C41 Gd1 84.7(13) . .
C42 C41 Gd1 75.3(9) . .
C40 C41 Gd1 78.5(11) . .
C57 C41 Gd3 89.5(13) . .
C42 C41 Gd3 83.0(9) . .
C40 C41 Gd3 68.3(11) . .
Gd1 C41 Gd3 11.47(12) . .
C57 C41 Gd2 70.5(12) . .
C42 C41 Gd2 77.5(9) . .
C40 C41 Gd2 92.5(12) . .
Gd1 C41 Gd2 14.97(14) . .
Gd3 C41 Gd2 24.2(2) . .
C57 C41 Gd4 60.0(12) . .
C42 C41 Gd4 82.6(9) . .
C40 C41 Gd4 100.7(12) . .
Gd1 C41 Gd4 25.1(2) . .
Gd3 C41 Gd4 33.0(3) . .
Gd2 C41 Gd4 10.46(12) . .
C57 C41 Gd8 98.2(13) . .
C42 C41 Gd8 62.5(8) . .
C40 C41 Gd8 73.6(11) . .
Gd1 C41 Gd8 15.8(2) . .
Gd3 C41 Gd8 20.5(3) . .
Gd2 C41 Gd8 27.9(3) . .
Gd4 C41 Gd8 38.3(3) . .
C43 C42 C41 109.7(11) . .
C43 C42 C22 120.3(12) . .
C41 C42 C22 112.2(11) . .
C43 C42 Gd1 80.1(8) . .
C41 C42 Gd1 69.1(9) . .
C22 C42 Gd1 77.4(9) . .
C43 C42 Gd8 82.4(8) . .
C41 C42 Gd8 86.3(10) . .
C22 C42 Gd8 60.4(9) . .
Gd1 C42 Gd8 19.8(3) . .
C43 C42 Gd3 89.7(9) . .
C41 C42 Gd3 63.4(9) . .
C22 C42 Gd3 73.7(9) . .
Gd1 C42 Gd3 9.78(12) . .
Gd8 C42 Gd3 23.0(3) . .
C43 C42 Gd2 67.2(8) . .
C41 C42 Gd2 70.0(9) . .
C22 C42 Gd2 89.7(9) . .
Gd1 C42 Gd2 14.31(10) . .
Gd8 C42 Gd2 29.5(3) . .
Gd3 C42 Gd2 22.93(19) . .
C43 C42 Gd4 61.6(8) . .
C41 C42 Gd4 67.6(9) . .
C22 C42 Gd4 98.6(10) . .
Gd1 C42 Gd4 22.81(15) . .
Gd8 C42 Gd4 38.3(3) . .
Gd3 C42 Gd4 30.4(2) . .
Gd2 C42 Gd4 8.99(11) . .
C42 C43 C58 101.7(11) . .
C42 C43 C44 119.6(12) . .
C58 C43 C44 121.5(12) . .
C42 C43 Gd2 80.5(8) . .
C58 C43 Gd2 67.6(8) . .
C44 C43 Gd2 79.7(9) . .
C42 C43 Gd4 88.8(9) . .
C58 C43 Gd4 57.8(8) . .
C44 C43 Gd4 82.1(9) . .
Gd2 C43 Gd4 11.35(10) . .
C42 C43 Gd1 66.9(8) . .
C58 C43 Gd1 77.7(8) . .
C44 C43 Gd1 82.5(9) . .
Gd2 C43 Gd1 14.97(12) . .
Gd4 C43 Gd1 25.91(18) . .
C42 C43 Gd8 66.0(8) . .
C58 C43 Gd8 95.6(9) . .
C44 C43 Gd8 69.5(8) . .
Gd2 C43 Gd8 29.0(3) . .
Gd4 C43 Gd8 40.2(3) . .
Gd1 C43 Gd8 18.3(2) . .
C42 C43 Gd7 99.0(9) . .
C58 C43 Gd7 95.7(9) . .
C44 C43 Gd7 42.1(8) . .
Gd2 C43 Gd7 37.8(3) . .
Gd4 C43 Gd7 42.1(3) . .
Gd1 C43 Gd7 41.4(3) . .
Gd8 C43 Gd7 33.7(3) . .
C42 C43 Gd6 86.3(8) . .
C58 C43 Gd6 105.4(9) . .
C44 C43 Gd6 45.2(7) . .
Gd2 C43 Gd6 40.5(3) . .
Gd4 C43 Gd6 48.3(3) . .
Gd1 C43 Gd6 38.2(2) . .
Gd8 C43 Gd6 24.4(3) . .
Gd7 C43 Gd6 14.6(2) . .
C42 C43 Gd3 61.4(8) . .
C58 C43 Gd3 77.9(8) . .
C44 C43 Gd3 87.1(9) . .
Gd2 C43 Gd3 19.55(18) . .
Gd4 C43 Gd3 29.8(2) . .
Gd1 C43 Gd3 5.70(12) . .
Gd8 C43 Gd3 20.1(3) . .
Gd7 C43 Gd3 46.7(3) . .
Gd6 C43 Gd3 42.2(3) . .
C45 C44 C43 113.9(10) . .
C45 C44 C24 120.8(10) . .
C43 C44 C24 122.0(10) . .
C45 C44 Gd7 75.9(8) . .
C43 C44 Gd7 108.7(11) . .
C24 C44 Gd7 69.8(8) . .
C45 C44 Gd6 95.2(9) . .
C43 C44 Gd6 105.9(10) . .
C24 C44 Gd6 53.6(7) . .
Gd7 C44 Gd6 20.0(3) . .
C45 C44 Gd8 109.8(9) . .
C43 C44 Gd8 78.5(8) . .
C24 C44 Gd8 66.9(8) . .
Gd7 C44 Gd8 38.5(4) . .
Gd6 C44 Gd8 27.7(3) . .
C45 C44 Gd2 89.4(8) . .
C43 C44 Gd2 67.1(8) . .
C24 C44 Gd2 95.1(8) . .
Gd7 C44 Gd2 41.7(4) . .
Gd6 C44 Gd2 45.7(4) . .
Gd8 C44 Gd2 29.2(3) . .
C45 C44 Gd4 80.9(8) . .
C43 C44 Gd4 66.1(8) . .
C24 C44 Gd4 104.5(9) . .
Gd7 C44 Gd4 45.0(5) . .
Gd6 C44 Gd4 53.1(4) . .
Gd8 C44 Gd4 39.4(3) . .
Gd2 C44 Gd4 10.36(9) . .
C45 C44 Gd1 102.3(9) . .
C43 C44 Gd1 66.3(8) . .
C24 C44 Gd1 84.4(8) . .
Gd7 C44 Gd1 43.7(4) . .
Gd6 C44 Gd1 40.8(3) . .
Gd8 C44 Gd1 17.5(3) . .
Gd2 C44 Gd1 13.71(10) . .
Gd4 C44 Gd1 23.89(15) . .
C44 C45 C46 119.8(9) . .
C44 C45 C60 116.3(10) . .
C46 C45 C60 118.9(10) . .
C44 C45 Gd7 64.2(8) . .
C46 C45 Gd7 79.9(7) . .
C60 C45 Gd7 105.1(10) . .
C44 C45 Gd6 52.9(7) . .
C46 C45 Gd6 84.1(6) . .
C60 C45 Gd6 113.3(10) . .
Gd7 C45 Gd6 12.2(3) . .
C44 C45 Gd4 70.0(7) . .
C46 C45 Gd4 113.0(7) . .
C60 C45 Gd4 66.4(8) . .
Gd7 C45 Gd4 42.3(4) . .
Gd6 C45 Gd4 47.5(3) . .
C44 C45 Gd2 61.9(7) . .
C46 C45 Gd2 111.4(7) . .
C60 C45 Gd2 75.7(8) . .
Gd7 C45 Gd2 35.5(4) . .
Gd6 C45 Gd2 39.0(2) . .
Gd4 C45 Gd2 9.64(8) . .
C45 C46 C26 121.9(9) . .
C45 C46 C47 123.9(9) . .
C26 C46 C47 107.3(8) . .
C45 C46 Gd7 63.6(6) . .
C26 C46 Gd7 75.9(7) . .
C47 C46 Gd7 109.2(8) . .
C45 C46 Gd9 105.8(7) . .
C26 C46 Gd9 57.0(6) . .
C47 C46 Gd9 78.4(7) . .
Gd7 C46 Gd9 43.2(4) . .
C45 C46 Gd6 66.6(6) . .
C26 C46 Gd6 66.9(6) . .
C47 C46 Gd6 117.0(7) . .
Gd7 C46 Gd6 10.9(3) . .
Gd9 C46 Gd6 44.4(4) . .
C28 C47 C48 121.0(10) . .
C28 C47 C46 114.4(9) . .
C48 C47 C46 117.7(9) . .
C28 C47 Gd9 61.2(7) . .
C48 C47 Gd9 113.4(9) . .
C46 C47 Gd9 70.9(7) . .
C61 C48 C47 119.8(11) . .
C61 C48 C49 113.9(11) . .
C47 C48 C49 115.9(10) . .
C30 C49 C50 118.1(12) . .
C30 C49 C48 124.0(12) . .
C50 C49 C48 107.4(11) . .
C51 C50 C62 126.1(14) . .
C51 C50 C49 121.3(13) . .
C62 C50 C49 102.7(11) . .
C32 C51 C50 121.7(14) . .
C32 C51 C52 105.3(13) . .
C50 C51 C52 117.8(13) . .
C53 C52 C34 127.1(15) . .
C53 C52 C51 113.7(14) . .
C34 C52 C51 108.5(13) . .
C52 C53 C63 130.1(15) . .
C52 C53 C54 113.7(14) . .
C63 C53 C54 106.1(12) . .
C52 C53 Gd5 104.7(12) . .
C63 C53 Gd5 70.4(10) . .
C54 C53 Gd5 60.0(10) . .
C55 C54 C36 118.5(15) . .
C55 C54 C53 108.1(12) . .
C36 C54 C53 125.3(14) . .
C55 C54 Gd5 63.6(12) . .
C36 C54 Gd5 89.5(11) . .
C53 C54 Gd5 86.7(11) . .
C54 C55 C56 119.4(15) . .
C54 C55 C64 106.8(13) . .
C56 C55 C64 124.4(15) . .
C54 C55 Gd5 79.2(13) . .
C56 C55 Gd5 84.7(13) . .
C64 C55 Gd5 74.8(11) . .
C54 C55 Gd4 104.8(14) . .
C56 C55 Gd4 66.2(11) . .
C64 C55 Gd4 73.8(11) . .
Gd5 C55 Gd4 26.5(3) . .
C38 C56 C55 125.9(15) . .
C38 C56 C57 123.0(15) . .
C55 C56 C57 104.2(14) . .
C38 C56 Gd5 92.5(14) . .
C55 C56 Gd5 59.4(11) . .
C57 C56 Gd5 91.1(12) . .
C38 C56 Gd4 93.1(14) . .
C55 C56 Gd4 82.4(12) . .
C57 C56 Gd4 66.3(11) . .
Gd5 C56 Gd4 29.4(3) . .
C38 C56 Gd2 85.9(14) . .
C55 C56 Gd2 92.5(12) . .
C57 C56 Gd2 64.8(11) . .
Gd5 C56 Gd2 37.3(3) . .
Gd4 C56 Gd2 10.25(11) . .
C38 C56 Gd3 66.3(12) . .
C55 C56 Gd3 111.4(13) . .
C57 C56 Gd3 71.9(11) . .
Gd5 C56 Gd3 52.4(4) . .
Gd4 C56 Gd3 31.6(3) . .
Gd2 C56 Gd3 21.78(19) . .
C38 C56 Gd1 75.7(13) . .
C55 C56 Gd1 105.5(13) . .
C57 C56 Gd1 65.4(11) . .
Gd5 C56 Gd1 48.2(4) . .
Gd4 C56 Gd1 23.69(19) . .
Gd2 C56 Gd1 13.46(11) . .
Gd3 C56 Gd1 9.42(10) . .
C41 C57 C56 108.8(14) . .
C41 C57 C58 100.8(13) . .
C56 C57 C58 131.6(16) . .
C41 C57 Gd4 88.5(14) . .
C56 C57 Gd4 78.8(12) . .
C58 C57 Gd4 64.4(10) . .
C41 C57 Gd2 76.8(13) . .
C56 C57 Gd2 82.6(12) . .
C58 C57 Gd2 67.7(10) . .
Gd4 C57 Gd2 11.66(14) . .
C41 C57 Gd1 62.7(12) . .
C56 C57 Gd1 83.9(12) . .
C58 C57 Gd1 76.6(11) . .
Gd4 C57 Gd1 26.2(3) . .
Gd2 C57 Gd1 14.78(16) . .
C41 C57 Gd3 59.3(11) . .
C56 C57 Gd3 77.5(12) . .
C58 C57 Gd3 86.3(11) . .
Gd4 C57 Gd3 32.7(3) . .
Gd2 C57 Gd3 22.5(2) . .
Gd1 C57 Gd3 9.73(11) . .
C41 C57 Gd5 108.6(14) . .
C56 C57 Gd5 58.1(10) . .
C58 C57 Gd5 76.7(10) . .
Gd4 C57 Gd5 25.5(3) . .
Gd2 C57 Gd5 35.3(3) . .
Gd1 C57 Gd5 47.0(4) . .
Gd3 C57 Gd5 49.2(4) . .
C59 C58 C43 125.5(13) . .
C59 C58 C57 111.9(13) . .
C43 C58 C57 115.0(12) . .
C59 C58 Gd4 77.1(10) . .
C43 C58 Gd4 87.3(9) . .
C57 C58 Gd4 77.5(11) . .
C59 C58 Gd2 88.4(10) . .
C43 C58 Gd2 77.2(9) . .
C57 C58 Gd2 76.6(11) . .
Gd4 C58 Gd2 11.97(12) . .
C59 C58 Gd1 101.5(10) . .
C43 C58 Gd1 70.2(8) . .
C57 C58 Gd1 71.0(11) . .
Gd4 C58 Gd1 24.6(2) . .
Gd2 C58 Gd1 13.14(11) . .
C59 C58 Gd5 59.6(9) . .
C43 C58 Gd5 109.9(10) . .
C57 C58 Gd5 73.6(10) . .
Gd4 C58 Gd5 23.3(2) . .
Gd2 C58 Gd5 34.8(2) . .
Gd1 C58 Gd5 46.0(3) . .
C59 C58 Gd3 104.1(10) . .
C43 C58 Gd3 73.9(8) . .
C57 C58 Gd3 64.4(11) . .
Gd4 C58 Gd3 27.1(3) . .
Gd2 C58 Gd3 17.22(18) . .
Gd1 C58 Gd3 6.64(10) . .
Gd5 C58 Gd3 46.4(3) . .
C60 C59 C64 132.4(13) . .
C60 C59 C58 104.9(13) . .
C64 C59 C58 115.8(13) . .
C60 C59 Gd4 87.3(11) . .
C64 C59 Gd4 88.2(10) . .
C58 C59 Gd4 65.2(9) . .
C60 C59 Gd5 96.2(12) . .
C64 C59 Gd5 61.5(9) . .
C58 C59 Gd5 90.3(10) . .
Gd4 C59 Gd5 29.8(3) . .
C60 C59 Gd2 85.8(11) . .
C64 C59 Gd2 94.2(10) . .
C58 C59 Gd2 59.4(8) . .
Gd4 C59 Gd2 6.92(15) . .
Gd5 C59 Gd2 36.7(3) . .
C59 C60 C45 132.6(13) . .
C59 C60 C61 102.4(11) . .
C45 C60 C61 115.5(12) . .
C59 C60 Gd4 60.0(10) . .
C45 C60 Gd4 83.6(9) . .
C61 C60 Gd4 103.2(12) . .
C59 C60 Gd7 100.0(11) . .
C45 C60 Gd7 45.9(7) . .
C61 C60 Gd7 103.4(11) . .
Gd4 C60 Gd7 40.7(4) . .
C59 C60 Gd2 65.3(10) . .
C45 C60 Gd2 76.0(8) . .
C61 C60 Gd2 108.6(12) . .
Gd4 C60 Gd2 8.03(13) . .
Gd7 C60 Gd2 34.6(3) . .
C59 C60 Gd5 55.4(10) . .
C45 C60 Gd5 102.3(10) . .
C61 C60 Gd5 80.9(10) . .
Gd4 C60 Gd5 24.5(2) . .
Gd7 C60 Gd5 56.4(4) . .
Gd2 C60 Gd5 32.1(2) . .
C48 C61 C62 99.0(10) . .
C48 C61 C60 124.1(12) . .
C62 C61 C60 130.3(12) . .
C63 C62 C50 116.7(13) . .
C63 C62 C61 114.4(13) . .
C50 C62 C61 115.8(12) . .
C63 C62 Gd5 56.0(10) . .
C50 C62 Gd5 99.3(11) . .
C61 C62 Gd5 79.3(9) . .
C64 C63 C62 123.1(15) . .
C64 C63 C53 109.1(13) . .
C62 C63 C53 115.4(14) . .
C64 C63 Gd5 59.8(10) . .
C62 C63 Gd5 96.9(12) . .
C53 C63 Gd5 77.7(10) . .
C63 C64 C55 109.5(13) . .
C63 C64 C59 116.1(13) . .
C55 C64 C59 123.3(14) . .
C63 C64 Gd5 87.6(11) . .
C55 C64 Gd5 66.3(11) . .
C59 C64 Gd5 83.4(10) . .
C63 C64 Gd4 109.4(12) . .
C55 C64 Gd4 75.3(11) . .
C59 C64 Gd4 59.3(9) . .
Gd5 C64 Gd4 27.4(3) . .
C79 C65 C66 125.8(14) . .
C79 C65 C2 117.4(14) . .
C66 C65 C2 106.0(10) . .
C67 C66 C4 124.8(12) . .
C67 C66 C65 120.0(12) . .
C4 C66 C65 104.2(10) . .
C67 C66 Gd14 71.0(8) . .
C4 C66 Gd14 64.3(7) . .
C65 C66 Gd14 108.7(10) . .
C67 C66 Gd17 68.4(8) . .
C4 C66 Gd17 65.8(7) . .
C65 C66 Gd17 111.1(10) . .
Gd14 C66 Gd17 3.0(3) . .
C66 C67 C68 116.9(12) . .
C66 C67 C81 117.3(12) . .
C68 C67 C81 118.9(12) . .
C66 C67 Gd14 77.0(9) . .
C68 C67 Gd14 60.2(9) . .
C81 C67 Gd14 108.4(11) . .
C66 C67 Gd12 106.3(10) . .
C68 C67 Gd12 70.0(9) . .
C81 C67 Gd12 69.7(9) . .
Gd14 C67 Gd12 41.0(3) . .
C66 C67 Gd15 96.3(10) . .
C68 C67 Gd15 89.0(10) . .
C81 C67 Gd15 59.3(9) . .
Gd14 C67 Gd15 49.2(4) . .
Gd12 C67 Gd15 19.1(3) . .
C66 C67 Gd17 84.3(9) . .
C68 C67 Gd17 54.3(9) . .
C81 C67 Gd17 106.5(10) . .
Gd14 C67 Gd17 7.5(3) . .
Gd12 C67 Gd17 37.4(3) . .
Gd15 C67 Gd17 48.5(4) . .
C6 C68 C67 120.0(12) . .
C6 C68 C69 110.2(12) . .
C67 C68 C69 121.2(12) . .
C6 C68 Gd14 56.4(7) . .
C67 C68 Gd14 85.0(10) . .
C69 C68 Gd14 99.8(11) . .
C6 C68 Gd17 54.4(8) . .
C67 C68 Gd17 95.5(11) . .
C69 C68 Gd17 89.6(11) . .
Gd14 C68 Gd17 11.9(3) . .
C6 C68 Gd12 96.4(9) . .
C67 C68 Gd12 78.0(9) . .
C69 C68 Gd12 67.5(10) . .
Gd14 C68 Gd12 44.3(4) . .
Gd17 C68 Gd12 42.3(4) . .
C6 C68 Gd18 49.5(7) . .
C67 C68 Gd18 106.0(11) . .
C69 C68 Gd18 83.9(10) . .
Gd14 C68 Gd18 21.8(4) . .
Gd17 C68 Gd18 10.5(3) . .
Gd12 C68 Gd18 47.2(4) . .
C6 C68 Gd10 87.7(9) . .
C67 C68 Gd10 92.2(10) . .
C69 C68 Gd10 60.2(9) . .
Gd14 C68 Gd10 42.9(4) . .
Gd17 C68 Gd10 36.9(4) . .
Gd12 C68 Gd10 14.27(11) . .
Gd18 C68 Gd10 38.5(3) . .
C6 C68 Gd15 101.8(9) . .
C67 C68 Gd15 63.0(9) . .
C69 C68 Gd15 79.2(10) . .
Gd14 C68 Gd15 45.7(4) . .
Gd17 C68 Gd15 48.1(5) . .
Gd12 C68 Gd15 15.2(2) . .
Gd18 C68 Gd15 55.6(5) . .
Gd10 C68 Gd15 29.2(3) . .
C8 C69 C70 129.2(16) . .
C8 C69 C68 101.5(13) . .
C70 C69 C68 118.0(13) . .
C8 C69 Gd12 95.1(12) . .
C70 C69 Gd12 66.2(12) . .
C68 C69 Gd12 77.7(10) . .
C8 C69 Gd10 79.8(11) . .
C70 C69 Gd10 71.9(12) . .
C68 C69 Gd10 87.7(11) . .
Gd12 C69 Gd10 16.85(14) . .
C8 C69 Gd17 68.9(11) . .
C70 C69 Gd17 105.7(14) . .
C68 C69 Gd17 57.6(9) . .
Gd12 C69 Gd17 39.4(4) . .
Gd10 C69 Gd17 37.2(3) . .
C8 C69 Gd14 77.4(10) . .
C70 C69 Gd14 104.5(13) . .
C68 C69 Gd14 49.2(9) . .
Gd12 C69 Gd14 39.3(3) . .
Gd10 C69 Gd14 41.5(3) . .
Gd17 C69 Gd14 9.8(2) . .
C8 C69 Gd18 58.2(10) . .
C70 C69 Gd18 109.7(14) . .
C68 C69 Gd18 65.6(9) . .
Gd12 C69 Gd18 45.0(4) . .
Gd10 C69 Gd18 38.1(4) . .
Gd17 C69 Gd18 11.1(2) . .
Gd14 C69 Gd18 20.7(3) . .
C82 C70 C71 114.0(14) . .
C82 C70 C69 121.3(15) . .
C71 C70 C69 110.9(15) . .
C82 C70 Gd12 71.2(11) . .
C71 C70 Gd12 84.5(12) . .
C69 C70 Gd12 77.6(12) . .
C82 C70 Gd10 87.0(12) . .
C71 C70 Gd10 71.6(11) . .
C69 C70 Gd10 73.1(12) . .
Gd12 C70 Gd10 17.05(18) . .
C82 C70 Gd15 54.6(11) . .
C71 C70 Gd15 90.1(12) . .
C69 C70 Gd15 90.3(13) . .
Gd12 C70 Gd15 16.8(3) . .
Gd10 C70 Gd15 32.6(4) . .
C10 C71 C72 101.9(13) . .
C10 C71 C70 124.0(15) . .
C72 C71 C70 123.6(15) . .
C10 C71 Gd10 78.7(11) . .
C72 C71 Gd10 87.4(16) . .
C70 C71 Gd10 73.1(12) . .
C10 C71 Gd12 94.4(12) . .
C72 C71 Gd12 86.7(15) . .
C70 C71 Gd12 61.1(11) . .
Gd10 C71 Gd12 15.96(12) . .
C10 C71 Gd16 86.9(12) . .
C72 C71 Gd16 52.2(15) . .
C70 C71 Gd16 95.9(13) . .
Gd10 C71 Gd16 35.2(4) . .
Gd12 C71 Gd16 37.9(4) . .
C73 C72 C71 117.9(15) . .
C73 C72 C12 124.6(17) . .
C71 C72 C12 108.7(13) . .
C73 C72 Gd16 72.5(15) . .
C71 C72 Gd16 97.4(18) . .
C12 C72 Gd16 73.5(14) . .
C73 C72 Gd11 75.6(15) . .
C71 C72 Gd11 106.6(18) . .
C12 C72 Gd11 63.4(12) . .
Gd16 C72 Gd11 12.2(4) . .
C73 C72 Gd10 90.0(16) . .
C71 C72 Gd10 60.7(13) . .
C12 C72 Gd10 87.8(15) . .
Gd16 C72 Gd10 36.7(6) . .
Gd11 C72 Gd10 46.8(6) . .
C73 C72 Gd12 77.4(15) . .
C71 C72 Gd12 63.0(13) . .
C12 C72 Gd12 100.3(16) . .
Gd16 C72 Gd12 38.2(6) . .
Gd11 C72 Gd12 50.0(6) . .
Gd10 C72 Gd12 14.26(16) . .
C73 C72 Gd13 58.0(13) . .
C71 C72 Gd13 109.7(18) . .
C12 C72 Gd13 79.8(14) . .
Gd16 C72 Gd13 16.1(4) . .
Gd11 C72 Gd13 18.0(2) . .
Gd10 C72 Gd13 49.8(6) . .
Gd12 C72 Gd13 47.1(5) . .
C74 C73 C72 115.0(14) . .
C74 C73 C83 114.4(14) . .
C72 C73 C83 124.3(15) . .
C74 C73 Gd16 77.2(12) . .
C72 C73 Gd16 70.8(16) . .
C83 C73 Gd16 96.9(12) . .
C74 C73 Gd13 59.3(11) . .
C72 C73 Gd13 93.2(16) . .
C83 C73 Gd13 90.6(11) . .
Gd16 C73 Gd13 23.6(4) . .
C74 C73 Gd11 67.0(11) . .
C72 C73 Gd11 72.1(15) . .
C83 C73 Gd11 106.0(12) . .
Gd16 C73 Gd11 11.7(4) . .
Gd13 C73 Gd11 21.5(2) . .
C74 C73 Gd15 98.1(12) . .
C72 C73 Gd15 91.2(16) . .
C83 C73 Gd15 57.7(10) . .
Gd16 C73 Gd15 39.5(5) . .
Gd13 C73 Gd15 42.1(4) . .
Gd11 C73 Gd15 49.7(4) . .
C74 C73 Gd12 109.5(13) . .
C72 C73 Gd12 74.0(15) . .
C83 C73 Gd12 66.6(10) . .
Gd16 C73 Gd12 37.5(5) . .
Gd13 C73 Gd12 50.2(4) . .
Gd11 C73 Gd12 49.2(4) . .
Gd15 C73 Gd12 17.9(3) . .
C73 C74 C14 121.3(15) . .
C73 C74 C75 122.0(15) . .
C14 C74 C75 105.4(13) . .
C73 C74 Gd13 86.3(12) . .
C14 C74 Gd13 77.0(11) . .
C75 C74 Gd13 72.0(12) . .
C73 C74 Gd16 67.6(11) . .
C14 C74 Gd16 75.7(11) . .
C75 C74 Gd16 95.9(14) . .
Gd13 C74 Gd16 24.7(5) . .
C73 C74 Gd11 80.2(11) . .
C14 C74 Gd11 62.9(10) . .
C75 C74 Gd11 94.0(13) . .
Gd13 C74 Gd11 23.2(3) . .
Gd16 C74 Gd11 13.9(3) . .
C76 C75 C16 118.5(14) . .
C76 C75 C74 120.6(14) . .
C16 C75 C74 114.2(13) . .
C76 C75 Gd13 92.8(13) . .
C16 C75 Gd13 81.7(12) . .
C74 C75 Gd13 69.3(12) . .
C76 C75 Gd11 105.1(13) . .
C16 C75 Gd11 83.2(12) . .
C74 C75 Gd11 56.2(11) . .
Gd13 C75 Gd11 14.7(2) . .
C76 C75 Gd16 96.0(13) . .
C16 C75 Gd16 93.6(13) . .
C74 C75 Gd16 54.7(11) . .
Gd13 C75 Gd16 15.6(4) . .
Gd11 C75 Gd16 11.4(3) . .
C76 C75 Gd9 107.6(14) . .
C16 C75 Gd9 55.3(11) . .
C74 C75 Gd9 81.3(12) . .
Gd13 C75 Gd9 26.6(4) . .
Gd11 C75 Gd9 29.7(4) . .
Gd16 C75 Gd9 38.8(5) . .
C77 C76 C75 118.3(14) . .
C77 C76 C84 109.0(14) . .
C75 C76 C84 121.5(14) . .
C77 C76 Gd13 96.8(12) . .
C75 C76 Gd13 54.8(11) . .
C84 C76 Gd13 88.7(11) . .
C77 C76 Gd15 93.6(12) . .
C75 C76 Gd15 89.9(12) . .
C84 C76 Gd15 53.5(10) . .
Gd13 C76 Gd15 38.4(4) . .
C78 C77 C76 120.0(14) . .
C78 C77 C18 109.2(12) . .
C76 C77 C18 125.1(14) . .
C20 C78 C77 105.1(12) . .
C20 C78 C79 112.8(13) . .
C77 C78 C79 127.7(14) . .
C65 C79 C80 112.0(14) . .
C65 C79 C78 127.8(15) . .
C80 C79 C78 113.8(13) . .
C65 C79 Gd15 90.6(12) . .
C80 C79 Gd15 54.5(10) . .
C78 C79 Gd15 96.1(11) . .
C79 C80 C84 114.8(14) . .
C79 C80 C81 124.7(14) . .
C84 C80 C81 110.6(13) . .
C79 C80 Gd15 96.8(13) . .
C84 C80 Gd15 72.6(12) . .
C81 C80 Gd15 68.5(9) . .
C79 C80 Gd12 104.0(12) . .
C84 C80 Gd12 80.1(11) . .
C81 C80 Gd12 55.1(8) . .
Gd15 C80 Gd12 13.4(3) . .
C67 C81 C80 119.2(13) . .
C67 C81 C82 121.5(13) . .
C80 C81 C82 106.8(12) . .
C67 C81 Gd15 88.5(10) . .
C80 C81 Gd15 76.4(10) . .
C82 C81 Gd15 68.6(10) . .
C67 C81 Gd12 78.0(9) . .
C80 C81 Gd12 97.0(10) . .
C82 C81 Gd12 61.8(9) . .
Gd15 C81 Gd12 20.6(3) . .
C70 C82 C81 118.1(13) . .
C70 C82 C83 127.4(14) . .
C81 C82 C83 107.3(12) . .
C70 C82 Gd12 71.2(12) . .
C81 C82 Gd12 83.3(10) . .
C83 C82 Gd12 90.2(12) . .
C70 C82 Gd15 93.8(13) . .
C81 C82 Gd15 74.4(10) . .
C83 C82 Gd15 73.4(11) . .
Gd12 C82 Gd15 22.8(3) . .
C70 C82 Gd10 61.1(11) . .
C81 C82 Gd10 93.6(10) . .
C83 C82 Gd10 92.3(11) . .
Gd12 C82 Gd10 11.67(12) . .
Gd15 C82 Gd10 32.9(4) . .
C84 C83 C82 109.2(14) . .
C84 C83 C73 127.6(14) . .
C82 C83 C73 112.6(13) . .
C84 C83 Gd15 76.8(12) . .
C82 C83 Gd15 69.3(11) . .
C73 C83 Gd15 89.7(12) . .
C84 C83 Gd12 94.7(12) . .
C82 C83 Gd12 56.8(10) . .
C73 C83 Gd12 83.2(11) . .
Gd15 C83 Gd12 18.7(3) . .
C84 C83 Gd16 97.9(12) . .
C82 C83 Gd16 90.8(11) . .
C73 C83 Gd16 52.4(10) . .
Gd15 C83 Gd16 37.7(5) . .
Gd12 C83 Gd16 37.1(4) . .
C84 C83 Gd13 80.4(11) . .
C82 C83 Gd13 105.6(12) . .
C73 C83 Gd13 59.2(10) . .
Gd15 C83 Gd13 40.4(4) . .
Gd12 C83 Gd13 48.8(3) . .
Gd16 C83 Gd13 20.0(3) . .
C80 C84 C83 106.1(14) . .
C80 C84 C76 132.5(16) . .
C83 C84 C76 112.8(13) . .
C80 C84 Gd15 73.0(11) . .
C83 C84 Gd15 67.7(11) . .
C76 C84 Gd15 97.2(13) . .
C80 C84 Gd13 108.4(13) . .
C83 C84 Gd13 71.5(10) . .
C76 C84 Gd13 62.1(10) . .
Gd15 C84 Gd13 38.6(4) . .
C20B C1B C21B 117.2(14) . .
C20B C1B C2B 105.7(15) . .
C21B C1B C2B 123.7(15) . .
C20B C1B Gd8 101.3(12) . .
C21B C1B Gd8 62.4(12) . .
C2B C1B Gd8 75.4(13) . .
C65B C2B C3B 108.7(15) . .
C65B C2B C1B 133.3(18) . .
C3B C2B C1B 113.6(16) . .
C65B C2B Gd8 111.2(18) . .
C3B C2B Gd8 62.4(13) . .
C1B C2B Gd8 73.7(12) . .
C65B C2B Gd6 93.4(16) . .
C3B C2B Gd6 49.6(13) . .
C1B C2B Gd6 99.0(14) . .
Gd8 C2B Gd6 25.3(3) . .
C2B C3B C39B 125.3(18) . .
C2B C3B C4B 108.6(16) . .
C39B C3B C4B 115.8(16) . .
C2B C3B Gd6 99.4(17) . .
C39B C3B Gd6 70.7(13) . .
C4B C3B Gd6 68.4(13) . .
C2B C3B Gd8 86.2(15) . .
C39B C3B Gd8 58.6(13) . .
C4B C3B Gd8 97.6(15) . .
Gd6 C3B Gd8 29.5(4) . .
C2B C3B Gd7 108.1(17) . .
C39B C3B Gd7 67.2(12) . .
C4B C3B Gd7 64.8(12) . .
Gd6 C3B Gd7 8.8(3) . .
Gd8 C3B Gd7 35.3(4) . .
C66B C4B C5B 115.3(16) . .
C66B C4B C3B 104.6(15) . .
C5B C4B C3B 130.9(17) . .
C66B C4B Gd6 103.5(16) . .
C5B C4B Gd6 72.8(13) . .
C3B C4B Gd6 71.0(13) . .
C66B C4B Gd7 109.4(15) . .
C5B C4B Gd7 57.7(12) . .
C3B C4B Gd7 83.4(13) . .
Gd6 C4B Gd7 15.1(3) . .
C66B C4B Gd9 78.0(13) . .
C5B C4B Gd9 52.5(12) . .
C3B C4B Gd9 114.7(15) . .
Gd6 C4B Gd9 46.5(5) . .
Gd7 C4B Gd9 39.7(5) . .
C66B C4B Gd8 102.6(14) . .
C5B C4B Gd8 89.5(13) . .
C3B C4B Gd8 53.6(12) . .
Gd6 C4B Gd8 17.9(4) . .
Gd7 C4B Gd8 32.2(4) . .
Gd9 C4B Gd8 62.1(5) . .
C6B C5B C4B 116.4(15) . .
C6B C5B C37B 127.7(17) . .
C4B C5B C37B 110.5(15) . .
C6B C5B Gd7 106.8(14) . .
C4B C5B Gd7 87.0(14) . .
C37B C5B Gd7 53.5(12) . .
C6B C5B Gd6 114.0(15) . .
C4B C5B Gd6 67.3(13) . .
C37B C5B Gd6 64.9(12) . .
Gd7 C5B Gd6 19.7(4) . .
C6B C5B Gd9 58.5(11) . .
C4B C5B Gd9 98.0(14) . .
C37B C5B Gd9 94.1(14) . .
Gd7 C5B Gd9 49.6(6) . .
Gd6 C5B Gd9 56.0(7) . .
C68B C6B C7B 116.6(14) . .
C68B C6B C5B 125.5(15) . .
C7B C6B C5B 108.4(15) . .
C68B C6B Gd9 79.9(12) . .
C7B C6B Gd9 75.3(13) . .
C5B C6B Gd9 83.5(13) . .
C68B C6B Gd7 111.1(12) . .
C7B C6B Gd7 83.8(12) . .
C5B C6B Gd7 44.6(11) . .
Gd9 C6B Gd7 40.2(6) . .
C68B C6B Gd13 57.0(10) . .
C7B C6B Gd13 90.5(12) . .
C5B C6B Gd13 95.1(12) . .
Gd9 C6B Gd13 23.2(4) . .
Gd7 C6B Gd13 58.0(4) . .
C68B C6B Gd6 102.8(11) . .
C7B C6B Gd6 97.5(12) . .
C5B C6B Gd6 40.3(11) . .
Gd9 C6B Gd6 43.7(6) . .
Gd7 C6B Gd6 13.8(2) . .
Gd13 C6B Gd6 55.9(4) . .
C8B C7B C6B 95.6(14) . .
C8B C7B C35B 133.5(17) . .
C6B C7B C35B 126.7(16) . .
C8B C7B Gd9 81.2(14) . .
C6B C7B Gd9 64.3(11) . .
C35B C7B Gd9 98.9(17) . .
C69B C8B C7B 119.8(16) . .
C69B C8B C9B 112.6(16) . .
C7B C8B C9B 112.8(17) . .
C69B C8B Gd9 75.0(13) . .
C7B C8B Gd9 62.8(13) . .
C9B C8B Gd9 96.1(18) . .
C69B C8B Gd11 64.0(13) . .
C7B C8B Gd11 95.0(15) . .
C9B C8B Gd11 72.7(15) . .
Gd9 C8B Gd11 34.1(5) . .
C69B C8B Gd13 53.9(12) . .
C7B C8B Gd13 88.8(14) . .
C9B C8B Gd13 90.3(16) . .
Gd9 C8B Gd13 26.4(4) . .
Gd11 C8B Gd13 17.6(2) . .
C33B C9B C10B 117.3(16) . .
C33B C9B C8B 121.7(16) . .
C10B C9B C8B 117.6(15) . .
C33B C9B Gd11 109(2) . .
C10B C9B Gd11 68.1(14) . .
C8B C9B Gd11 75.3(15) . .
C33B C9B Gd9 99.7(18) . .
C10B C9B Gd9 98.5(17) . .
C8B C9B Gd9 54.3(14) . .
Gd11 C9B Gd9 30.8(4) . .
C11B C10B C9B 120.2(17) . .
C11B C10B C71B 103.7(14) . .
C9B C10B C71B 123.4(16) . .
C11B C10B Gd11 90.4(14) . .
C9B C10B Gd11 79.1(16) . .
C71B C10B Gd11 65.9(11) . .
C11B C10B Gd16 82.8(14) . .
C9B C10B Gd16 90.8(17) . .
C71B C10B Gd16 59.5(12) . .
Gd11 C10B Gd16 11.9(3) . .
C31B C11B C12B 124.3(16) . .
C31B C11B C10B 122.5(15) . .
C12B C11B C10B 108.6(14) . .
C31B C11B Gd11 107.9(16) . .
C12B C11B Gd11 79.0(13) . .
C10B C11B Gd11 59.4(12) . .
C31B C11B Gd16 111.4(17) . .
C12B C11B Gd16 67.7(12) . .
C10B C11B Gd16 67.6(13) . .
Gd11 C11B Gd16 11.6(3) . .
C72B C12B C11B 111.4(14) . .
C72B C12B C13B 123.8(15) . .
C11B C12B C13B 117.6(14) . .
C72B C12B Gd10 82.3(16) . .
C11B C12B Gd10 101.1(15) . .
C13B C12B Gd10 63.2(10) . .
C72B C12B Gd16 60.3(16) . .
C11B C12B Gd16 82.9(14) . .
C13B C12B Gd16 99.6(12) . .
Gd10 C12B Gd16 36.5(4) . .
C72B C12B Gd12 72.7(15) . .
C11B C12B Gd12 110.2(15) . .
C13B C12B Gd12 66.0(10) . .
Gd10 C12B Gd12 11.56(10) . .
Gd16 C12B Gd12 36.4(4) . .
C72B C12B Gd11 63.5(15) . .
C11B C12B Gd11 72.7(13) . .
C13B C12B Gd11 106.6(12) . .
Gd10 C12B Gd11 44.5(3) . .
Gd16 C12B Gd11 10.6(3) . .
Gd12 C12B Gd11 46.1(3) . .
C14B C13B C12B 117.4(14) . .
C14B C13B C29B 117.2(13) . .
C12B C13B C29B 118.7(13) . .
C14B C13B Gd10 68.4(10) . .
C12B C13B Gd10 81.9(11) . .
C29B C13B Gd10 94.0(10) . .
C14B C13B Gd12 56.6(10) . .
C12B C13B Gd12 84.9(11) . .
C29B C13B Gd12 103.4(10) . .
Gd10 C13B Gd12 12.69(11) . .
C14B C13B Gd18 73.3(11) . .
C12B C13B Gd18 110.9(12) . .
C29B C13B Gd18 62.3(9) . .
Gd10 C13B Gd18 35.6(4) . .
Gd12 C13B Gd18 41.9(4) . .
C13B C14B C15B 126.7(15) . .
C13B C14B C74B 122.1(15) . .
C15B C14B C74B 101.7(12) . .
C13B C14B Gd10 73.9(11) . .
C15B C14B Gd10 86.2(13) . .
C74B C14B Gd10 80.5(11) . .
C13B C14B Gd12 91.4(12) . .
C15B C14B Gd12 79.5(12) . .
C74B C14B Gd12 65.7(10) . .
Gd10 C14B Gd12 18.33(16) . .
C13B C14B Gd17 89.3(11) . .
C15B C14B Gd17 52.7(11) . .
C74B C14B Gd17 98.7(12) . .
Gd10 C14B Gd17 35.4(3) . .
Gd12 C14B Gd17 37.9(4) . .
C13B C14B Gd18 79.4(11) . .
C15B C14B Gd18 57.6(11) . .
C74B C14B Gd18 108.1(12) . .
Gd10 C14B Gd18 36.8(4) . .
Gd12 C14B Gd18 44.3(4) . .
Gd17 C14B Gd18 11.0(2) . .
C13B C14B Gd15 98.8(12) . .
C15B C14B Gd15 80.6(12) . .
C74B C14B Gd15 55.9(10) . .
Gd10 C14B Gd15 27.7(3) . .
Gd12 C14B Gd15 10.1(2) . .
Gd17 C14B Gd15 45.6(4) . .
Gd18 C14B Gd15 53.2(5) . .
C13B C14B Gd14 97.9(11) . .
C15B C14B Gd14 47.8(11) . .
C74B C14B Gd14 92.3(11) . .
Gd10 C14B Gd14 38.5(3) . .
Gd12 C14B Gd14 36.3(3) . .
Gd17 C14B Gd14 8.9(2) . .
Gd18 C14B Gd14 19.8(3) . .
Gd15 C14B Gd14 42.2(4) . .
C14B C15B C27B 117.6(15) . .
C14B C15B C16B 115.1(14) . .
C27B C15B C16B 118.5(16) . .
C14B C15B Gd17 97.9(14) . .
C27B C15B Gd17 59.0(12) . .
C16B C15B Gd17 84.8(13) . .
C14B C15B Gd14 105.3(14) . .
C27B C15B Gd14 64.4(12) . .
C16B C15B Gd14 73.2(12) . .
Gd17 C15B Gd14 12.0(3) . .
C14B C15B Gd12 65.3(11) . .
C27B C15B Gd12 100.3(15) . .
C16B C15B Gd12 75.0(11) . .
Gd17 C15B Gd12 43.6(5) . .
Gd14 C15B Gd12 44.5(5) . .
C14B C15B Gd10 59.3(11) . .
C27B C15B Gd10 89.9(13) . .
C16B C15B Gd10 91.1(13) . .
Gd17 C15B Gd10 40.4(4) . .
Gd14 C15B Gd10 46.1(5) . .
Gd12 C15B Gd10 16.36(15) . .
C14B C15B Gd18 94.0(13) . .
C27B C15B Gd18 50.6(12) . .
C16B C15B Gd18 97.3(14) . .
Gd17 C15B Gd18 12.6(3) . .
Gd14 C15B Gd18 24.2(4) . .
Gd12 C15B Gd18 49.7(5) . .
Gd10 C15B Gd18 41.9(4) . .
C17B C16B C15B 125.0(15) . .
C17B C16B C75B 119.0(14) . .
C15B C16B C75B 103.5(13) . .
C17B C16B Gd14 66.1(10) . .
C15B C16B Gd14 70.9(12) . .
C75B C16B Gd14 104.5(12) . .
C17B C16B Gd12 98.0(12) . .
C15B C16B Gd12 70.7(11) . .
C75B C16B Gd12 62.9(9) . .
Gd14 C16B Gd12 43.7(4) . .
C17B C16B Gd17 75.2(10) . .
C15B C16B Gd17 61.7(12) . .
C75B C16B Gd17 103.2(12) . .
Gd14 C16B Gd17 9.6(3) . .
Gd12 C16B Gd17 40.4(4) . .
C17B C16B Gd15 87.8(11) . .
C15B C16B Gd15 89.2(12) . .
C75B C16B Gd15 55.5(9) . .
Gd14 C16B Gd15 49.4(5) . .
Gd12 C16B Gd15 18.5(3) . .
Gd17 C16B Gd15 50.0(5) . .
C17B C16B Gd10 102.0(12) . .
C15B C16B Gd10 59.2(11) . .
C75B C16B Gd10 71.0(10) . .
Gd14 C16B Gd10 40.5(4) . .
Gd12 C16B Gd10 11.89(11) . .
Gd17 C16B Gd10 34.7(3) . .
Gd15 C16B Gd10 30.2(3) . .
C17B C16B Gd18 80.2(10) . .
C15B C16B Gd18 54.7(11) . .
C75B C16B Gd18 105.4(12) . .
Gd14 C16B Gd18 16.2(3) . .
Gd12 C16B Gd18 42.5(4) . .
Gd17 C16B Gd18 7.1(3) . .
Gd15 C16B Gd18 54.4(5) . .
Gd10 C16B Gd18 34.9(3) . .
C18B C17B C16B 114.5(13) . .
C18B C17B C25B 125.2(14) . .
C16B C17B C25B 112.8(13) . .
C18B C17B Gd14 107.1(12) . .
C16B C17B Gd14 77.4(11) . .
C25B C17B Gd14 59.1(10) . .
C18B C17B Gd17 111.5(12) . .
C16B C17B Gd17 72.9(10) . .
C25B C17B Gd17 59.5(10) . .
Gd14 C17B Gd17 5.4(3) . .
C18B C17B Gd12 91.5(10) . .
C16B C17B Gd12 54.0(10) . .
C25B C17B Gd12 94.8(11) . .
Gd14 C17B Gd12 36.0(3) . .
Gd17 C17B Gd12 35.3(3) . .
C77B C18B C17B 126.3(14) . .
C77B C18B C19B 101.9(14) . .
C17B C18B C19B 122.0(14) . .
C77B C18B Gd14 103.7(11) . .
C17B C18B Gd14 45.6(9) . .
C19B C18B Gd14 97.9(11) . .
C77B C18B Gd15 61.2(10) . .
C17B C18B Gd15 78.4(10) . .
C19B C18B Gd15 103.8(12) . .
Gd14 C18B Gd15 42.6(4) . .
C20B C19B C23B 122.8(17) . .
C20B C19B C18B 117.1(15) . .
C23B C19B C18B 110.2(13) . .
C1B C20B C19B 123.3(15) . .
C1B C20B C78B 128.5(15) . .
C19B C20B C78B 100.4(14) . .
C1B C21B C22B 117.5(14) . .
C1B C21B C40B 118.8(15) . .
C22B C21B C40B 114.4(15) . .
C1B C21B Gd8 86.2(13) . .
C22B C21B Gd8 88.1(13) . .
C40B C21B Gd8 65.3(13) . .
C1B C21B Gd3 100.7(14) . .
C22B C21B Gd3 64.9(11) . .
C40B C21B Gd3 74.1(14) . .
Gd8 C21B Gd3 23.5(4) . .
C1B C21B Gd1 101.7(14) . .
C22B C21B Gd1 73.0(11) . .
C40B C21B Gd1 65.3(13) . .
Gd8 C21B Gd1 17.9(3) . .
Gd3 C21B Gd1 9.46(11) . .
C42B C22B C23B 125.5(14) . .
C42B C22B C21B 100.2(13) . .
C23B C22B C21B 126.1(15) . .
C42B C22B Gd3 69.5(12) . .
C23B C22B Gd3 89.5(11) . .
C21B C22B Gd3 80.7(12) . .
C42B C22B Gd1 65.9(12) . .
C23B C22B Gd1 96.6(11) . .
C21B C22B Gd1 75.7(11) . .
Gd3 C22B Gd1 7.15(12) . .
C42B C22B Gd8 79.4(12) . .
C23B C22B Gd8 98.2(12) . .
C21B C22B Gd8 60.5(11) . .
Gd3 C22B Gd8 20.6(3) . .
Gd1 C22B Gd8 17.7(2) . .
C19B C23B C22B 111.2(15) . .
C19B C23B C24B 129.5(15) . .
C22B C23B C24B 111.1(13) . .
C19B C23B Gd3 103.4(13) . .
C22B C23B Gd3 58.5(9) . .
C24B C23B Gd3 77.0(10) . .
C25B C24B C44B 123.0(14) . .
C25B C24B C23B 114.9(13) . .
C44B C24B C23B 119.7(14) . .
C25B C24B Gd14 50.9(10) . .
C44B C24B Gd14 98.4(13) . .
C23B C24B Gd14 105.3(12) . .
C25B C24B Gd3 118.9(14) . .
C44B C24B Gd3 67.7(13) . .
C23B C24B Gd3 71.1(10) . .
Gd14 C24B Gd3 68.5(5) . .
C25B C24B Gd17 53.2(10) . .
C44B C24B Gd17 91.6(13) . .
C23B C24B Gd17 111.2(13) . .
Gd14 C24B Gd17 7.3(3) . .
Gd3 C24B Gd17 67.7(5) . .
C26B C25B C24B 109.0(14) . .
C26B C25B C17B 125.2(14) . .
C24B C25B C17B 116.5(14) . .
C26B C25B Gd14 66.9(11) . .
C24B C25B Gd14 94.2(13) . .
C17B C25B Gd14 80.5(11) . .
C26B C25B Gd17 57.8(11) . .
C24B C25B Gd17 96.9(13) . .
C17B C25B Gd17 87.2(11) . .
Gd14 C25B Gd17 9.1(4) . .
C26B C25B Gd18 48.2(10) . .
C24B C25B Gd18 95.8(12) . .
C17B C25B Gd18 97.0(11) . .
Gd14 C25B Gd18 19.3(4) . .
Gd17 C25B Gd18 10.6(4) . .
C46B C26B C25B 133.6(15) . .
C46B C26B C27B 102.0(13) . .
C25B C26B C27B 118.8(14) . .
C46B C26B Gd14 100.6(14) . .
C25B C26B Gd14 69.5(11) . .
C27B C26B Gd14 78.4(12) . .
C46B C26B Gd17 90.4(13) . .
C25B C26B Gd17 84.0(12) . .
C27B C26B Gd17 70.2(12) . .
Gd14 C26B Gd17 14.5(4) . .
C46B C26B Gd18 75.5(12) . .
C25B C26B Gd18 99.7(14) . .
C27B C26B Gd18 67.1(12) . .
Gd14 C26B Gd18 30.8(5) . .
Gd17 C26B Gd18 16.7(4) . .
C15B C27B C26B 119.1(16) . .
C15B C27B C28B 115.0(14) . .
C26B C27B C28B 116.7(14) . .
C15B C27B Gd18 94.9(15) . .
C26B C27B Gd18 69.4(12) . .
C28B C27B Gd18 75.8(11) . .
C15B C27B Gd17 82.9(14) . .
C26B C27B Gd17 66.2(12) . .
C28B C27B Gd17 91.4(12) . .
Gd18 C27B Gd17 16.6(4) . .
C15B C27B Gd14 78.6(13) . .
C26B C27B Gd14 59.7(11) . .
C28B C27B Gd14 104.1(13) . .
Gd18 C27B Gd14 28.7(5) . .
Gd17 C27B Gd14 12.8(3) . .
C15B C27B Gd10 60.4(12) . .
C26B C27B Gd10 100.2(13) . .
C28B C27B Gd10 79.8(10) . .
Gd18 C27B Gd10 37.9(5) . .
Gd17 C27B Gd10 34.4(4) . .
Gd14 C27B Gd10 41.2(4) . .
C15B C27B Gd12 52.0(12) . .
C26B C27B Gd12 95.3(12) . .
C28B C27B Gd12 93.1(11) . .
Gd18 C27B Gd12 43.0(6) . .
Gd17 C27B Gd12 33.7(5) . .
Gd14 C27B Gd12 35.9(4) . .
Gd10 C27B Gd12 13.42(10) . .
C29B C28B C47B 124.8(15) . .
C29B C28B C27B 127.7(14) . .
C47B C28B C27B 97.0(12) . .
C29B C28B Gd18 96.9(11) . .
C47B C28B Gd18 74.8(16) . .
C27B C28B Gd18 62.4(11) . .
C29B C28B Gd17 99.3(11) . .
C47B C28B Gd17 82.3(15) . .
C27B C28B Gd17 52.7(10) . .
Gd18 C28B Gd17 10.9(4) . .
C29B C28B Gd14 104.0(10) . .
C47B C28B Gd14 83.4(14) . .
C27B C28B Gd14 46.2(10) . .
Gd18 C28B Gd14 16.7(4) . .
Gd17 C28B Gd14 6.5(3) . .
C29B C28B Gd10 66.7(9) . .
C47B C28B Gd10 108.6(17) . .
C27B C28B Gd10 71.3(10) . .
Gd18 C28B Gd10 36.4(4) . .
Gd17 C28B Gd10 34.0(3) . .
Gd14 C28B Gd10 37.7(3) . .
C30B C29B C28B 115.1(14) . .
C30B C29B C13B 121.5(13) . .
C28B C29B C13B 114.4(13) . .
C30B C29B Gd18 98.4(12) . .
C28B C29B Gd18 51.7(9) . .
C13B C29B Gd18 88.8(10) . .
C30B C29B Gd10 102.4(12) . .
C28B C29B Gd10 85.1(9) . .
C13B C29B Gd10 53.7(9) . .
Gd18 C29B Gd10 38.4(4) . .
C49B C30B C29B 120.5(16) . .
C49B C30B C31B 115.0(16) . .
C29B C30B C31B 119.5(14) . .
C32B C31B C11B 112.3(16) . .
C32B C31B C30B 119.0(16) . .
C11B C31B C30B 118.1(15) . .
C51B C32B C33B 101.3(15) . .
C51B C32B C31B 122.6(17) . .
C33B C32B C31B 128.0(18) . .
C32B C33B C9B 117.4(17) . .
C32B C33B C34B 118.4(16) . .
C9B C33B C34B 114.1(17) . .
C52B C34B C35B 123.0(19) . .
C52B C34B C33B 95.0(15) . .
C35B C34B C33B 131.5(19) . .
C34B C35B C36B 124.2(18) . .
C34B C35B C7B 103.4(16) . .
C36B C35B C7B 121.4(17) . .
C34B C35B Gd9 99.8(16) . .
C36B C35B Gd9 86.9(14) . .
C7B C35B Gd9 50.0(13) . .
C34B C35B Gd7 116.0(17) . .
C36B C35B Gd7 48.7(12) . .
C7B C35B Gd7 82.1(14) . .
Gd9 C35B Gd7 38.3(5) . .
C37B C36B C35B 114.6(15) . .
C37B C36B C54B 128.5(16) . .
C35B C36B C54B 112.6(15) . .
C37B C36B Gd7 49.4(12) . .
C35B C36B Gd7 102.5(16) . .
C54B C36B Gd7 101.3(14) . .
C37B C36B Gd6 40.8(11) . .
C35B C36B Gd6 106.3(14) . .
C54B C36B Gd6 106.4(13) . .
Gd7 C36B Gd6 8.6(3) . .
C37B C36B Gd9 67.6(12) . .
C35B C36B Gd9 64.9(13) . .
C54B C36B Gd9 117.9(15) . .
Gd7 C36B Gd9 37.8(5) . .
Gd6 C36B Gd9 41.6(4) . .
C36B C37B C5B 120.4(16) . .
C36B C37B C38B 115.8(16) . .
C5B C37B C38B 121.2(15) . .
C36B C37B Gd7 91.3(15) . .
C5B C37B Gd7 83.4(15) . .
C38B C37B Gd7 79.2(16) . .
C36B C37B Gd6 111.7(16) . .
C5B C37B Gd6 74.5(13) . .
C38B C37B Gd6 70.1(14) . .
Gd7 C37B Gd6 20.5(4) . .
C36B C37B Gd9 84.6(13) . .
C5B C37B Gd9 55.1(12) . .
C38B C37B Gd9 117.5(16) . .
Gd7 C37B Gd9 39.9(6) . .
Gd6 C37B Gd9 48.0(6) . .
C36B C37B Gd8 108.7(14) . .
C5B C37B Gd8 91.8(13) . .
C38B C37B Gd8 53.8(14) . .
Gd7 C37B Gd8 26.7(5) . .
Gd6 C37B Gd8 18.6(4) . .
Gd9 C37B Gd8 63.8(5) . .
C36B C37B Gd2 84.7(12) . .
C5B C37B Gd2 111.1(15) . .
C38B C37B Gd2 57.9(14) . .
Gd7 C37B Gd2 29.0(5) . .
Gd6 C37B Gd2 38.0(4) . .
Gd9 C37B Gd2 67.3(5) . .
Gd8 C37B Gd2 25.2(3) . .
C39B C38B C37B 124.3(17) . .
C39B C38B C56B 112.2(17) . .
C37B C38B C56B 115.6(17) . .
C39B C38B Gd7 92.8(17) . .
C37B C38B Gd7 55.8(13) . .
C56B C38B Gd7 96.2(17) . .
C39B C38B Gd6 72.5(15) . .
C37B C38B Gd6 67.9(13) . .
C56B C38B Gd6 106.7(19) . .
Gd7 C38B Gd6 20.6(4) . .
C39B C38B Gd8 60.2(14) . .
C37B C38B Gd8 96.5(16) . .
C56B C38B Gd8 85.9(16) . .
Gd7 C38B Gd8 41.5(6) . .
Gd6 C38B Gd8 30.2(5) . .
C39B C38B Gd2 86.8(16) . .
C37B C38B Gd2 93.2(16) . .
C56B C38B Gd2 60.2(14) . .
Gd7 C38B Gd2 42.5(6) . .
Gd6 C38B Gd2 46.8(6) . .
Gd8 C38B Gd2 30.2(4) . .
C39B C38B Gd1 72.2(14) . .
C37B C38B Gd1 101.2(17) . .
C56B C38B Gd1 67.8(14) . .
Gd7 C38B Gd1 46.2(7) . .
Gd6 C38B Gd1 43.2(6) . .
Gd8 C38B Gd1 18.3(3) . .
Gd2 C38B Gd1 14.52(17) . .
C39B C38B Gd4 96.4(16) . .
C37B C38B Gd4 90.0(15) . .
C56B C38B Gd4 53.6(14) . .
Gd7 C38B Gd4 44.7(6) . .
Gd6 C38B Gd4 53.2(7) . .
Gd8 C38B Gd4 40.1(5) . .
Gd2 C38B Gd4 10.00(13) . .
Gd1 C38B Gd4 24.3(3) . .
C39B C38B Gd3 68.0(14) . .
C37B C38B Gd3 103.8(17) . .
C56B C38B Gd3 69.9(14) . .
Gd7 C38B Gd3 48.3(7) . .
Gd6 C38B Gd3 43.3(6) . .
Gd8 C38B Gd3 16.1(3) . .
Gd2 C38B Gd3 18.8(2) . .
Gd1 C38B Gd3 4.26(16) . .
Gd4 C38B Gd3 28.5(3) . .
C40B C39B C3B 117.2(17) . .
C40B C39B C38B 119.7(17) . .
C3B C39B C38B 116.4(16) . .
C40B C39B Gd8 76.6(15) . .
C3B C39B Gd8 85.1(15) . .
C38B C39B Gd8 82.5(16) . .
C40B C39B Gd6 109.6(18) . .
C3B C39B Gd6 69.5(13) . .
C38B C39B Gd6 66.8(14) . .
Gd8 C39B Gd6 33.0(5) . .
C40B C39B Gd7 112.4(17) . .
C3B C39B Gd7 81.5(13) . .
C38B C39B Gd7 52.6(14) . .
Gd8 C39B Gd7 38.5(5) . .
Gd6 C39B Gd7 14.6(4) . .
C40B C39B Gd1 68.8(14) . .
C3B C39B Gd1 101.5(15) . .
C38B C39B Gd1 75.5(15) . .
Gd8 C39B Gd1 16.4(3) . .
Gd6 C39B Gd1 43.7(5) . .
Gd7 C39B Gd1 43.6(5) . .
C40B C39B Gd3 63.2(14) . .
C3B C39B Gd3 98.4(15) . .
C38B C39B Gd3 83.7(15) . .
Gd8 C39B Gd3 15.6(3) . .
Gd6 C39B Gd3 47.2(5) . .
Gd7 C39B Gd3 49.5(5) . .
Gd1 C39B Gd3 8.21(15) . .
C40B C39B Gd2 77.1(14) . .
C3B C39B Gd2 106.5(15) . .
C38B C39B Gd2 62.9(14) . .
Gd8 C39B Gd2 24.3(4) . .
Gd6 C39B Gd2 41.2(5) . .
Gd7 C39B Gd2 36.7(4) . .
Gd1 C39B Gd2 12.59(13) . .
Gd3 C39B Gd2 20.8(2) . .
C41B C40B C39B 123.2(18) . .
C41B C40B C21B 102.4(15) . .
C39B C40B C21B 118.3(18) . .
C41B C40B Gd8 89.1(16) . .
C39B C40B Gd8 64.8(14) . .
C21B C40B Gd8 78.1(15) . .
C41B C40B Gd1 69.4(14) . .
C39B C40B Gd1 78.5(15) . .
C21B C40B Gd1 82.0(14) . .
Gd8 C40B Gd1 19.8(3) . .
C41B C40B Gd3 69.2(14) . .
C39B C40B Gd3 86.6(16) . .
C21B C40B Gd3 72.2(14) . .
Gd8 C40B Gd3 23.3(4) . .
Gd1 C40B Gd3 10.44(14) . .
C41B C40B Gd2 65.7(13) . .
C39B C40B Gd2 74.3(14) . .
C21B C40B Gd2 92.4(15) . .
Gd8 C40B Gd2 25.1(4) . .
Gd1 C40B Gd2 10.48(12) . .
Gd3 C40B Gd2 20.4(2) . .
C41B C40B Gd6 102.7(15) . .
C39B C40B Gd6 43.1(13) . .
C21B C40B Gd6 91.8(15) . .
Gd8 C40B Gd6 21.8(3) . .
Gd1 C40B Gd6 37.9(4) . .
Gd3 C40B Gd6 44.3(4) . .
Gd2 C40B Gd6 37.8(4) . .
C40B C41B C42B 108.0(16) . .
C40B C41B C57B 122.1(18) . .
C42B C41B C57B 108.1(17) . .
C40B C41B Gd1 76.4(14) . .
C42B C41B Gd1 75.5(14) . .
C57B C41B Gd1 70.7(13) . .
C40B C41B Gd3 77.6(14) . .
C42B C41B Gd3 65.1(14) . .
C57B C41B Gd3 78.5(14) . .
Gd1 C41B Gd3 10.93(13) . .
C40B C41B Gd8 58.1(13) . .
C42B C41B Gd8 84.1(14) . .
C57B C41B Gd8 82.6(14) . .
Gd1 C41B Gd8 18.4(3) . .
Gd3 C41B Gd8 22.6(3) . .
C40B C41B Gd2 85.1(15) . .
C42B C41B Gd2 82.2(14) . .
C57B C41B Gd2 57.2(12) . .
Gd1 C41B Gd2 13.60(14) . .
Gd3 C41B Gd2 22.8(2) . .
Gd8 C41B Gd2 28.5(3) . .
C40B C41B Gd4 93.1(15) . .
C42B C41B Gd4 83.6(14) . .
C57B C41B Gd4 48.7(12) . .
Gd1 C41B Gd4 22.2(2) . .
Gd3 C41B Gd4 30.1(3) . .
Gd8 C41B Gd4 37.3(4) . .
Gd2 C41B Gd4 9.00(12) . .
C43B C42B C22B 124.5(16) . .
C43B C42B C41B 110.6(15) . .
C22B C42B C41B 113.9(15) . .
C43B C42B Gd3 83.0(14) . .
C22B C42B Gd3 74.4(12) . .
C41B C42B Gd3 79.6(14) . .
C43B C42B Gd1 83.4(13) . .
C22B C42B Gd1 82.2(12) . .
C41B C42B Gd1 70.1(14) . .
Gd3 C42B Gd1 10.20(15) . .
C43B C42B Gd2 74.4(12) . .
C22B C42B Gd2 93.2(13) . .
C41B C42B Gd2 68.0(13) . .
Gd3 C42B Gd2 19.1(3) . .
Gd1 C42B Gd2 11.45(14) . .
C43B C42B Gd8 99.2(14) . .
C22B C42B Gd8 71.5(11) . .
C41B C42B Gd8 66.1(13) . .
Gd3 C42B Gd8 18.2(3) . .
Gd1 C42B Gd8 15.8(2) . .
Gd2 C42B Gd8 26.4(3) . .
C42B C43B C58B 105.8(15) . .
C42B C43B C44B 112.3(15) . .
C58B C43B C44B 121.7(16) . .
C42B C43B Gd3 63.2(13) . .
C58B C43B Gd3 81.6(13) . .
C44B C43B Gd3 78.3(13) . .
C42B C43B Gd1 65.3(13) . .
C58B C43B Gd1 72.4(13) . .
C44B C43B Gd1 85.4(14) . .
Gd3 C43B Gd1 9.45(12) . .
C42B C43B Gd2 77.0(13) . .
C58B C43B Gd2 61.0(13) . .
C44B C43B Gd2 86.5(14) . .
Gd3 C43B Gd2 21.3(2) . .
Gd1 C43B Gd2 13.54(11) . .
C42B C43B Gd4 86.3(13) . .
C58B C43B Gd4 53.6(12) . .
C44B C43B Gd4 86.3(14) . .
Gd3 C43B Gd4 30.7(3) . .
Gd1 C43B Gd4 23.56(17) . .
Gd2 C43B Gd4 10.06(9) . .
C43B C44B C24B 126.5(14) . .
C43B C44B C45B 108.3(13) . .
C24B C44B C45B 122.8(14) . .
C43B C44B Gd3 69.5(12) . .
C24B C44B Gd3 81.5(13) . .
C45B C44B Gd3 105.9(16) . .
C43B C44B Gd1 65.7(12) . .
C24B C44B Gd1 88.4(14) . .
C45B C44B Gd1 101.1(15) . .
Gd3 C44B Gd1 7.00(15) . .
C43B C44B Gd5 82.7(12) . .
C24B C44B Gd5 109.9(16) . .
C45B C44B Gd5 58.2(12) . .
Gd3 C44B Gd5 47.8(5) . .
Gd1 C44B Gd5 42.9(4) . .
C43B C44B Gd14 131.9(17) . .
C24B C44B Gd14 53.5(11) . .
C45B C44B Gd14 79.1(12) . .
Gd3 C44B Gd14 62.9(6) . .
Gd1 C44B Gd14 66.2(6) . .
Gd5 C44B Gd14 60.6(5) . .
C60B C45B C46B 102.2(14) . .
C60B C45B C44B 133.4(17) . .
C46B C45B C44B 115.9(14) . .
C60B C45B Gd5 56.5(12) . .
C46B C45B Gd5 94.9(13) . .
C44B C45B Gd5 92.9(15) . .
C60B C45B Gd18 96.3(13) . .
C46B C45B Gd18 45.9(11) . .
C44B C45B Gd18 92.0(14) . .
Gd5 C45B Gd18 56.0(5) . .
C60B C45B Gd17 105.4(14) . .
C46B C45B Gd17 49.8(11) . .
C44B C45B Gd17 82.2(13) . .
Gd5 C45B Gd17 60.0(5) . .
Gd18 C45B Gd17 10.4(2) . .
C26B C46B C45B 115.2(14) . .
C26B C46B C47B 108.8(13) . .
C45B C46B C47B 131.1(16) . .
C26B C46B Gd18 64.7(11) . .
C45B C46B Gd18 105.1(14) . .
C47B C46B Gd18 75.0(16) . .
C26B C46B Gd17 53.8(11) . .
C45B C46B Gd17 103.1(13) . .
C47B C46B Gd17 85.9(16) . .
Gd18 C46B Gd17 12.8(3) . .
C26B C46B Gd14 46.7(10) . .
C45B C46B Gd14 98.7(12) . .
C47B C46B Gd14 96.1(16) . .
Gd18 C46B Gd14 23.3(4) . .
Gd17 C46B Gd14 10.7(3) . .
C26B C46B Gd5 110.6(13) . .
C45B C46B Gd5 57.1(11) . .
C47B C46B Gd5 88.5(16) . .
Gd18 C46B Gd5 56.1(6) . .
Gd17 C46B Gd5 61.8(5) . .
Gd14 C46B Gd5 65.4(5) . .
C48B C47B C28B 116.3(16) . .
C48B C47B C46B 120.8(17) . .
C28B C47B C46B 114.2(15) . .
C48B C47B Gd18 108(2) . .
C28B C47B Gd18 67.1(14) . .
C46B C47B Gd18 66.4(14) . .
C48B C47B Gd17 116(2) . .
C28B C47B Gd17 66.1(13) . .
C46B C47B Gd17 61.9(13) . .
Gd18 C47B Gd17 7.5(4) . .
C48B C47B Gd14 120(2) . .
C28B C47B Gd14 68.9(13) . .
C46B C47B Gd14 55.9(13) . .
Gd18 C47B Gd14 13.7(3) . .
Gd17 C47B Gd14 6.6(3) . .
C47B C48B C49B 118.6(17) . .
C47B C48B C61B 114.8(15) . .
C49B C48B C61B 113.5(15) . .
C47B C48B Gd18 45.6(17) . .
C49B C48B Gd18 93.1(12) . .
C61B C48B Gd18 97.5(12) . .
C30B C49B C48B 123.5(17) . .
C30B C49B C50B 127.9(18) . .
C48B C49B C50B 99.5(14) . .
C62B C50B C51B 118.0(18) . .
C62B C50B C49B 115.8(17) . .
C51B C50B C49B 114.7(18) . .
C32B C51B C50B 120.2(19) . .
C32B C51B C52B 107.7(17) . .
C50B C51B C52B 117.9(19) . .
C53B C52B C34B 110.5(18) . .
C53B C52B C51B 121.9(19) . .
C34B C52B C51B 116.3(17) . .
C52B C53B C54B 132.0(19) . .
C52B C53B C63B 124.6(18) . .
C54B C53B C63B 92.6(14) . .
C52B C53B Gd5 104.1(17) . .
C54B C53B Gd5 72.9(13) . .
C63B C53B Gd5 53.0(12) . .
C53B C54B C55B 123.6(16) . .
C53B C54B C36B 116.4(16) . .
C55B C54B C36B 113.9(15) . .
C53B C54B Gd4 104.7(15) . .
C55B C54B Gd4 53.2(11) . .
C36B C54B Gd4 88.5(12) . .
C53B C54B Gd7 116.7(16) . .
C55B C54B Gd7 80.0(12) . .
C36B C54B Gd7 48.9(11) . .
Gd4 C54B Gd7 39.6(4) . .
C53B C54B Gd5 80.2(14) . .
C55B C54B Gd5 65.6(12) . .
C36B C54B Gd5 102.4(14) . .
Gd4 C54B Gd5 24.7(3) . .
Gd7 C54B Gd5 56.1(5) . .
C56B C55B C64B 132.5(17) . .
C56B C55B C54B 117.7(17) . .
C64B C55B C54B 100.1(15) . .
C56B C55B Gd4 72.1(14) . .
C64B C55B Gd4 77.6(13) . .
C54B C55B Gd4 94.6(14) . .
C56B C55B Gd2 62.5(13) . .
C64B C55B Gd2 86.0(13) . .
C54B C55B Gd2 97.8(14) . .
Gd4 C55B Gd2 9.65(16) . .
C56B C55B Gd5 98.6(15) . .
C64B C55B Gd5 55.2(12) . .
C54B C55B Gd5 84.8(13) . .
Gd4 C55B Gd5 26.7(3) . .
Gd2 C55B Gd5 36.4(3) . .
C56B C55B Gd1 54.6(13) . .
C64B C55B Gd1 90.6(13) . .
C54B C55B Gd1 104.1(13) . .
Gd4 C55B Gd1 17.6(2) . .
Gd2 C55B Gd1 8.52(11) . .
Gd5 C55B Gd1 44.0(4) . .
C56B C55B Gd7 60.1(13) . .
C64B C55B Gd7 112.5(14) . .
C54B C55B Gd7 71.6(11) . .
Gd4 C55B Gd7 39.3(4) . .
Gd2 C55B Gd7 34.8(3) . .
Gd5 C55B Gd7 57.3(5) . .
Gd1 C55B Gd7 36.8(3) . .
C55B C56B C57B 93.3(14) . .
C55B C56B C38B 127.8(18) . .
C57B C56B C38B 129.9(19) . .
C55B C56B Gd4 71.0(13) . .
C57B C56B Gd4 71.8(14) . .
C38B C56B Gd4 93.8(17) . .
C55B C56B Gd2 83.7(14) . .
C57B C56B Gd2 71.4(14) . .
C38B C56B Gd2 84.6(16) . .
Gd4 C56B Gd2 12.81(17) . .
C55B C56B Gd1 98.1(15) . .
C57B C56B Gd1 66.9(14) . .
C38B C56B Gd1 78.7(15) . .
Gd4 C56B Gd1 27.2(3) . .
Gd2 C56B Gd1 14.87(18) . .
C55B C56B Gd7 92.5(15) . .
C57B C56B Gd7 110.4(17) . .
C38B C56B Gd7 49.9(14) . .
Gd4 C56B Gd7 45.8(5) . .
Gd2 C56B Gd7 40.7(5) . .
Gd1 C56B Gd7 43.7(5) . .
C55B C56B Gd8 110.7(16) . .
C57B C56B Gd8 79.9(14) . .
C38B C56B Gd8 61.0(14) . .
Gd4 C56B Gd8 41.1(5) . .
Gd2 C56B Gd8 28.5(4) . .
Gd1 C56B Gd8 18.0(3) . .
Gd7 C56B Gd8 34.6(4) . .
C55B C56B Gd6 106.3(15) . .
C57B C56B Gd6 104.4(16) . .
C38B C56B Gd6 43.4(14) . .
Gd4 C56B Gd6 50.4(5) . .
Gd2 C56B Gd6 41.5(4) . .
Gd1 C56B Gd6 38.8(4) . .
Gd7 C56B Gd6 14.6(2) . .
Gd8 C56B Gd6 24.6(3) . .
C55B C56B Gd3 99.6(15) . .
C57B C56B Gd3 62.4(13) . .
C38B C56B Gd3 81.4(15) . .
Gd4 C56B Gd3 29.5(4) . .
Gd2 C56B Gd3 17.9(2) . .
Gd1 C56B Gd3 4.77(13) . .
Gd7 C56B Gd3 48.3(5) . .
Gd8 C56B Gd3 20.4(3) . .
Gd6 C56B Gd3 42.8(4) . .
C56B C57B C41B 111.1(17) . .
C56B C57B C58B 134.7(19) . .
C41B C57B C58B 103.1(15) . .
C56B C57B Gd4 70.6(14) . .
C41B C57B Gd4 102.4(15) . .
C58B C57B Gd4 73.8(14) . .
C56B C57B Gd2 71.2(14) . .
C41B C57B Gd2 90.2(15) . .
C58B C57B Gd2 80.1(14) . .
Gd4 C57B Gd2 12.77(16) . .
C56B C57B Gd1 78.7(15) . .
C41B C57B Gd1 73.8(13) . .
C58B C57B Gd1 83.4(14) . .
Gd4 C57B Gd1 28.8(3) . .
Gd2 C57B Gd1 16.45(19) . .
C56B C57B Gd3 87.9(15) . .
C41B C57B Gd3 68.3(13) . .
C58B C57B Gd3 77.8(14) . .
Gd4 C57B Gd3 34.4(4) . .
Gd2 C57B Gd3 23.5(3) . .
Gd1 C57B Gd3 9.36(13) . .
C56B C57B Gd8 70.3(14) . .
C41B C57B Gd8 67.1(13) . .
C58B C57B Gd8 98.2(15) . .
Gd4 C57B Gd8 39.2(4) . .
Gd2 C57B Gd8 26.6(3) . .
Gd1 C57B Gd8 15.1(2) . .
Gd3 C57B Gd8 20.8(3) . .
C59B C58B C43B 117.7(17) . .
C59B C58B C57B 120.9(17) . .
C43B C58B C57B 111.0(15) . .
C59B C58B Gd4 74.5(15) . .
C43B C58B Gd4 97.0(15) . .
C57B C58B Gd4 68.2(13) . .
C59B C58B Gd2 85.4(16) . .
C43B C58B Gd2 89.0(14) . .
C57B C58B Gd2 63.6(13) . .
Gd4 C58B Gd2 11.38(15) . .
C59B C58B Gd1 98.1(17) . .
C43B C58B Gd1 76.8(13) . .
C57B C58B Gd1 62.4(13) . .
Gd4 C58B Gd1 25.7(3) . .
Gd2 C58B Gd1 14.54(16) . .
C59B C58B Gd5 49.5(14) . .
C43B C58B Gd5 97.6(14) . .
C57B C58B Gd5 94.2(15) . .
Gd4 C58B Gd5 28.0(3) . .
Gd2 C58B Gd5 37.3(4) . .
Gd1 C58B Gd5 48.7(5) . .
C59B C58B Gd3 100.6(17) . .
C43B C58B Gd3 67.1(12) . .
C57B C58B Gd3 69.4(13) . .
Gd4 C58B Gd3 32.9(4) . .
Gd2 C58B Gd3 22.6(3) . .
Gd1 C58B Gd3 9.92(11) . .
Gd5 C58B Gd3 51.3(5) . .
C58B C59B C64B 104.7(16) . .
C58B C59B C60B 127.3(17) . .
C64B C59B C60B 123.4(17) . .
C58B C59B Gd5 99.3(18) . .
C64B C59B Gd5 78.6(15) . .
C60B C59B Gd5 73.0(13) . .
C58B C59B Gd4 70.9(15) . .
C64B C59B Gd4 73.4(14) . .
C60B C59B Gd4 101.5(15) . .
Gd5 C59B Gd4 31.8(4) . .
C58B C59B Gd2 64.1(15) . .
C64B C59B Gd2 78.8(14) . .
C60B C59B Gd2 103.0(15) . .
Gd5 C59B Gd2 36.8(5) . .
Gd4 C59B Gd2 7.43(15) . .
C45B C60B C61B 134.0(17) . .
C45B C60B C59B 105.4(15) . .
C61B C60B C59B 113.7(14) . .
C45B C60B Gd5 89.9(14) . .
C61B C60B Gd5 85.0(13) . .
C59B C60B Gd5 66.0(13) . .
C45B C60B Gd4 84.4(12) . .
C61B C60B Gd4 102.7(13) . .
C59B C60B Gd4 50.0(12) . .
Gd5 C60B Gd4 20.0(3) . .
C62B C61B C60B 126.4(16) . .
C62B C61B C48B 104.5(15) . .
C60B C61B C48B 116.9(16) . .
C62B C61B Gd5 81.0(13) . .
C60B C61B Gd5 59.6(12) . .
C48B C61B Gd5 101.2(13) . .
C50B C62B C61B 105.9(16) . .
C50B C62B C63B 128.3(18) . .
C61B C62B C63B 115.4(16) . .
C50B C62B Gd5 105.0(15) . .
C61B C62B Gd5 67.0(12) . .
C63B C62B Gd5 67.2(11) . .
C62B C63B C53B 109.0(16) . .
C62B C63B C64B 121.5(16) . .
C53B C63B C64B 120.0(16) . .
C62B C63B Gd5 80.2(12) . .
C53B C63B Gd5 99.1(15) . .
C64B C63B Gd5 63.0(12) . .
C62B C63B Gd4 103.5(13) . .
C53B C63B Gd4 90.8(13) . .
C64B C63B Gd4 49.6(11) . .
Gd5 C63B Gd4 23.3(2) . .
C59B C64B C63B 118.6(17) . .
C59B C64B C55B 125.1(18) . .
C63B C64B C55B 103.4(15) . .
C59B C64B Gd5 63.6(14) . .
C63B C64B Gd5 81.3(13) . .
C55B C64B Gd5 92.1(14) . .
C59B C64B Gd4 72.3(14) . .
C63B C64B Gd4 102.4(14) . .
C55B C64B Gd4 65.2(12) . .
Gd5 C64B Gd4 31.1(4) . .
C59B C64B Gd2 72.1(14) . .
C63B C64B Gd2 107.0(14) . .
C55B C64B Gd2 62.7(11) . .
Gd5 C64B Gd2 35.7(4) . .
Gd4 C64B Gd2 4.97(15) . .
C2B C65B C66B 106.4(16) . .
C2B C65B C79B 112.7(17) . .
C66B C65B C79B 128.0(18) . .
C4B C66B C65B 111.2(15) . .
C4B C66B C67B 127.9(17) . .
C65B C66B C67B 114.0(15) . .
C4B C66B Gd6 46.6(12) . .
C65B C66B Gd6 91.4(13) . .
C67B C66B Gd6 107.6(14) . .
C4B C66B Gd9 73.9(13) . .
C65B C66B Gd9 113.9(15) . .
C67B C66B Gd9 65.1(12) . .
Gd6 C66B Gd9 43.0(5) . .
C4B C66B Gd13 98.4(14) . .
C65B C66B Gd13 95.3(14) . .
C67B C66B Gd13 53.4(11) . .
Gd6 C66B Gd13 57.9(5) . .
Gd9 C66B Gd13 26.7(3) . .
C81B C67B C68B 118.8(14) . .
C81B C67B C66B 117.9(15) . .
C68B C67B C66B 116.3(15) . .
C81B C67B Gd13 70.7(12) . .
C68B C67B Gd13 75.1(11) . .
C66B C67B Gd13 99.0(14) . .
C81B C67B Gd9 101.5(14) . .
C68B C67B Gd9 56.6(10) . .
C66B C67B Gd9 86.1(13) . .
Gd13 C67B Gd9 30.8(4) . .
C67B C68B C6B 117.4(15) . .
C67B C68B C69B 125.9(15) . .
C6B C68B C69B 104.4(14) . .
C67B C68B Gd9 91.9(13) . .
C6B C68B Gd9 61.2(10) . .
C69B C68B Gd9 79.1(12) . .
C67B C68B Gd13 72.1(11) . .
C6B C68B Gd13 94.3(12) . .
C69B C68B Gd13 72.0(11) . .
Gd9 C68B Gd13 33.4(4) . .
C67B C68B Gd11 90.6(11) . .
C6B C68B Gd11 89.0(11) . .
C69B C68B Gd11 56.0(11) . .
Gd9 C68B Gd11 31.0(5) . .
Gd13 C68B Gd11 18.8(2) . .
C8B C69B C70B 136.2(18) . .
C8B C69B C68B 102.3(14) . .
C70B C69B C68B 114.1(15) . .
C8B C69B Gd11 84.0(14) . .
C70B C69B Gd11 70.6(13) . .
C68B C69B Gd11 93.7(13) . .
C8B C69B Gd9 71.1(13) . .
C70B C69B Gd9 102.4(15) . .
C68B C69B Gd9 65.0(11) . .
Gd11 C69B Gd9 36.1(5) . .
C8B C69B Gd13 98.8(15) . .
C70B C69B Gd13 70.2(13) . .
C68B C69B Gd13 74.2(11) . .
Gd11 C69B Gd13 22.4(3) . .
Gd9 C69B Gd13 32.8(5) . .
C8B C69B Gd16 92.8(14) . .
C70B C69B Gd16 61.5(13) . .
C68B C69B Gd16 95.0(13) . .
Gd11 C69B Gd16 9.4(3) . .
Gd9 C69B Gd16 43.2(6) . .
Gd13 C69B Gd16 20.9(4) . .
C82B C70B C69B 118.8(16) . .
C82B C70B C71B 121.7(16) . .
C69B C70B C71B 106.9(16) . .
C82B C70B Gd11 89.2(14) . .
C69B C70B Gd11 74.0(13) . .
C71B C70B Gd11 69.8(13) . .
C82B C70B Gd13 69.4(13) . .
C69B C70B Gd13 75.5(13) . .
C71B C70B Gd13 90.7(14) . .
Gd11 C70B Gd13 23.0(3) . .
C82B C70B Gd16 80.0(14) . .
C69B C70B Gd16 87.3(14) . .
C71B C70B Gd16 67.4(13) . .
Gd11 C70B Gd16 13.7(3) . .
Gd13 C70B Gd16 23.8(4) . .
C72B C71B C10B 112.9(16) . .
C72B C71B C70B 114.5(15) . .
C10B C71B C70B 122.9(16) . .
C72B C71B Gd11 86.8(17) . .
C10B C71B Gd11 79.0(12) . .
C70B C71B Gd11 73.8(13) . .
C72B C71B Gd16 72.8(17) . .
C10B C71B Gd16 88.1(13) . .
C70B C71B Gd16 77.4(14) . .
Gd11 C71B Gd16 14.4(4) . .
C72B C71B Gd13 86.4(16) . .
C10B C71B Gd13 95.5(13) . .
C70B C71B Gd13 58.4(12) . .
Gd11 C71B Gd13 17.8(2) . .
Gd16 C71B Gd13 19.4(4) . .
C12B C72B C73B 116.4(17) . .
C12B C72B C71B 103.2(15) . .
C73B C72B C71B 130.3(17) . .
C12B C72B Gd16 88.0(17) . .
C73B C72B Gd16 81.0(16) . .
C71B C72B Gd16 71.2(16) . .
C12B C72B Gd11 87.8(16) . .
C73B C72B Gd11 91.4(17) . .
C71B C72B Gd11 60.2(14) . .
Gd16 C72B Gd11 11.5(4) . .
C12B C72B Gd10 66.1(14) . .
C73B C72B Gd10 68.4(14) . .
C71B C72B Gd10 105.3(19) . .
Gd16 C72B Gd10 37.1(6) . .
Gd11 C72B Gd10 46.4(6) . .
C12B C72B Gd12 79.0(15) . .
C73B C72B Gd12 54.9(13) . .
C71B C72B Gd12 109.5(19) . .
Gd16 C72B Gd12 38.3(6) . .
Gd11 C72B Gd12 49.4(6) . .
Gd10 C72B Gd12 14.27(16) . .
C74B C73B C72B 124.6(15) . .
C74B C73B C83B 123.7(15) . .
C72B C73B C83B 107.4(15) . .
C74B C73B Gd12 63.4(11) . .
C72B C73B Gd12 95.0(17) . .
C83B C73B Gd12 94.6(13) . .
C74B C73B Gd15 73.9(12) . .
C72B C73B Gd15 104.2(17) . .
C83B C73B Gd15 73.9(12) . .
Gd12 C73B Gd15 21.0(3) . .
C74B C73B Gd10 68.8(11) . .
C72B C73B Gd10 79.9(15) . .
C83B C73B Gd10 104.3(14) . .
Gd12 C73B Gd10 16.03(14) . .
Gd15 C73B Gd10 34.5(4) . .
C74B C73B Gd16 105.0(14) . .
C72B C73B Gd16 65.3(16) . .
C83B C73B Gd16 76.6(13) . .
Gd12 C73B Gd16 42.2(5) . .
Gd15 C73B Gd16 40.5(5) . .
Gd10 C73B Gd16 37.4(5) . .
C74B C73B Gd11 111.2(13) . .
C72B C73B Gd11 60.5(15) . .
C83B C73B Gd11 75.0(12) . .
Gd12 C73B Gd11 48.7(4) . .
Gd15 C73B Gd11 46.5(4) . .
Gd10 C73B Gd11 43.1(3) . .
Gd16 C73B Gd11 6.5(3) . .
C73B C74B C75B 119.0(15) . .
C73B C74B C14B 115.1(14) . .
C75B C74B C14B 110.4(13) . .
C73B C74B Gd12 80.1(12) . .
C75B C74B Gd12 75.3(11) . .
C14B C74B Gd12 74.4(11) . .
C73B C74B Gd10 78.1(12) . .
C75B C74B Gd10 90.2(11) . .
C14B C74B Gd10 61.9(10) . .
Gd12 C74B Gd10 16.34(16) . .
C73B C74B Gd15 73.1(12) . .
C75B C74B Gd15 64.9(10) . .
C14B C74B Gd15 94.5(12) . .
Gd12 C74B Gd15 20.2(3) . .
Gd10 C74B Gd15 35.2(4) . .
C74B C75B C76B 119.0(13) . .
C74B C75B C16B 109.1(12) . .
C76B C75B C16B 122.8(14) . .
C74B C75B Gd12 66.8(10) . .
C76B C75B Gd12 90.2(11) . .
C16B C75B Gd12 81.6(11) . .
C74B C75B Gd15 81.0(11) . .
C76B C75B Gd15 67.6(10) . .
C16B C75B Gd15 92.9(12) . .
Gd12 C75B Gd15 22.7(3) . .
C74B C75B Gd10 59.4(10) . .
C76B C75B Gd10 99.2(11) . .
C16B C75B Gd10 79.6(10) . .
Gd12 C75B Gd10 9.58(11) . .
Gd15 C75B Gd10 32.0(4) . .
C77B C76B C75B 117.4(13) . .
C77B C76B C84B 116.8(14) . .
C75B C76B C84B 119.4(13) . .
C77B C76B Gd15 92.7(12) . .
C75B C76B Gd15 75.4(10) . .
C84B C76B Gd15 77.1(11) . .
C77B C76B Gd12 102.2(11) . .
C75B C76B Gd12 57.3(9) . .
C84B C76B Gd12 86.7(11) . .
Gd15 C76B Gd12 18.1(3) . .
C18B C77B C76B 118.9(14) . .
C18B C77B C78B 108.9(14) . .
C76B C77B C78B 122.4(14) . .
C18B C77B Gd15 91.2(11) . .
C76B C77B Gd15 55.4(10) . .
C78B C77B Gd15 95.6(12) . .
C79B C78B C20B 118.5(16) . .
C79B C78B C77B 121.9(15) . .
C20B C78B C77B 111.6(15) . .
C80B C79B C78B 113.9(16) . .
C80B C79B C65B 114.2(17) . .
C78B C79B C65B 121.0(17) . .
C79B C80B C81B 118.2(16) . .
C79B C80B C84B 126.8(17) . .
C81B C80B C84B 108.3(13) . .
C79B C80B Gd15 95.3(14) . .
C81B C80B Gd15 94.2(13) . .
C84B C80B Gd15 55.6(10) . .
C79B C80B Gd13 101.5(14) . .
C81B C80B Gd13 57.1(12) . .
C84B C80B Gd13 82.5(11) . .
Gd15 C80B Gd13 38.9(4) . .
C67B C81B C80B 126.0(16) . .
C67B C81B C82B 117.0(16) . .
C80B C81B C82B 107.5(14) . .
C67B C81B Gd13 75.9(12) . .
C80B C81B Gd13 93.6(14) . .
C82B C81B Gd13 69.7(13) . .
C81B C82B C70B 125.0(17) . .
C81B C82B C83B 108.8(15) . .
C70B C82B C83B 115.7(16) . .
C81B C82B Gd13 75.6(14) . .
C70B C82B Gd13 75.6(13) . .
C83B C82B Gd13 87.7(14) . .
C81B C82B Gd16 97.0(15) . .
C70B C82B Gd16 67.4(13) . .
C83B C82B Gd16 74.1(13) . .
Gd13 C82B Gd16 22.5(4) . .
C81B C82B Gd11 94.6(14) . .
C70B C82B Gd11 59.2(12) . .
C83B C82B Gd11 86.3(14) . .
Gd13 C82B Gd11 19.7(3) . .
Gd16 C82B Gd11 12.2(3) . .
C84B C83B C82B 106.6(14) . .
C84B C83B C73B 115.1(16) . .
C82B C83B C73B 129.7(17) . .
C84B C83B Gd15 66.6(12) . .
C82B C83B Gd15 101.3(15) . .
C73B C83B Gd15 72.7(12) . .
C84B C83B Gd16 101.8(14) . .
C82B C83B Gd16 74.1(13) . .
C73B C83B Gd16 71.2(12) . .
Gd15 C83B Gd16 39.7(5) . .
C84B C83B Gd13 89.7(12) . .
C82B C83B Gd13 60.1(13) . .
C73B C83B Gd13 92.6(13) . .
Gd15 C83B Gd13 42.6(4) . .
Gd16 C83B Gd13 21.8(4) . .
C84B C83B Gd12 80.1(12) . .
C82B C83B Gd12 109.4(15) . .
C73B C83B Gd12 55.2(11) . .
Gd15 C83B Gd12 17.8(3) . .
Gd16 C83B Gd12 37.5(4) . .
Gd13 C83B Gd12 49.6(4) . .
C84B C83B Gd11 105.2(13) . .
C82B C83B Gd11 65.2(13) . .
C73B C83B Gd11 77.5(12) . .
Gd15 C83B Gd11 46.9(4) . .
Gd16 C83B Gd11 8.9(3) . .
Gd13 C83B Gd11 18.2(2) . .
Gd12 C83B Gd11 46.3(3) . .
C83B C84B C80B 108.4(13) . .
C83B C84B C76B 122.9(16) . .
C80B C84B C76B 117.9(15) . .
C83B C84B Gd15 79.9(13) . .
C80B C84B Gd15 94.0(13) . .
C76B C84B Gd15 66.0(10) . .
C83B C84B Gd12 71.8(11) . .
C80B C84B Gd12 107.5(13) . .
C76B C84B Gd12 64.1(10) . .
Gd15 C84B Gd12 14.2(3) . .
C83B C84B Gd13 62.6(11) . .
C80B C84B Gd13 69.5(11) . .
C76B C84B Gd13 104.0(12) . .
Gd15 C84B Gd13 38.8(4) . .
Gd12 C84B Gd13 45.8(3) . .
N4 Ni1 N2 177.33(15) . .
N4 Ni1 N1 90.09(14) . .
N2 Ni1 N1 89.98(14) . .
N4 Ni1 N3 89.93(13) . .
N2 Ni1 N3 89.89(13) . .
N1 Ni1 N3 177.75(15) . .
C89 N1 C106 104.1(3) . .
C89 N1 Ni1 127.8(3) . .
C106 N1 Ni1 128.1(3) . .
C94 N2 C91 104.4(3) . .
C94 N2 Ni1 127.9(3) . .
C91 N2 Ni1 127.7(3) . .
C99 N3 C96 104.0(3) . .
C99 N3 Ni1 127.6(2) . .
C96 N3 Ni1 128.3(3) . .
C101 N4 C104 103.7(3) . .
C101 N4 Ni1 128.1(3) . .
C104 N4 Ni1 128.2(3) . .
C88 C87 C106 106.2(4) . .
C88 C87 C107 128.4(4) . .
C106 C87 C107 125.2(4) . .
C87 C88 C89 106.7(4) . .
C87 C88 C109 128.7(4) . .
C89 C88 C109 124.5(4) . .
C90 C89 N1 125.3(4) . .
C90 C89 C88 123.6(4) . .
N1 C89 C88 111.2(4) . .
C91 C90 C89 124.1(4) . .
C91 C90 H90 117.9 . .
C89 C90 H90 117.9 . .
C90 C91 N2 125.1(4) . .
C90 C91 C92 123.7(4) . .
N2 C91 C92 111.2(4) . .
C93 C92 C91 106.7(4) . .
C93 C92 C111 129.0(4) . .
C91 C92 C111 124.3(4) . .
C92 C93 C94 106.3(4) . .
C92 C93 C113 129.1(4) . .
C94 C93 C113 124.5(4) . .
N2 C94 C95 125.0(4) . .
N2 C94 C93 111.3(4) . .
C95 C94 C93 123.6(4) . .
C96 C95 C94 124.3(4) . .
C96 C95 H95 117.8 . .
C94 C95 H95 117.8 . .
C95 C96 N3 124.5(3) . .
C95 C96 C97 123.7(3) . .
N3 C96 C97 111.8(3) . .
C98 C97 C96 106.4(3) . .
C98 C97 C115 128.9(4) . .
C96 C97 C115 124.5(4) . .
C97 C98 C99 106.4(3) . .
C97 C98 C117 128.7(4) . .
C99 C98 C117 124.8(3) . .
C100 C99 N3 125.3(4) . .
C100 C99 C98 123.2(4) . .
N3 C99 C98 111.5(3) . .
C99 C100 C101 124.2(4) . .
C99 C100 H100 117.9 . .
C101 C100 H100 117.9 . .
C100 C101 N4 124.8(4) . .
C100 C101 C102 123.3(4) . .
N4 C101 C102 111.9(4) . .
C103 C102 C101 106.1(4) . .
C103 C102 C119 129.4(4) . .
C101 C102 C119 124.4(4) . .
C102 C103 C104 106.8(4) . .
C102 C103 C121 129.1(4) . .
C104 C103 C121 124.1(4) . .
C105 C104 N4 124.4(4) . .
C105 C104 C103 124.1(4) . .
N4 C104 C103 111.5(4) . .
C104 C105 C106 124.6(4) . .
C104 C105 H105 117.7 . .
C106 C105 H105 117.7 . .
N1 C106 C105 124.6(4) . .
N1 C106 C87 111.8(4) . .
C105 C106 C87 123.6(4) . .
C87 C107 C108 112.0(4) . .
C87 C107 H10A 109.2 . .
C108 C107 H10A 109.2 . .
C87 C107 H10B 109.2 . .
C108 C107 H10B 109.2 . .
H10A C107 H10B 107.9 . .
C107 C108 H10C 109.5 . .
C107 C108 H10D 109.5 . .
H10C C108 H10D 109.5 . .
C107 C108 H10E 109.5 . .
H10C C108 H10E 109.5 . .
H10D C108 H10E 109.5 . .
C88 C109 C110 112.9(4) . .
C88 C109 H10F 109.0 . .
C110 C109 H10F 109.0 . .
C88 C109 H10G 109.0 . .
C110 C109 H10G 109.0 . .
H10F C109 H10G 107.8 . .
C109 C110 H11A 109.5 . .
C109 C110 H11B 109.5 . .
H11A C110 H11B 109.5 . .
C109 C110 H11C 109.5 . .
H11A C110 H11C 109.5 . .
H11B C110 H11C 109.5 . .
C92 C111 C112 111.8(4) . .
C92 C111 H11D 109.3 . .
C112 C111 H11D 109.3 . .
C92 C111 H11E 109.3 . .
C112 C111 H11E 109.3 . .
H11D C111 H11E 107.9 . .
C111 C112 H11F 109.5 . .
C111 C112 H11G 109.5 . .
H11F C112 H11G 109.5 . .
C111 C112 H11H 109.5 . .
H11F C112 H11H 109.5 . .
H11G C112 H11H 109.5 . .
C93 C113 C114 113.5(4) . .
C93 C113 H11I 108.9 . .
C114 C113 H11I 108.9 . .
C93 C113 H11J 108.9 . .
C114 C113 H11J 108.9 . .
H11I C113 H11J 107.7 . .
C113 C114 H11K 109.5 . .
C113 C114 H11L 109.5 . .
H11K C114 H11L 109.5 . .
C113 C114 H11M 109.5 . .
H11K C114 H11M 109.5 . .
H11L C114 H11M 109.5 . .
C97 C115 C116 111.6(4) . .
C97 C115 H11N 109.3 . .
C116 C115 H11N 109.3 . .
C97 C115 H11O 109.3 . .
C116 C115 H11O 109.3 . .
H11N C115 H11O 108.0 . .
C115 C116 H11P 109.5 . .
C115 C116 H11Q 109.5 . .
H11P C116 H11Q 109.5 . .
C115 C116 H11R 109.5 . .
H11P C116 H11R 109.5 . .
H11Q C116 H11R 109.5 . .
C98 C117 C118 111.8(4) . .
C98 C117 H11S 109.3 . .
C118 C117 H11S 109.3 . .
C98 C117 H11T 109.3 . .
C118 C117 H11T 109.3 . .
H11S C117 H11T 107.9 . .
C117 C118 H11U 109.5 . .
C117 C118 H11V 109.5 . .
H11U C118 H11V 109.5 . .
C117 C118 H11W 109.5 . .
H11U C118 H11W 109.5 . .
H11V C118 H11W 109.5 . .
C102 C119 C120 113.6(5) . .
C102 C119 H11X 108.8 . .
C120 C119 H11X 108.8 . .
C102 C119 H11Y 108.8 . .
C120 C119 H11Y 108.8 . .
H11X C119 H11Y 107.7 . .
C119 C120 H12A 109.5 . .
C119 C120 H12B 109.5 . .
H12A C120 H12B 109.5 . .
C119 C120 H12C 109.5 . .
H12A C120 H12C 109.5 . .
H12B C120 H12C 109.5 . .
C103 C121 C122 113.4(5) . .
C103 C121 H12D 108.9 . .
C122 C121 H12D 108.9 . .
C103 C121 H12E 108.9 . .
C122 C121 H12E 108.9 . .
H12D C121 H12E 107.7 . .
C121 C122 H12F 109.5 . .
C121 C122 H12G 109.5 . .
H12F C122 H12G 109.5 . .
C121 C122 H12H 109.5 . .
H12F C122 H12H 109.5 . .
H12G C122 H12H 109.5 . .
C128 C123 C124 117.8 . .
C128 C123 C129 121.0 . .
C124 C123 C129 121.2 . .
C125 C124 C123 121.2 . .
H134 C124 H135 103.4 . .
C124 C125 C126 120.6 . .
C125 C126 C127 118.9 . .
H130 C126 H135 130.1 . .
C128 C127 C126 119.9 . .
C127 C128 C123 121.6 . .
H130 C128 H131 124.0 . .
H132 C129 H133 152.0 . .
C135 C130 C131 117.8 . .
C135 C130 H130 121.1 . .
C131 C130 H130 121.1 . .
C132 C131 C130 121.1 . .
C132 C131 H128 120.4 . .
C130 C131 H128 118.4 . .
C132 C131 H131 119.5 . .
C130 C131 H131 119.5 . .
C131 C132 C133 120.7 . .
C131 C132 H12I 124.3 . .
C133 C132 H12I 115.0 . .
C131 C132 H12J 144.6 . .
C133 C132 H12J 50.1 . .
C131 C132 H12K 144.5 . .
C133 C132 H12K 51.2 . .
C131 C132 H132 119.6 . .
C133 C132 H132 119.6 . .
C132 C133 C134 118.9 . .
C132 C133 H12J 70.1 . .
C134 C133 H12J 141.8 . .
C132 C133 H12K 68.8 . .
C134 C133 H12K 139.7 . .
C132 C133 H133 120.6 . .
C134 C133 H133 120.6 . .
C135 C134 C133 119.9 . .
C135 C134 H124 120.0 . .
C133 C134 H124 120.1 . .
C135 C134 H134 120.1 . .
C133 C134 H134 120.0 . .
C134 C135 C130 121.6 . .
C134 C135 H135 119.2 . .
C130 C135 H135 119.2 . .
C141 C136 C137 117.8 . .
C141 C136 C142 121.0 . .
C137 C136 C142 121.2 . .
C138 C137 C136 121.2 . .
C137 C138 C139 120.7 . .
H148 C138 H14D 123.8 . .
C138 C139 C140 118.8 . .
H14D C139 H14E 74.1 . .
H14D C139 H14F 70.9 . .
H14E C139 H14F 99.0 . .
C141 C140 C139 120.0 . .
C140 C141 C136 121.6 . .
C148 C143 C144 117.8 . .
C148 C143 C149 121.0 . .
C144 C143 C149 121.2 . .
C145 C144 C143 121.2 . .
C145 C144 H141 34.8 . .
C143 C144 H141 154.4 . .
C145 C144 H144 119.4 . .
C143 C144 H144 119.4 . .
C144 C145 C146 120.7 . .
C144 C145 H141 65.2 . .
C146 C145 H141 168.9 . .
C144 C145 H145 119.6 . .
C146 C145 H145 119.6 . .
C145 C146 C147 118.8 . .
C145 C146 H14A 92.6 . .
C147 C146 H14A 147.1 . .
C145 C146 H14B 143.2 . .
C147 C146 H14B 67.3 . .
C145 C146 H14C 142.4 . .
C147 C146 H14C 61.4 . .
C145 C146 H146 120.6 . .
C147 C146 H146 120.6 . .
C148 C147 C146 120.0 . .
C148 C147 H137 36.5 . .
C146 C147 H137 154.2 . .
C148 C147 H14B 145.1 . .
C146 C147 H14B 52.0 . .
C148 C147 H14C 144.0 . .
C146 C147 H14C 57.6 . .
C148 C147 H147 120.0 . .
C146 C147 H147 120.0 . .
C147 C148 C143 121.6 . .
C147 C148 H137 75.5 . .
C143 C148 H137 158.7 . .
C147 C148 H148 119.2 . .
C143 C148 H148 119.2 . .
C143 C149 H138 84.1 . .
C143 C149 H139 130.6 . .
C143 C149 H14D 109.5 . .
C143 C149 H14E 109.5 . .
H14D C149 H14E 109.5 . .
C143 C149 H14F 109.5 . .
H14D C149 H14F 109.5 . .
H14E C149 H14F 109.5 . .

loop_
_geom_bond_atom_site_label_1
_geom_bond_atom_site_label_2
_geom_bond_distance
_geom_bond_site_symmetry_2
Gd1 C41 2.300(19) .
Gd1 C57B 2.33(2) .
Gd1 C41B 2.37(2) .
Gd1 C42 2.383(14) .
Gd1 C42B 2.44(3) .
Gd1 C40B 2.46(3) .
Gd1 C85 2.541(10) .
Gd1 C86 2.487(10) .
Gd2 C85 2.189(10) .
Gd2 C56B 2.23(3) .
Gd2 C57B 2.23(2) .
Gd2 C58 2.311(15) .
Gd2 C86 2.369(11) .
Gd2 C57 2.43(2) .
Gd3 C39 2.229(18) .
Gd3 C40 2.23(2) .
Gd3 C42B 2.24(3) .
Gd3 C22B 2.305(17) .
Gd3 C41 2.314(19) .
Gd3 C86b 2.417(19) .
Gd4 C85 2.079(11) .
Gd4 C58 2.132(15) .
Gd4 C55B 2.20(2) .
Gd4 C56B 2.21(3) .
Gd4 C57B 2.23(2) .
Gd4 C59 2.289(18) .
Gd5 C59B 2.04(3) .
Gd5 C55 2.08(2) .
Gd5 C60B 2.13(2) .
Gd5 C64 2.188(16) .
Gd5 C64B 2.23(2) .
Gd5 C54 2.28(2) .
Gd5 c86b 2.382(19) .
Gd6 C37B 2.02(2) .
Gd6 C38B 2.05(3) .
Gd6 C4B 2.07(2) .
Gd7 C24 2.013(17) .
Gd7 C38B 2.03(3) .
Gd7 C5B 2.11(2) .
Gd8 C39B 2.07(3) .
Gd8 C22 2.151(19) .
Gd8 C23 2.156(18) .
Gd8 C40B 2.23(3) .
Gd8 C86 2.328(12) .
Gd8 C38B 2.37(3) .
Gd9 C6B 2.00(2) .
Gd9 C27 2.006(18) .
Gd9 C7B 2.14(3) .
Gd9 C15 2.21(2) .
Gd9 C26 2.235(17) .
Gd9 C68B 2.24(2) .
Gd10 C8 2.57(2) .
Gd10 C9 2.63(2) .
Gd10 C10 2.52(2) .
Gd10 C69 2.41(2) .
Gd10 C70 2.40(2) .
Gd10 C71 2.38(2) .
Gd10 C14B 2.154(19) .
Gd10 C13B 2.227(18) .
Gd10 C85 2.314(9) .
Gd10 C86 2.332(10) .
Gd11 C13 2.093(16) .
Gd11 C14 2.165(18) .
Gd11 C85 2.239(11) .
Gd11 C12 2.286(15) .
Gd11 C71B 2.29(2) .
Gd12 C74B 2.12(2) .
Gd12 C75B 2.230(16) .
Gd12 C14B 2.238(19) .
Gd12 C70 2.24(2) .
Gd12 C82 2.241(18) .
Gd13 C74 2.15(2) .
Gd13 C75 2.19(2) .
Gd13 C14 2.299(19) .
Gd13 C82B 2.32(2) .
Gd13 C86b 2.388(19) .
Gd14 C27B 2.14(2) .
Gd14 C68 2.168(17) .
Gd14 C17B 2.205(18) .
Gd15 C76B 2.18(2) .
Gd15 C86 2.229(13) .
Gd15 C82 2.25(2) .
Gd15 Gd17 2.275(16) .
Gd15 C75B 2.286(18) .
Gd16 c86b 2.15(2) .
Gd16 C72 2.25(4) .
Gd16 C73 2.27(2) .
Gd16 C12 2.30(2) .
Gd16 C71B 2.31(3) .
Gd17 C5 2.101(17) .
Gd17 C7 2.15(2) .
Gd17 C25B 2.27(2) .
Gd17 C15B 2.30(2) .
Gd18 C6 2.044(16) .
Gd18 C35 2.12(4) .
Gd18 C46B 2.12(2) .
Gd18 C85 2.131(14) .
C85 C86 1.230(14) .
C85 c86b 1.327(19) .
C86 c86b 1.41(2) .
C1 C20 1.408(12) .
C1 C21 1.434(13) .
C1 C2 1.450(12) .
C2 C3 1.396(13) .
C2 C65 1.464(13) .
C3 C4 1.391(12) .
C3 C39 1.408(13) .
C4 C66 1.397(12) .
C4 C5 1.460(12) .
C5 C37 1.427(12) .
C5 C6 1.436(11) .
C6 C68 1.403(12) .
C6 C7 1.458(12) .
C7 C8 1.411(13) .
C7 C35 1.421(13) .
C8 C69 1.412(13) .
C8 C9 1.436(13) .
C9 C33 1.375(13) .
C9 C10 1.376(13) .
C10 C11 1.409(13) .
C10 C71 1.430(13) .
C11 C12 1.403(13) .
C11 C31 1.420(13) .
C12 C13 1.449(12) .
C12 C72 1.454(13) .
C13 C14 1.448(13) .
C13 C29 1.474(13) .
C14 C15 1.416(13) .
C14 C74 1.423(13) .
C15 C27 1.380(13) .
C15 C16 1.417(13) .
C16 C17 1.439(12) .
C16 C75 1.440(13) .
C17 C25 1.444(12) .
C17 C18 1.454(12) .
C18 C77 1.432(13) .
C18 C19 1.442(13) .
C19 C23 1.407(12) .
C19 C20 1.473(13) .
C20 C78 1.414(13) .
C21 C40 1.414(13) .
C21 C22 1.427(12) .
C22 C23 1.432(12) .
C22 C42 1.445(12) .
C23 C24 1.471(12) .
C24 C25 1.445(11) .
C24 C44 1.451(12) .
C25 C26 1.439(11) .
C26 C46 1.420(15) .
C26 C27 1.505(18) .
C27 C28 1.441(12) .
C28 C47 1.390(11) .
C28 C29 1.413(13) .
C29 C30 1.415(13) .
C30 C49 1.399(19) .
C30 C31 1.438(13) .
C31 C32 1.419(13) .
C32 C51 1.373(13) .
C32 C33 1.465(13) .
C33 C34 1.432(13) .
C34 C52 1.386(13) .
C34 C35 1.391(13) .
C35 C36 1.423(13) .
C36 C54 1.436(13) .
C36 C37 1.471(12) .
C37 C38 1.456(13) .
C38 C56 1.411(13) .
C38 C39 1.449(13) .
C39 C40 1.416(13) .
C40 C41 1.463(13) .
C41 C57 1.394(13) .
C41 C42 1.435(13) .
C42 C43 1.413(12) .
C43 C58 1.44(2) .
C43 C44 1.447(12) .
C44 C45 1.413(11) .
C45 C46 1.418(11) .
C45 C60 1.441(12) .
C46 C47 1.435(10) .
C47 C48 1.404(11) .
C48 C61 1.391(12) .
C48 C49 1.459(12) .
C49 C50 1.433(13) .
C50 C51 1.398(12) .
C50 C62 1.423(13) .
C51 C52 1.433(13) .
C52 C53 1.374(13) .
C53 C63 1.419(13) .
C53 C54 1.442(13) .
C54 C55 1.400(13) .
C55 C56 1.411(13) .
C55 C64 1.423(13) .
C56 C57 1.445(13) .
C57 C58 1.457(13) .
C58 C59 1.434(13) .
C59 C60 1.427(13) .
C59 C64 1.43(2) .
C60 C61 1.478(12) .
C61 C62 1.478(13) .
C62 C63 1.391(13) .
C63 C64 1.363(13) .
C65 C79 1.391(13) .
C65 C66 1.447(13) .
C66 C67 1.395(12) .
C67 C68 1.426(13) .
C67 C81 1.440(12) .
C68 C69 1.478(13) .
C69 C70 1.447(13) .
C70 C82 1.445(13) .
C70 C71 1.445(13) .
C71 C72 1.439(13) .
C72 C73 1.421(13) .
C73 C74 1.416(13) .
C73 C83 1.465(13) .
C74 C75 1.441(13) .
C75 C76 1.437(13) .
C76 C77 1.425(13) .
C76 C84 1.478(13) .
C77 C78 1.425(13) .
C78 C79 1.449(13) .
C79 C80 1.433(13) .
C80 C84 1.437(13) .
C80 C81 1.441(13) .
C81 C82 1.454(13) .
C82 C83 1.458(13) .
C83 C84 1.446(13) .
C1B C20B 1.398(13) .
C1B C21B 1.411(13) .
C1B C2B 1.448(13) .
C2B C65B 1.409(14) .
C2B C3B 1.423(14) .
C3B C39B 1.439(14) .
C3B C4B 1.450(14) .
C4B C66B 1.419(14) .
C4B C5B 1.442(13) .
C5B C6B 1.441(13) .
C5B C37B 1.452(13) .
C6B C68B 1.432(13) .
C6B C7B 1.433(13) .
C7B C8B 1.415(14) .
C7B C35B 1.440(14) .
C8B C69B 1.404(13) .
C8B C9B 1.444(14) .
C9B C33B 1.420(14) .
C9B C10B 1.438(13) .
C10B C11B 1.437(13) .
C10B C71B 1.440(13) .
C11B C31B 1.419(13) .
C11B C12B 1.422(13) .
C12B C72B 1.414(14) .
C12B C13B 1.426(13) .
C13B C14B 1.418(13) .
C13B C29B 1.476(13) .
C14B C15B 1.418(13) .
C14B C74B 1.489(13) .
C15B C27B 1.428(13) .
C15B C16B 1.443(13) .
C16B C17B 1.436(13) .
C16B C75B 1.453(13) .
C17B C18B 1.417(13) .
C17B C25B 1.448(13) .
C18B C77B 1.401(13) .
C18B C19B 1.459(13) .
C19B C20B 1.405(13) .
C19B C23B 1.410(13) .
C20B C78B 1.430(13) .
C21B C22B 1.436(13) .
C21B C40B 1.464(13) .
C22B C42B 1.412(13) .
C22B C23B 1.435(13) .
C23B C24B 1.509(13) .
C24B C25B 1.413(13) .
C24B C44B 1.441(13) .
C25B C26B 1.412(13) .
C26B C46B 1.402(13) .
C26B C27B 1.456(13) .
C27B C28B 1.468(13) .
C28B C29B 1.414(12) .
C28B C47B 1.430(13) .
C29B C30B 1.407(13) .
C30B C49B 1.361(13) .
C30B C31B 1.430(14) .
C31B C32B 1.415(13) .
C32B C51B 1.381(14) .
C32B C33B 1.409(14) .
C33B C34B 1.436(14) .
C34B C52B 1.399(14) .
C34B C35B 1.435(14) .
C35B C36B 1.439(14) .
C36B C37B 1.424(13) .
C36B C54B 1.485(13) .
C37B C38B 1.459(14) .
C38B C39B 1.450(14) .
C38B C56B 1.481(14) .
C39B C40B 1.427(14) .
C40B C41B 1.423(14) .
C41B C42B 1.426(14) .
C41B C57B 1.434(14) .
C42B C43B 1.397(13) .
C43B C58B 1.404(13) .
C43B C44B 1.417(13) .
C44B C45B 1.448(13) .
C45B C60B 1.412(13) .
C45B C46B 1.432(13) .
C46B C47B 1.445(13) .
C47B C48B 1.378(13) .
C48B C49B 1.418(13) .
C48B C61B 1.468(13) .
C49B C50B 1.426(14) .
C50B C62B 1.398(14) .
C50B C51B 1.400(14) .
C51B C52B 1.404(14) .
C52B C53B 1.388(14) .
C53B C54B 1.404(13) .
C53B C63B 1.447(14) .
C54B C55B 1.466(13) .
C55B C56B 1.399(14) .
C55B C64B 1.462(14) .
C56B C57B 1.429(14) .
C57B C58B 1.479(14) .
C58B C59B 1.384(14) .
C59B C64B 1.390(14) .
C59B C60B 1.460(13) .
C60B C61B 1.431(13) .
C61B C62B 1.420(14) .
C62B C63B 1.441(14) .
C63B C64B 1.459(14) .
C65B C66B 1.421(14) .
C65B C79B 1.428(14) .
C66B C67B 1.423(13) .
C67B C81B 1.400(13) .
C67B C68B 1.403(13) .
C68B C69B 1.449(13) .
C69B C70B 1.439(13) .
C70B C82B 1.426(13) .
C70B C71B 1.447(14) .
C71B C72B 1.437(13) .
C72B C73B 1.429(13) .
C73B C74B 1.411(13) .
C73B C83B 1.432(13) .
C74B C75B 1.416(13) .
C75B C76B 1.423(13) .
C76B C77B 1.402(13) .
C76B C84B 1.438(13) .
C77B C78B 1.463(13) .
C78B C79B 1.393(14) .
C79B C80B 1.412(13) .
C80B C81B 1.398(13) .
C80B C84B 1.429(13) .
C81B C82B 1.414(13) .
C82B C83B 1.430(14) .
C83B C84B 1.404(13) .
Ni1 N4 1.951(3) .
Ni1 N2 1.951(3) .
Ni1 N1 1.952(3) .
Ni1 N3 1.954(3) .
N1 C89 1.368(5) .
N1 C106 1.374(5) .
N2 C94 1.370(5) .
N2 C91 1.376(5) .
N3 C99 1.372(5) .
N3 C96 1.372(5) .
N4 C101 1.372(5) .
N4 C104 1.383(5) .
C87 C88 1.350(7) .
C87 C106 1.431(6) .
C87 C107 1.501(6) .
C88 C89 1.442(6) .
C88 C109 1.500(6) .
C89 C90 1.368(6) .
C90 C91 1.363(6) .
C90 H90 0.9500 .
C91 C92 1.429(6) .
C92 C93 1.357(6) .
C92 C111 1.497(6) .
C93 C94 1.433(6) .
C93 C113 1.504(6) .
C94 C95 1.377(6) .
C95 C96 1.367(6) .
C95 H95 0.9500 .
C96 C97 1.435(5) .
C97 C98 1.352(5) .
C97 C115 1.499(5) .
C98 C99 1.442(5) .
C98 C117 1.488(5) .
C99 C100 1.366(5) .
C100 C101 1.370(6) .
C100 H100 0.9500 .
C101 C102 1.442(6) .
C102 C103 1.351(6) .
C102 C119 1.495(6) .
C103 C104 1.436(6) .
C103 C121 1.502(6) .
C104 C105 1.370(6) .
C105 C106 1.381(6) .
C105 H105 0.9500 .
C107 C108 1.537(8) .
C107 H10A 0.9900 .
C107 H10B 0.9900 .
C108 H10C 0.9800 .
C108 H10D 0.9800 .
C108 H10E 0.9800 .
C109 C110 1.524(8) .
C109 H10F 0.9900 .
C109 H10G 0.9900 .
C110 H11A 0.9800 .
C110 H11B 0.9800 .
C110 H11C 0.9800 .
C111 C112 1.537(9) .
C111 H11D 0.9900 .
C111 H11E 0.9900 .
C112 H11F 0.9800 .
C112 H11G 0.9800 .
C112 H11H 0.9800 .
C113 C114 1.528(8) .
C113 H11I 0.9900 .
C113 H11J 0.9900 .
C114 H11K 0.9800 .
C114 H11L 0.9800 .
C114 H11M 0.9800 .
C115 C116 1.526(7) .
C115 H11N 0.9900 .
C115 H11O 0.9900 .
C116 H11P 0.9800 .
C116 H11Q 0.9800 .
C116 H11R 0.9800 .
C117 C118 1.523(7) .
C117 H11S 0.9900 .
C117 H11T 0.9900 .
C118 H11U 0.9800 .
C118 H11V 0.9800 .
C118 H11W 0.9800 .
C119 C120 1.525(9) .
C119 H11X 0.9900 .
C119 H11Y 0.9900 .
C120 H12A 0.9800 .
C120 H12B 0.9800 .
C120 H12C 0.9800 .
C121 C122 1.509(9) .
C121 H12D 0.9900 .
C121 H12E 0.9900 .
C122 H12F 0.9800 .
C122 H12G 0.9800 .
C122 H12H 0.9800 .
C123 C128 1.3878 .
C123 C124 1.3915 .
C123 C129 1.4952 .
C124 C125 1.3793 .
C124 H124 0.9500 .
C125 C126 1.3862 .
C125 H125 0.9500 .
C126 C127 1.3934 .
C126 H126 0.9501 .
C127 C128 1.3847 .
C127 H127 0.9499 .
C128 H128 0.9501 .
C129 H12I 0.9620 .
C129 H12J 0.9601 .
C129 H12K 0.9589 .
C130 C135 1.3883 .
C130 C131 1.3921 .
C130 H130 0.9500 .
C131 C132 1.3785 .
C131 H131 0.9500 .
C132 H12I 0.9569 .
C132 H132 0.9499 .
C133 C134 1.3909 .
C133 H133 0.9501 .
C134 C135 1.3859 .
C134 H134 0.9500 .
C135 H135 0.9501 .
C136 C141 1.3880 .
C136 C137 1.3912 .
C136 C142 1.4976 .
C137 C138 1.3806 .
C137 H137 0.9500 .
C138 C139 1.3876 .
C138 H138 0.9501 .
C139 C140 1.3920 .
C139 H139 0.9499 .
C140 C141 1.3871 .
C140 H140 0.9501 .
C141 H141 0.9499 .
C142 H14A 0.9599 .
C142 H14B 0.9601 .
C142 H14C 0.9601 .
C143 C148 1.3882 .
C143 C144 1.3907 .
C143 C149 1.4976 .
C144 C145 1.3807 .
C144 H144 0.9501 .
C145 C146 1.3876 .
C145 H145 0.9500 .
C146 C147 1.3919 .
C146 H146 0.9500 .
C147 C148 1.3871 .
C147 H147 0.9501 .
C148 H148 0.9500 .
C149 H14D 0.9601 .
C149 H14E 0.9599 .
C149 H14F 0.9599 .
